data_4105516
loop_
_publ_author_name
'Brian F. Moore'
'G. Ajith Kumar'
'Mei-Chee Tan'
'Jesse Kohl'
'Richard E. Riman'
'Mikhail G. Brik'
'Thomas J. Emge'
'John G. Brennan'

_publ_section_title
;
 Lanthanide Clusters with Chalcogen Encapsulated Ln: NIR Emission from
 Nanoscale NdSex
;
_journal_name_full 'Journal of the American Chemical Society'
_journal_page_first 373
_journal_page_last 378
_journal_paper_doi 10.1021/ja1069322
_journal_volume 133
_journal_year 2011
_chemical_formula_moiety 'C176 H160 Ce17 N16 Na Se34, 11(C5 H5 N)'
_chemical_formula_sum 'C231 H215 Ce17 N27 Na Se34'
_chemical_formula_weight 8458.97
_chemical_name_systematic
; 
 ? 
;
_space_group_IT_number 15
_symmetry_cell_setting monoclinic
_symmetry_space_group_name_Hall '-C 2yc'
_symmetry_space_group_name_H-M 'C 1 2/c 1'
_atom_sites_solution_hydrogens geom
_atom_sites_solution_primary direct
_atom_sites_solution_secondary difmap
_audit_creation_method SHELXL-97
_cell_angle_alpha 90.00
_cell_angle_beta 108.099(1)
_cell_angle_gamma 90.00
_cell_formula_units_Z 4
_cell_length_a 22.5455(11)
_cell_length_b 42.056(2)
_cell_length_c 31.0886(16)
_cell_measurement_reflns_used 9036
_cell_measurement_temperature 100(2)
_cell_measurement_theta_max 27.77
_cell_measurement_theta_min 2.28
_cell_volume 28019(2)
_computing_cell_refinement 'Bruker SAINT'
_computing_data_collection 'Bruker APEX2'
_computing_data_reduction 'Bruker SAINT'
_computing_molecular_graphics 'Bruker SHELXTL'
_computing_publication_material 'Bruker SHELXTL'
_computing_structure_refinement 'SHELXL-97 (Sheldrick, 1997)'
_computing_structure_solution 'SHELXS-97 (Sheldrick, 1990)'
_diffrn_ambient_temperature 100(2)
_diffrn_measured_fraction_theta_full 0.998
_diffrn_measured_fraction_theta_max 0.998
_diffrn_measurement_device_type 'Bruker APEX-II CCD'
_diffrn_measurement_method '\f and \w scans'
_diffrn_radiation_monochromator graphite
_diffrn_radiation_source 'fine-focus sealed tube'
_diffrn_radiation_type MoK\a
_diffrn_radiation_wavelength 0.71073
_diffrn_reflns_av_R_equivalents 0.0529
_diffrn_reflns_av_sigmaI/netI 0.0485
_diffrn_reflns_limit_h_max 28
_diffrn_reflns_limit_h_min -28
_diffrn_reflns_limit_k_max 53
_diffrn_reflns_limit_k_min -53
_diffrn_reflns_limit_l_max 39
_diffrn_reflns_limit_l_min -39
_diffrn_reflns_number 136098
_diffrn_reflns_theta_full 27.10
_diffrn_reflns_theta_max 27.10
_diffrn_reflns_theta_min 1.68
_diffrn_standards_number 0
_exptl_absorpt_coefficient_mu 7.165
_exptl_absorpt_correction_T_max 0.6339
_exptl_absorpt_correction_T_min 0.2148
_exptl_absorpt_correction_type multi-scan
_exptl_absorpt_process_details 'Bruker SAINT (SADABS)'
_exptl_crystal_colour orange
_exptl_crystal_density_diffrn 2.005
_exptl_crystal_description lathe
_exptl_crystal_F_000 15772
_exptl_crystal_size_max 0.31
_exptl_crystal_size_mid 0.15
_exptl_crystal_size_min 0.07
_refine_diff_density_max 2.485
_refine_diff_density_min -1.530
_refine_diff_density_rms 0.190
_refine_ls_extinction_method none
_refine_ls_goodness_of_fit_ref 1.066
_refine_ls_hydrogen_treatment constr
_refine_ls_matrix_type full
_refine_ls_number_parameters 1949
_refine_ls_number_reflns 30853
_refine_ls_number_restraints 6746
_refine_ls_restrained_S_all 1.035
_refine_ls_R_factor_all 0.0984
_refine_ls_R_factor_gt 0.0509
_refine_ls_shift/su_max 0.029
_refine_ls_shift/su_mean 0.001
_refine_ls_structure_factor_coef Fsqd
_refine_ls_weighting_details 'w=1/[\s^2^(Fo^2^)+(0.0930P)^2^+9.0000P] where P=(Fo^2^+2Fc^2^)/3'
_refine_ls_weighting_scheme calc
_refine_ls_wR_factor_gt 0.1426
_refine_ls_wR_factor_ref 0.1623
_reflns_number_gt 19409
_reflns_number_total 30853
_reflns_threshold_expression >2sigma(I)
_cod_data_source_file ja1069322_si_003.cif
_cod_data_source_block bm112_ce17
_cod_depositor_comments
;
The following automatic conversions were performed:

'_refine_ls_weighting_scheme' value 'calc
w=1/[\s^2^(Fo^2^)+(0.0930P)^2^+9.0000P] where P=(Fo^2^+2Fc^2^)/3' was
changed to 'calc'. New tag '_refine_ls_weighting_details' was
created. The value of the new tag was set to
'w=1/[\s^2^(Fo^2^)+(0.0930P)^2^+9.0000P] where P=(Fo^2^+2Fc^2^)/3'.

Automatic conversion script
Id: cif_fix_values 3143 2015-03-26 13:38:13Z robertas 
;
_cod_database_code 4105516

loop_
_symmetry_equiv_pos_as_xyz
'x, y, z'
'-x, y, -z+1/2'
'x+1/2, y+1/2, z'
'-x+1/2, y+1/2, -z+1/2'
'-x, -y, -z'
'x, -y, z-1/2'
'-x+1/2, -y+1/2, -z'
'x+1/2, -y+1/2, z-1/2'

loop_
_atom_site_label
_atom_site_type_symbol
_atom_site_fract_x
_atom_site_fract_y
_atom_site_fract_z
_atom_site_U_iso_or_equiv
_atom_site_adp_type
_atom_site_occupancy
_atom_site_calc_flag
_atom_site_refinement_flags
_atom_site_disorder_group
Ce1 Ce 0.216398(18) 0.371814(11) 0.734607(14) 0.04469(11) Uani 1 d U .
Ce2 Ce 0.088230(19) 0.369672(11) 0.618231(14) 0.04520(11) Uani 1 d U .
Ce3 Ce -0.092838(19) 0.371178(11) 0.579371(13) 0.04347(11) Uani 1 d U .
Ce4 Ce -0.219422(18) 0.370328(11) 0.640078(14) 0.04488(11) Uani 1 d U .
Ce5 Ce 0.10532(2) 0.285688(11) 0.711385(17) 0.05103(12) Uani 1 d U .
Ce6 Ce -0.09077(2) 0.285776(10) 0.656705(16) 0.04766(12) Uani 1 d U .
Ce7 Ce 0.13859(2) 0.455860(10) 0.786741(13) 0.04206(11) Uani 1 d U .
Ce8 Ce 0.00799(2) 0.456179(10) 0.655805(13) 0.04172(11) Uani 1 d U .
Ce9 Ce 0.0000 0.371179(13) 0.7500 0.03358(12) Uani 1 d SU .
Se1 Se 0.00242(3) 0.335509(18) 0.66035(2) 0.04003(17) Uani 1 d U .
Se2 Se 0.09337(3) 0.406501(17) 0.70792(2) 0.03629(16) Uani 1 d U .
Se3 Se -0.09111(3) 0.406637(17) 0.66452(2) 0.03647(16) Uani 1 d U .
Se4 Se -0.13031(3) 0.335479(17) 0.71871(2) 0.03846(16) Uani 1 d U .
Se5 Se 0.17838(4) 0.32190(2) 0.66604(3) 0.0535(2) Uani 1 d U .
Se6 Se -0.00269(4) 0.41902(2) 0.57476(2) 0.0481(2) Uani 1 d U .
Se7 Se -0.18114(3) 0.32230(2) 0.58685(3) 0.0481(2) Uani 1 d U .
Se8 Se -0.25410(3) 0.41944(2) 0.69445(3) 0.04712(19) Uani 1 d U .
Se9 Se 0.0000 0.46757(3) 0.7500 0.0485(3) Uani 1 d SU .
Se10 Se 0.0000 0.27411(3) 0.7500 0.0536(3) Uani 1 d SU .
Se11 Se -0.00471(4) 0.32573(2) 0.55099(3) 0.0593(2) Uani 1 d DU .
C1 C -0.0047(4) 0.3314(2) 0.4894(3) 0.081(2) Uani 1 d DU .
C2 C 0.0002(5) 0.3049(3) 0.4635(3) 0.101(3) Uani 1 d DU .
H2 H 0.0022 0.2843 0.4762 0.121 Uiso 1 calc R .
C3 C 0.0023(6) 0.3084(3) 0.4197(3) 0.112(3) Uani 1 d DU .
H3 H 0.0065 0.2903 0.4026 0.135 Uiso 1 calc R .
C4 C -0.0017(6) 0.3386(3) 0.4012(4) 0.111(3) Uani 1 d DU .
H4 H -0.0008 0.3409 0.3710 0.133 Uiso 1 calc R .
C5 C -0.0070(5) 0.3648(3) 0.4251(3) 0.099(3) Uani 1 d DU .
H5 H -0.0096 0.3853 0.4119 0.119 Uiso 1 calc R .
C6 C -0.0084(5) 0.3611(3) 0.4698(3) 0.086(2) Uani 1 d DU .
H6 H -0.0121 0.3794 0.4867 0.104 Uiso 1 calc R .
Se12 Se 0.19864(4) 0.41540(2) 0.65044(3) 0.0601(2) Uani 1 d DU .
C7 C 0.2602(4) 0.4070(3) 0.6204(3) 0.087(2) Uani 1 d DU .
C8 C 0.2859(4) 0.4326(3) 0.6049(4) 0.106(3) Uani 1 d DU .
H8 H 0.2715 0.4535 0.6079 0.127 Uiso 1 calc R .
C9 C 0.3335(5) 0.4282(3) 0.5845(4) 0.117(3) Uani 1 d DU .
H9 H 0.3530 0.4457 0.5750 0.140 Uiso 1 calc R .
C10 C 0.3501(6) 0.3972(3) 0.5792(4) 0.121(3) Uani 1 d DU .
H10 H 0.3810 0.3935 0.5647 0.146 Uiso 1 calc R .
C11 C 0.3252(5) 0.3721(3) 0.5932(4) 0.110(3) Uani 1 d DU .
H11 H 0.3386 0.3512 0.5894 0.132 Uiso 1 calc R .
C12 C 0.2785(4) 0.3771(3) 0.6140(3) 0.090(2) Uani 1 d DU .
H12 H 0.2596 0.3594 0.6236 0.108 Uiso 1 calc R .
Se13 Se -0.20575(4) 0.41617(2) 0.56698(3) 0.0610(2) Uani 1 d DU .
C13 C -0.2720(5) 0.4123(2) 0.5109(3) 0.110(3) Uani 1 d DU .
C14 C -0.3027(6) 0.4393(3) 0.4905(4) 0.147(4) Uani 1 d DU .
H14 H -0.2894 0.4593 0.5044 0.177 Uiso 1 calc R .
C15 C -0.3519(6) 0.4385(3) 0.4509(3) 0.175(4) Uani 1 d DU .
H15 H -0.3705 0.4572 0.4357 0.211 Uiso 1 calc R .
C16 C -0.3723(7) 0.4083(3) 0.4348(5) 0.179(4) Uani 1 d DU .
H16 H -0.4125 0.4061 0.4133 0.214 Uiso 1 calc R .
C17 C -0.3370(7) 0.3822(3) 0.4487(5) 0.154(4) Uani 1 d DU .
H17 H -0.3450 0.3632 0.4312 0.184 Uiso 1 calc R .
C18 C -0.2884(5) 0.3837(3) 0.4895(4) 0.117(3) Uani 1 d DU .
H18 H -0.2668 0.3649 0.5024 0.140 Uiso 1 calc R .
Se14 Se -0.28465(4) 0.32549(2) 0.69007(3) 0.0586(2) Uani 1 d DU .
C19 C -0.3742(3) 0.3302(2) 0.6694(3) 0.074(2) Uani 1 d DU .
C20 C -0.4103(4) 0.3024(2) 0.6603(4) 0.086(2) Uani 1 d DU .
H20 H -0.3899 0.2824 0.6665 0.103 Uiso 1 calc R .
C21 C -0.4743(4) 0.3032(3) 0.6427(4) 0.097(3) Uani 1 d DU .
H21 H -0.4987 0.2844 0.6387 0.117 Uiso 1 calc R .
C22 C -0.5012(4) 0.3328(3) 0.6311(4) 0.100(3) Uani 1 d DU .
H22 H -0.5451 0.3339 0.6170 0.120 Uiso 1 calc R .
C23 C -0.4685(4) 0.3602(3) 0.6386(4) 0.095(3) Uani 1 d DU .
H23 H -0.4890 0.3801 0.6307 0.114 Uiso 1 calc R .
C24 C -0.4031(4) 0.3587(2) 0.6583(3) 0.082(2) Uani 1 d DU .
H24 H -0.3792 0.3777 0.6639 0.099 Uiso 1 calc R .
N1 N 0.32779(9) 0.37379(4) 0.72765(16) 0.0731(18) Uani 1 d DU .
C49 C 0.35363(9) 0.40196(4) 0.72533(17) 0.085(2) Uani 1 d DU .
H49 H 0.3328 0.4205 0.7305 0.102 Uiso 1 calc R .
C50 C 0.40914(13) 0.40561(4) 0.7157(2) 0.098(3) Uani 1 d DU .
H50 H 0.4272 0.4260 0.7154 0.117 Uiso 1 calc R .
C51 C 0.43633(13) 0.37931(5) 0.70697(19) 0.111(3) Uani 1 d DU .
H51 H 0.4723 0.3811 0.6974 0.133 Uiso 1 calc R .
C52 C 0.41375(9) 0.35028(5) 0.71136(19) 0.104(3) Uani 1 d DU .
H52 H 0.4362 0.3317 0.7086 0.125 Uiso 1 calc R .
C53 C 0.3572(2) 0.34794(5) 0.7199(3) 0.088(2) Uani 1 d DU .
H53 H 0.3391 0.3276 0.7203 0.106 Uiso 1 calc R .
N2 N 0.13196(15) 0.36703(4) 0.55092(12) 0.092(2) Uani 1 d DU .
C54 C 0.13646(14) 0.39308(4) 0.52775(12) 0.117(3) Uani 1 d DU .
H54 H 0.1244 0.4128 0.5373 0.140 Uiso 1 calc R .
C55 C 0.1578(2) 0.39284(5) 0.49060(14) 0.139(3) Uani 1 d DU .
H55 H 0.1611 0.4119 0.4751 0.167 Uiso 1 calc R .
C56 C 0.1734(2) 0.36477(6) 0.47741(15) 0.145(3) Uani 1 d DU .
H56 H 0.1876 0.3638 0.4517 0.174 Uiso 1 calc R .
C57 C 0.16965(15) 0.33783(5) 0.49975(13) 0.132(3) Uani 1 d DU .
H57 H 0.1801 0.3179 0.4896 0.158 Uiso 1 calc R .
C58 C 0.1502(4) 0.33954(6) 0.5377(2) 0.110(3) Uani 1 d DU .
H58 H 0.1499 0.3208 0.5548 0.132 Uiso 1 calc R .
N3 N -0.1431(3) 0.37020(4) 0.49198(5) 0.0547(15) Uani 1 d DU .
C59 C -0.1586(4) 0.34282(5) 0.46973(6) 0.0586(19) Uani 1 d DU .
H59 H -0.1525 0.3237 0.4868 0.070 Uiso 1 calc R .
C60 C -0.1829(4) 0.34085(6) 0.42317(7) 0.077(2) Uani 1 d DU .
H60 H -0.1963 0.3211 0.4084 0.092 Uiso 1 calc R .
C61 C -0.1868(4) 0.36776(7) 0.39980(6) 0.096(3) Uani 1 d DU .
H61 H -0.2016 0.3671 0.3677 0.116 Uiso 1 calc R .
C62 C -0.1701(5) 0.39586(7) 0.42080(6) 0.096(3) Uani 1 d DU .
H62 H -0.1706 0.4147 0.4038 0.115 Uiso 1 calc R .
C63 C -0.1521(5) 0.39687(6) 0.46758(9) 0.080(2) Uani 1 d DU .
H63 H -0.1460 0.4169 0.4825 0.095 Uiso 1 calc R .
N4 N -0.33205(11) 0.36778(4) 0.5840(2) 0.082(2) Uani 1 d DU .
C64 C -0.35795(10) 0.33985(4) 0.5687(2) 0.092(3) Uani 1 d DU .
H64 H -0.3339 0.3211 0.5784 0.110 Uiso 1 calc R .
C65 C -0.41796(14) 0.33665(5) 0.5395(3) 0.116(3) Uani 1 d DU .
H65 H -0.4347 0.3164 0.5286 0.140 Uiso 1 calc R .
C66 C -0.45137(14) 0.36318(5) 0.5274(3) 0.132(4) Uani 1 d DU .
H66 H -0.4941 0.3617 0.5100 0.158 Uiso 1 calc R .
C67 C -0.42564(11) 0.39201(5) 0.5394(2) 0.124(3) Uani 1 d DU .
H67 H -0.4479 0.4108 0.5270 0.148 Uiso 1 calc R .
C68 C -0.3662(2) 0.39387(5) 0.5700(3) 0.102(3) Uani 1 d DU .
H68 H -0.3495 0.4140 0.5813 0.122 Uiso 1 calc R .
N5 N 0.19324(7) 0.24618(5) 0.70236(17) 0.0779(19) Uani 1 d DU .
C69 C 0.25203(8) 0.25468(7) 0.72349(18) 0.083(2) Uani 1 d DU .
H69 H 0.2593 0.2742 0.7397 0.099 Uiso 1 calc R .
C70 C 0.30303(8) 0.23661(5) 0.72305(18) 0.092(3) Uani 1 d DU .
H70 H 0.3443 0.2428 0.7397 0.110 Uiso 1 calc R .
C71 C 0.29189(8) 0.21013(10) 0.6982(2) 0.106(3) Uani 1 d DU .
H71 H 0.3258 0.1969 0.6978 0.127 Uiso 1 calc R .
C72 C 0.23352(9) 0.20178(11) 0.6738(2) 0.112(3) Uani 1 d DU .
H72 H 0.2265 0.1840 0.6540 0.134 Uiso 1 calc R .
C73 C 0.18388(11) 0.21950(14) 0.6780(3) 0.101(3) Uani 1 d DU .
H73 H 0.1424 0.2125 0.6632 0.121 Uiso 1 calc R .
N6 N -0.13563(11) 0.24646(8) 0.58626(6) 0.0724(17) Uani 1 d DU .
C74 C -0.12301(17) 0.25613(9) 0.54923(8) 0.094(2) Uani 1 d DU .
H74 H -0.0944 0.2732 0.5520 0.113 Uiso 1 calc R .
C75 C -0.14935(13) 0.24267(10) 0.50703(7) 0.108(3) Uani 1 d DU .
H75 H -0.1394 0.2501 0.4813 0.130 Uiso 1 calc R .
C76 C -0.18924(17) 0.21875(11) 0.50401(8) 0.110(3) Uani 1 d DU .
H76 H -0.2100 0.2098 0.4752 0.132 Uiso 1 calc R .
C77 C -0.2007(2) 0.20703(11) 0.54093(10) 0.103(3) Uani 1 d DU .
H77 H -0.2267 0.1890 0.5386 0.124 Uiso 1 calc R .
C78 C -0.1739(3) 0.22171(14) 0.58226(11) 0.084(2) Uani 1 d DU .
H78 H -0.1830 0.2140 0.6083 0.101 Uiso 1 calc R .
N7 N 0.23165(12) 0.49464(6) 0.82844(11) 0.0682(17) Uani 1 d DU .
C79 C 0.26660(12) 0.48573(7) 0.86965(11) 0.085(3) Uani 1 d DU .
H79 H 0.2560 0.4666 0.8818 0.102 Uiso 1 calc R .
C80 C 0.31746(16) 0.50284(8) 0.89563(11) 0.092(3) Uani 1 d DU .
H80 H 0.3397 0.4967 0.9257 0.110 Uiso 1 calc R .
C81 C 0.33406(17) 0.52838(9) 0.87668(14) 0.100(3) Uani 1 d DU .
H81 H 0.3698 0.5402 0.8932 0.121 Uiso 1 calc R .
C82 C 0.30118(12) 0.53780(9) 0.83468(15) 0.096(3) Uani 1 d DU .
H82 H 0.3138 0.5559 0.8215 0.115 Uiso 1 calc R .
C83 C 0.2487(3) 0.52078(13) 0.81102(15) 0.079(2) Uani 1 d DU .
H83 H 0.2243 0.5278 0.7819 0.095 Uiso 1 calc R .
N8 N 0.03266(9) 0.49711(6) 0.59686(10) 0.0712(18) Uani 1 d DU .
C84 C 0.07838(11) 0.48721(6) 0.58139(12) 0.082(2) Uani 1 d DU .
H84 H 0.1009 0.4687 0.5944 0.099 Uiso 1 calc R .
C85 C 0.09478(13) 0.50252(7) 0.54741(13) 0.092(2) Uani 1 d DU .
H85 H 0.1289 0.4954 0.5381 0.110 Uiso 1 calc R .
C86 C 0.06073(10) 0.52764(9) 0.52824(12) 0.094(3) Uani 1 d DU .
H86 H 0.0688 0.5377 0.5033 0.113 Uiso 1 calc R .
C87 C 0.01519(14) 0.53900(7) 0.54351(14) 0.087(3) Uani 1 d DU .
H87 H -0.0069 0.5578 0.5309 0.105 Uiso 1 calc R .
C88 C 0.0010(2) 0.52296(10) 0.57790(17) 0.079(2) Uani 1 d DU .
H88 H -0.0320 0.5305 0.5882 0.095 Uiso 1 calc R .
Na1A Na 0.0000 0.5400(3) 0.7500 0.150 Uiso 0.5946(14) d SPDU 1
Se15 Se -0.14169(8) 0.23716(5) 0.70502(9) 0.0612(7) Uani 0.5946(14) d PDU 1
C25A C -0.23023(14) 0.23135(13) 0.67786(18) 0.081(3) Uani 0.5946(14) d PDU 1
C26A C -0.2614(3) 0.20750(18) 0.6916(3) 0.087(2) Uani 0.5946(14) d PDU 1
H26A H -0.2377 0.1939 0.7150 0.105 Uiso 0.5946(14) calc PR 1
C27A C -0.3244(4) 0.2016(3) 0.6741(4) 0.090(3) Uani 0.5946(14) d PDU 1
H27A H -0.3441 0.1847 0.6847 0.108 Uiso 0.5946(14) calc PR 1
C28A C -0.3576(5) 0.2222(2) 0.6396(4) 0.087(3) Uani 0.5946(14) d PDU 1
H28A H -0.4013 0.2193 0.6263 0.104 Uiso 0.5946(14) calc PR 1
C29A C -0.3291(5) 0.2461(3) 0.6248(4) 0.084(3) Uani 0.5946(14) d PDU 1
H29A H -0.3528 0.2597 0.6014 0.101 Uiso 0.5946(14) calc PR 1
C30A C -0.2646(5) 0.2510(3) 0.6439(3) 0.076(3) Uani 0.5946(14) d PDU 1
H30A H -0.2448 0.2679 0.6333 0.092 Uiso 0.5946(14) calc PR 1
Se26 Se 0.09245(6) 0.50369(7) 0.84356(13) 0.0932(12) Uani 0.5946(14) d PDU 1
C31B C 0.15203(7) 0.51957(14) 0.8968(2) 0.079(3) Uani 0.5946(14) d PDU 1
C32B C 0.18344(14) 0.54772(19) 0.8941(4) 0.082(3) Uani 0.5946(14) d PDU 1
H32B H 0.1747 0.5585 0.8659 0.098 Uiso 0.5946(14) calc PR 1
C33B C 0.2269(2) 0.5600(3) 0.9318(4) 0.089(3) Uani 0.5946(14) d PDU 1
H33B H 0.2487 0.5792 0.9305 0.107 Uiso 0.5946(14) calc PR 1
C34B C 0.2377(3) 0.5431(3) 0.9722(4) 0.090(3) Uani 0.5946(14) d PDU 1
H34B H 0.2675 0.5511 0.9988 0.108 Uiso 0.5946(14) calc PR 1
C35B C 0.2077(3) 0.5160(3) 0.9751(4) 0.088(3) Uani 0.5946(14) d PDU 1
H35B H 0.2165 0.5053 1.0033 0.105 Uiso 0.5946(14) calc PR 1
C36B C 0.1631(4) 0.5033(3) 0.9365(3) 0.081(3) Uani 0.5946(14) d PDU 1
H36B H 0.1415 0.4842 0.9380 0.097 Uiso 0.5946(14) calc PR 1
Se17 Se 0.01553(4) 0.25308(4) 0.62993(4) 0.0535(4) Uani 0.5946(14) d PDU 1
C37A C 0.00081(5) 0.20991(18) 0.6378(3) 0.076(2) Uani 0.5946(14) d PDU 1
C38A C -0.01856(10) 0.1901(2) 0.6000(4) 0.075(3) Uani 0.5946(14) d PDU 1
H38A H -0.0240 0.1989 0.5708 0.090 Uiso 0.5946(14) calc PR 1
C39A C -0.03007(17) 0.1581(3) 0.6038(4) 0.081(3) Uani 0.5946(14) d PDU 1
H39A H -0.0433 0.1449 0.5779 0.097 Uiso 0.5946(14) calc PR 1
C40A C -0.02170(18) 0.1459(3) 0.6471(4) 0.082(3) Uani 0.5946(14) d PDU 1
H40A H -0.0294 0.1240 0.6504 0.099 Uiso 0.5946(14) calc PR 1
C41A C -0.00323(19) 0.1642(3) 0.6840(4) 0.085(3) Uani 0.5946(14) d PDU 1
H41A H 0.0020 0.1552 0.7130 0.102 Uiso 0.5946(14) calc PR 1
C42A C 0.0085(2) 0.1969(3) 0.6800(4) 0.081(3) Uani 0.5946(14) d PDU 1
H42A H 0.0217 0.2099 0.7063 0.097 Uiso 0.5946(14) calc PR 1
Se28 Se 0.11954(10) 0.50136(3) 0.70798(7) 0.0746(7) Uani 0.5946(14) d PDU 1
C43B C 0.1921(4) 0.50683(7) 0.68955(18) 0.095(3) Uani 0.5946(14) d PDU 1
C44B C 0.2469(5) 0.49100(10) 0.7120(3) 0.115(3) Uani 0.5946(14) d PDU 1
H44B H 0.2475 0.4775 0.7365 0.138 Uiso 0.5946(14) calc PR 1
C45B C 0.3010(6) 0.49414(17) 0.6999(4) 0.129(3) Uani 0.5946(14) d PDU 1
H45B H 0.3381 0.4831 0.7158 0.155 Uiso 0.5946(14) calc PR 1
C46B C 0.2988(7) 0.51408(19) 0.6639(4) 0.131(3) Uani 0.5946(14) d PDU 1
H46B H 0.3351 0.5167 0.6549 0.157 Uiso 0.5946(14) calc PR 1
C47B C 0.2460(6) 0.52992(18) 0.6412(4) 0.126(3) Uani 0.5946(14) d PDU 1
H47B H 0.2458 0.5434 0.6167 0.151 Uiso 0.5946(14) calc PR 1
C48B C 0.1913(6) 0.5264(2) 0.6540(3) 0.111(3) Uani 0.5946(14) d PDU 1
H48B H 0.1543 0.5375 0.6381 0.133 Uiso 0.5946(14) calc PR 1
N9A N -0.10500(9) 0.59229(6) 0.68725(14) 0.225(5) Uani 0.5946(14) d PDU 1
C89A C -0.09388(12) 0.60758(6) 0.65299(14) 0.228(5) Uani 0.5946(14) d PDU 1
H89A H -0.0629 0.5993 0.6412 0.274 Uiso 0.5946(14) calc PR 1
C90A C -0.12520(10) 0.63487(8) 0.63377(15) 0.226(5) Uani 0.5946(14) d PDU 1
H90A H -0.1121 0.6471 0.6127 0.271 Uiso 0.5946(14) calc PR 1
C91A C -0.17459(13) 0.64325(7) 0.64614(17) 0.230(5) Uani 0.5946(14) d PDU 1
H91A H -0.2001 0.6604 0.6311 0.276 Uiso 0.5946(14) calc PR 1
C92A C -0.18901(14) 0.62784(9) 0.67951(18) 0.228(5) Uani 0.5946(14) d PDU 1
H92A H -0.2250 0.6336 0.6875 0.273 Uiso 0.5946(14) calc PR 1
C93A C -0.1506(3) 0.60345(19) 0.7020(3) 0.230(5) Uani 0.5946(14) d PDU 1
H93A H -0.1568 0.5945 0.7284 0.277 Uiso 0.5946(14) calc PR 1
N10A N 0.02852(8) 0.21925(7) 0.49843(17) 0.186(4) Uani 0.5946(14) d PDU 1
C94A C 0.06024(8) 0.20668(10) 0.47283(18) 0.198(5) Uani 0.5946(14) d PDU 1
H94A H 0.0392 0.1924 0.4494 0.238 Uiso 0.5946(14) calc PR 1
C95A C 0.12232(11) 0.21342(7) 0.47882(17) 0.201(5) Uani 0.5946(14) d PDU 1
H95A H 0.1457 0.2017 0.4635 0.241 Uiso 0.5946(14) calc PR 1
C96A C 0.14784(10) 0.23711(9) 0.50700(19) 0.198(4) Uani 0.5946(14) d PDU 1
H96A H 0.1878 0.2449 0.5081 0.238 Uiso 0.5946(14) calc PR 1
C97A C 0.11791(9) 0.25018(12) 0.5340(2) 0.182(4) Uani 0.5946(14) d PDU 1
H97A H 0.1367 0.2668 0.5543 0.218 Uiso 0.5946(14) calc PR 1
C98A C 0.0593(2) 0.2389(2) 0.5315(3) 0.176(4) Uani 0.5946(14) d PDU 1
H98A H 0.0406 0.2453 0.5537 0.211 Uiso 0.5946(14) calc PR 1
Na1B Na 0.0000 0.1975(3) 0.7500 0.101(3) Uani 0.4054(14) d SPDU 2
Se25 Se -0.13391(10) .23666(9) .71597(15) 0.0680(11) Uani 0.4054(14) d PDU 2
C25B C -0.21789(15) 0.22098(18) 0.6938(2) 0.083(3) Uani 0.4054(14) d PDU 2
C26B C -0.2333(3) 0.1928(2) 0.7097(4) 0.089(3) Uani 0.4054(14) d PDU 2
H26B H -0.2014 0.1816 0.7318 0.107 Uiso 0.4054(14) calc PR 2
C27B C -0.2924(4) 0.1797(3) 0.6958(4) 0.089(3) Uani 0.4054(14) d PDU 2
H27B H -0.3013 0.1601 0.7077 0.107 Uiso 0.4054(14) calc PR 2
C28B C -0.3380(6) 0.1965(3) 0.6637(4) 0.092(3) Uani 0.4054(14) d PDU 2
H28B H -0.3792 0.1882 0.6534 0.110 Uiso 0.4054(14) calc PR 2
C29B C -0.3258(6) 0.2245(4) 0.6466(5) 0.089(3) Uani 0.4054(14) d PDU 2
H29B H -0.3579 0.2356 0.6246 0.107 Uiso 0.4054(14) calc PR 2
C30B C -0.2645(5) 0.2369(4) 0.6621(4) 0.082(3) Uani 0.4054(14) d PDU 2
H30B H -0.2554 0.2565 0.6503 0.099 Uiso 0.4054(14) calc PR 2
Se16 Se 0.08917(6) 0.50583(7) 0.84114(10) 0.0387(8) Uani 0.4054(14) d PDU 2
C31A C 0.14780(9) 0.51064(15) 0.9012(3) 0.076(3) Uani 0.4054(14) d PDU 2
C32A C 0.19096(17) 0.5355(2) 0.9129(4) 0.080(3) Uani 0.4054(14) d PDU 2
H32A H 0.1905 0.5503 0.8897 0.096 Uiso 0.4054(14) calc PR 2
C33A C 0.2345(3) 0.5407(3) 0.9550(5) 0.087(3) Uani 0.4054(14) d PDU 2
H33A H 0.2623 0.5583 0.9601 0.104 Uiso 0.4054(14) calc PR 2
C34A C 0.2361(4) 0.5193(3) 0.9896(5) 0.085(3) Uani 0.4054(14) d PDU 2
H34A H 0.2651 0.5219 1.0190 0.102 Uiso 0.4054(14) calc PR 2
C35A C 0.1951(4) 0.4946(3) 0.9801(5) 0.079(3) Uani 0.4054(14) d PDU 2
H35A H 0.1958 0.4799 1.0035 0.095 Uiso 0.4054(14) calc PR 2
C36A C 0.1514(5) 0.4901(3) 0.9367(4) 0.076(3) Uani 0.4054(14) d PDU 2
H36A H 0.1237 0.4725 0.9317 0.091 Uiso 0.4054(14) calc PR 2
Se27 Se 0.01598(6) 0.23468(6) 0.66504(11) 0.0849(9) Uani 0.4054(14) d PDU 2
C37B C 0.03429(8) 0.2212(2) 0.6130(3) 0.092(2) Uani 0.4054(14) d PDU 2
C38B C 0.06220(16) 0.2412(3) 0.5903(4) 0.120(3) Uani 0.4054(14) d PDU 2
H38B H 0.0724 0.2622 0.6013 0.144 Uiso 0.4054(14) calc PR 2
C39B C 0.0762(3) 0.2317(4) 0.5518(5) 0.152(3) Uani 0.4054(14) d PDU 2
H39B H 0.0955 0.2454 0.5359 0.183 Uiso 0.4054(14) calc PR 2
C40B C 0.0595(3) 0.2002(4) 0.5380(6) 0.154(3) Uani 0.4054(14) d PDU 2
H40B H 0.0678 0.1923 0.5118 0.184 Uiso 0.4054(14) calc PR 2
C41B C 0.0321(3) 0.1809(4) 0.5607(4) 0.129(4) Uani 0.4054(14) d PDU 2
H41B H 0.0219 0.1599 0.5498 0.155 Uiso 0.4054(14) calc PR 2
C42B C 0.0180(4) 0.1903(3) 0.5992(4) 0.100(3) Uani 0.4054(14) d PDU 2
H42B H -0.0014 0.1764 0.6150 0.120 Uiso 0.4054(14) calc PR 2
Se18 Se 0.13137(7) 0.48803(6) 0.69912(8) 0.0490(6) Uani 0.4054(14) d PDU 2
C43A C 0.11150(9) 0.5328(2) 0.6973(2) 0.068(3) Uani 0.4054(14) d PDU 2
C44A C 0.07913(17) 0.5461(3) 0.7240(3) 0.083(3) Uani 0.4054(14) d PDU 2
H44A H 0.0664 0.5324 0.7438 0.099 Uiso 0.4054(14) calc PR 2
C45A C 0.0641(2) 0.5779(3) 0.7237(3) 0.090(4) Uani 0.4054(14) d PDU 2
H45A H 0.0417 0.5859 0.7427 0.108 Uiso 0.4054(14) calc PR 2
C46A C 0.0824(3) 0.5978(4) 0.6950(4) 0.090(4) Uani 0.4054(14) d PDU 2
H46A H 0.0726 0.6198 0.6942 0.108 Uiso 0.4054(14) calc PR 2
C47A C 0.1135(3) 0.5867(3) 0.6686(5) 0.084(4) Uani 0.4054(14) d PDU 2
H47A H 0.1260 0.6005 0.6489 0.101 Uiso 0.4054(14) calc PR 2
C48A C 0.1279(4) 0.5540(3) 0.6700(4) 0.076(3) Uani 0.4054(14) d PDU 2
H48A H 0.1503 0.5463 0.6508 0.092 Uiso 0.4054(14) calc PR 2
N9B N 0.12614(16) 0.14871(8) 0.76718(9) 0.107(4) Uani 0.4054(14) d PDU 2
C89B C 0.14824(16) 0.13326(9) 0.80632(8) 0.107(4) Uani 0.4054(14) d PDU 2
H89B H 0.1406 0.1419 0.8323 0.128 Uiso 0.4054(14) calc PR 2
C90B C 0.1817(2) 0.10524(10) 0.81105(9) 0.106(4) Uani 0.4054(14) d PDU 2
H90B H 0.1989 0.0954 0.8397 0.127 Uiso 0.4054(14) calc PR 2
C91B C 0.1888(3) 0.09259(9) 0.77362(12) 0.109(4) Uani 0.4054(14) d PDU 2
H91B H 0.2078 0.0723 0.7751 0.130 Uiso 0.4054(14) calc PR 2
C92B C 0.16955(19) 0.10801(10) 0.73376(10) 0.107(4) Uani 0.4054(14) d PDU 2
H92B H 0.1764 0.0992 0.7076 0.129 Uiso 0.4054(14) calc PR 2
C93B C 0.1396(5) 0.13697(16) 0.73144(14) 0.109(4) Uani 0.4054(14) d PDU 2
H93B H 0.1284 0.1487 0.7040 0.131 Uiso 0.4054(14) calc PR 2
N10B N 0.26022(11) 0.50137(11) 0.64719(12) 0.134(3) Uani 0.4054(14) d PDU 2
C94B C 0.28874(10) 0.52121(14) 0.62660(11) 0.135(3) Uani 0.4054(14) d PDU 2
H94B H 0.2677 0.5271 0.5962 0.162 Uiso 0.4054(14) calc PR 2
C95B C 0.34743(17) 0.53368(14) 0.64726(13) 0.139(4) Uani 0.4054(14) d PDU 2
H95B H 0.3683 0.5461 0.6308 0.167 Uiso 0.4054(14) calc PR 2
C96B C 0.37343(12) 0.52761(14) 0.69120(13) 0.141(4) Uani 0.4054(14) d PDU 2
H96B H 0.4114 0.5378 0.7073 0.169 Uiso 0.4054(14) calc PR 2
C97B C 0.34687(12) 0.50730(18) 0.71321(12) 0.139(3) Uani 0.4054(14) d PDU 2
H97B H 0.3681 0.5012 0.7435 0.167 Uiso 0.4054(14) calc PR 2
C98B C 0.2881(3) 0.4954(3) 0.69096(19) 0.132(3) Uani 0.4054(14) d PDU 2
H98B H 0.2673 0.4827 0.7071 0.158 Uiso 0.4054(14) calc PR 2
N11A N 0.69687(8) 0.27911(6) 0.8792(3) 0.160(3) Uani 0.5946(14) d PDU 1
C111 C 0.73663(8) 0.25611(6) 0.8990(3) 0.160(4) Uani 0.5946(14) d PDU 1
H111 H 0.7794 0.2586 0.9014 0.192 Uiso 0.5946(14) calc PR 1
C112 C 0.71872(8) 0.22877(11) 0.9164(3) 0.166(4) Uani 0.5946(14) d PDU 1
H112 H 0.7486 0.2139 0.9333 0.199 Uiso 0.5946(14) calc PR 1
C113 C 0.65772(10) 0.22418(8) 0.9083(3) 0.161(4) Uani 0.5946(14) d PDU 1
H113 H 0.6436 0.2048 0.9176 0.193 Uiso 0.5946(14) calc PR 1
C114 C 0.61570(9) 0.24637(7) 0.8873(3) 0.156(3) Uani 0.5946(14) d PDU 1
H114 H 0.5727 0.2436 0.8841 0.188 Uiso 0.5946(14) calc PR 1
C115 C 0.63610(11) 0.27322(17) 0.8703(5) 0.157(3) Uani 0.5946(14) d PDU 1
H115 H 0.6064 0.2877 0.8522 0.188 Uiso 0.5946(14) calc PR 1
N11B N 0.68815(12) 0.27316(8) 0.87551(9) 0.160(3) Uani 0.4054(14) d PDU 2
C211 C 0.71392(14) 0.29340(8) 0.90911(11) 0.162(4) Uani 0.4054(14) d PDU 2
H211 H 0.7430 0.3086 0.9050 0.195 Uiso 0.4054(14) calc PR 2
C212 C 0.70049(14) 0.29344(9) 0.94957(11) 0.165(4) Uani 0.4054(14) d PDU 2
H212 H 0.7156 0.3097 0.9715 0.198 Uiso 0.4054(14) calc PR 2
C213 C 0.6654(3) 0.26969(10) 0.95653(12) 0.162(4) Uani 0.4054(14) d PDU 2
H213 H 0.6594 0.2675 0.9853 0.195 Uiso 0.4054(14) calc PR 2
C214 C 0.63827(19) 0.24874(11) 0.92356(12) 0.160(4) Uani 0.4054(14) d PDU 2
H214 H 0.6135 0.2318 0.9289 0.192 Uiso 0.4054(14) calc PR 2
C215 C 0.6471(4) 0.25224(19) 0.88169(16) 0.158(3) Uani 0.4054(14) d PDU 2
H215 H 0.6235 0.2396 0.8570 0.190 Uiso 0.4054(14) calc PR 2
N12A N 0.58545(12) 0.59954(10) 0.55952(11) 0.233(4) Uani 0.5946(14) d PDU 1
C121 C 0.61249(11) 0.61342(13) 0.59934(9) 0.236(5) Uani 0.5946(14) d PDU 1
H121 H 0.5944 0.6104 0.6229 0.283 Uiso 0.5946(14) calc PR 1
C122 C 0.66560(14) 0.63193(14) 0.60809(10) 0.237(5) Uani 0.5946(14) d PDU 1
H122 H 0.6874 0.6390 0.6378 0.284 Uiso 0.5946(14) calc PR 1
C123 C 0.6848(2) 0.63948(13) 0.57292(12) 0.237(5) Uani 0.5946(14) d PDU 1
H123 H 0.7172 0.6547 0.5767 0.284 Uiso 0.5946(14) calc PR 1
C124 C 0.65907(13) 0.62598(15) 0.53210(10) 0.233(5) Uani 0.5946(14) d PDU 1
H124 H 0.6735 0.6313 0.5074 0.280 Uiso 0.5946(14) calc PR 1
C125 C 0.6112(4) 0.6043(2) 0.52678(18) 0.232(4) Uani 0.5946(14) d PDU 1
H125 H 0.5965 0.5925 0.4994 0.278 Uiso 0.5946(14) calc PR 1
N12B N 0.58888(11) 0.58938(5) 0.53277(18) 0.233(4) Uani 0.4054(14) d PDU 2
C221 C 0.59602(13) 0.56477(6) 0.50784(18) 0.232(5) Uani 0.4054(14) d PDU 2
H221 H 0.6271 0.5661 0.4931 0.278 Uiso 0.4054(14) calc PR 2
C222 C 0.56058(11) 0.53738(7) 0.50230(16) 0.230(5) Uani 0.4054(14) d PDU 2
H222 H 0.5644 0.5210 0.4823 0.276 Uiso 0.4054(14) calc PR 2
C223 C 0.52086(18) 0.53497(6) 0.5262(2) 0.229(5) Uani 0.4054(14) d PDU 2
H223 H 0.4989 0.5156 0.5256 0.275 Uiso 0.4054(14) calc PR 2
C224 C 0.51121(15) 0.55945(8) 0.55111(19) 0.233(5) Uani 0.4054(14) d PDU 2
H224 H 0.4789 0.5585 0.5648 0.279 Uiso 0.4054(14) calc PR 2
C225 C 0.5491(4) 0.58600(14) 0.5565(3) 0.233(4) Uani 0.4054(14) d PDU 2
H225 H 0.5467 0.6021 0.5774 0.279 Uiso 0.4054(14) calc PR 2
N13A N 0.56743(9) 0.45063(7) 0.6627(3) 0.203(3) Uani 0.5946(14) d PDU 1
C131 C 0.50549(9) 0.45250(7) 0.6515(3) 0.204(3) Uani 0.5946(14) d PDU 1
H131 H 0.4814 0.4350 0.6364 0.244 Uiso 0.5946(14) calc PR 1
C132 C 0.47454(9) 0.47869(8) 0.6609(3) 0.204(3) Uani 0.5946(14) d PDU 1
H132 H 0.4303 0.4798 0.6512 0.244 Uiso 0.5946(14) calc PR 1
C133 C 0.50950(9) 0.50237(13) 0.6840(4) 0.208(5) Uani 0.5946(14) d PDU 1
H133 H 0.4899 0.5214 0.6890 0.250 Uiso 0.5946(14) calc PR 1
C134 C 0.57200(11) 0.49984(11) 0.7005(4) 0.208(5) Uani 0.5946(14) d PDU 1
H134 H 0.5960 0.5158 0.7198 0.250 Uiso 0.5946(14) calc PR 1
C135 C 0.60077(12) 0.4736(2) 0.6889(6) 0.204(4) Uani 0.5946(14) d PDU 1
H135 H 0.6450 0.4719 0.6997 0.245 Uiso 0.5946(14) calc PR 1
N13B N 0.57842(10) 0.4547(3) 0.68231(13) 0.203(3) Uani 0.4054(14) d PDU 2
C231 C 0.58265(10) 0.4589(4) 0.64088(14) 0.203(4) Uani 0.4054(14) d PDU 2
H231 H 0.6230 0.4591 0.6372 0.244 Uiso 0.4054(14) calc PR 2
C232 C 0.53139(11) 0.4631(5) 0.60295(13) 0.203(4) Uani 0.4054(14) d PDU 2
H232 H 0.5355 0.4640 0.5735 0.243 Uiso 0.4054(14) calc PR 2
C233 C 0.47590(14) 0.4658(4) 0.60949(15) 0.204(4) Uani 0.4054(14) d PDU 2
H233 H 0.4403 0.4707 0.5845 0.245 Uiso 0.4054(14) calc PR 2
C234 C 0.46937(12) 0.4617(5) 0.65072(16) 0.204(4) Uani 0.4054(14) d PDU 2
H234 H 0.4291 0.4614 0.6544 0.244 Uiso 0.4054(14) calc PR 2
C235 C 0.52229(19) 0.4581(6) 0.68766(15) 0.203(3) Uani 0.4054(14) d PDU 2
H235 H 0.5186 0.4579 0.7173 0.244 Uiso 0.4054(14) calc PR 2
N14 N 0.4948(3) 0.24191(10) 0.7745(2) 0.291(5) Uani 0.50 d PDU .
C141 C 0.5030(4) 0.24937(8) 0.7351(3) 0.290(6) Uani 0.50 d PDU .
H141 H 0.4984 0.2710 0.7257 0.348 Uiso 0.50 calc PR .
C142 C 0.5178(6) 0.22724(10) 0.7072(3) 0.290(6) Uani 0.50 d PDU .
H142 H 0.5229 0.2332 0.6791 0.348 Uiso 0.50 calc PR .
C143 C 0.5248(5) 0.19717(10) 0.7215(3) 0.289(6) Uani 0.50 d PDU .
H143 H 0.5302 0.1810 0.7018 0.347 Uiso 0.50 calc PR .
C144 C 0.5243(6) 0.18933(11) 0.7634(3) 0.293(6) Uani 0.50 d PDU .
H144 H 0.5340 0.1683 0.7744 0.351 Uiso 0.50 calc PR .
C145 C 0.5094(11) 0.21242(18) 0.7900(4) 0.291(6) Uani 0.50 d PDU .
H145 H 0.5095 0.2072 0.8198 0.349 Uiso 0.50 calc PR .

loop_
_atom_site_aniso_label
_atom_site_aniso_U_11
_atom_site_aniso_U_22
_atom_site_aniso_U_33
_atom_site_aniso_U_23
_atom_site_aniso_U_13
_atom_site_aniso_U_12
Ce1 0.02547(19) 0.0625(3) 0.0433(2) 0.0055(2) 0.00657(17) -0.00005(18)
Ce2 0.0332(2) 0.0645(3) 0.0368(2) -0.0018(2) 0.00925(17) 0.0016(2)
Ce3 0.0364(2) 0.0567(3) 0.0318(2) -0.00937(19) 0.00265(17) 0.00384(19)
Ce4 0.0269(2) 0.0610(3) 0.0395(2) -0.0137(2) -0.00011(16) 0.00551(18)
Ce5 0.0367(2) 0.0446(3) 0.0699(3) -0.0053(2) 0.0140(2) 0.00692(19)
Ce6 0.0347(2) 0.0403(2) 0.0618(3) -0.0148(2) 0.0060(2) -0.00311(18)
Ce7 0.0407(2) 0.0445(2) 0.0342(2) 0.00291(18) 0.00175(17) -0.01160(18)
Ce8 0.0449(2) 0.0440(2) 0.0300(2) 0.00619(17) 0.00264(17) -0.00139(19)
Ce9 0.0236(2) 0.0425(3) 0.0310(3) 0.000 0.0032(2) 0.000
Se1 0.0287(3) 0.0474(4) 0.0412(4) -0.0069(3) 0.0067(3) 0.0023(3)
Se2 0.0291(3) 0.0446(4) 0.0310(3) 0.0032(3) 0.0033(3) -0.0024(3)
Se3 0.0306(3) 0.0448(4) 0.0294(3) -0.0045(3) 0.0027(3) 0.0036(3)
Se4 0.0256(3) 0.0432(4) 0.0438(4) -0.0057(3) 0.0067(3) -0.0012(3)
Se5 0.0356(4) 0.0694(6) 0.0560(5) -0.0048(4) 0.0150(4) 0.0103(4)
Se6 0.0473(4) 0.0645(5) 0.0278(3) 0.0036(3) 0.0047(3) 0.0014(4)
Se7 0.0325(4) 0.0624(5) 0.0424(4) -0.0203(4) 0.0016(3) -0.0013(3)
Se8 0.0310(4) 0.0647(5) 0.0400(4) -0.0080(4) 0.0028(3) 0.0126(3)
Se9 0.0444(6) 0.0614(7) 0.0326(5) 0.000 0.0015(4) 0.000
Se10 0.0352(6) 0.0513(7) 0.0703(8) 0.000 0.0105(5) 0.000
Se11 0.0455(5) 0.0729(6) 0.0569(5) -0.0228(4) 0.0119(4) 0.0041(4)
C1 0.054(4) 0.127(5) 0.063(4) -0.034(4) 0.021(4) -0.004(5)
C2 0.081(5) 0.142(5) 0.077(4) -0.043(4) 0.019(4) 0.000(5)
C3 0.091(5) 0.160(6) 0.082(5) -0.052(5) 0.021(5) 0.005(6)
C4 0.087(5) 0.172(6) 0.072(5) -0.036(4) 0.023(5) -0.004(6)
C5 0.079(5) 0.155(6) 0.063(4) -0.019(4) 0.022(4) -0.007(5)
C6 0.064(5) 0.143(5) 0.057(4) -0.019(4) 0.026(4) -0.011(5)
Se12 0.0420(4) 0.0854(6) 0.0492(5) 0.0133(4) 0.0087(4) -0.0113(4)
C7 0.052(4) 0.152(6) 0.056(4) 0.019(4) 0.017(3) -0.014(4)
C8 0.067(5) 0.173(6) 0.078(5) 0.032(5) 0.022(4) -0.020(5)
C9 0.076(5) 0.185(6) 0.093(5) 0.039(6) 0.032(4) -0.026(5)
C10 0.077(5) 0.194(7) 0.097(6) 0.025(6) 0.034(4) -0.013(5)
C11 0.070(5) 0.178(6) 0.088(5) 0.012(5) 0.032(4) 0.002(5)
C12 0.051(4) 0.161(6) 0.063(4) 0.009(5) 0.025(3) 0.003(4)
Se13 0.0571(5) 0.0712(6) 0.0420(4) -0.0059(4) -0.0031(4) 0.0227(4)
C13 0.093(5) 0.122(6) 0.077(5) -0.009(4) -0.029(4) 0.046(5)
C14 0.132(6) 0.138(6) 0.111(6) -0.001(5) -0.050(5) 0.051(5)
C15 0.154(7) 0.156(6) 0.141(7) -0.002(6) -0.064(5) 0.047(6)
C16 0.156(7) 0.165(7) 0.138(7) -0.014(6) -0.065(6) 0.042(6)
C17 0.135(7) 0.161(6) 0.107(6) -0.031(6) -0.047(5) 0.038(6)
C18 0.091(6) 0.138(6) 0.081(5) -0.035(5) -0.032(4) 0.041(5)
Se14 0.0300(4) 0.0741(6) 0.0687(5) -0.0179(5) 0.0111(4) -0.0096(4)
C19 0.037(3) 0.100(5) 0.085(5) -0.027(4) 0.021(3) -0.009(3)
C20 0.039(3) 0.111(5) 0.109(5) -0.025(5) 0.024(4) -0.022(4)
C21 0.042(4) 0.128(5) 0.119(6) -0.035(5) 0.021(4) -0.022(4)
C22 0.042(4) 0.133(6) 0.115(6) -0.031(5) 0.008(4) -0.010(4)
C23 0.046(4) 0.125(5) 0.108(6) -0.033(5) 0.016(4) 0.005(4)
C24 0.042(4) 0.106(5) 0.090(5) -0.028(5) 0.008(4) -0.001(4)
N1 0.035(3) 0.123(5) 0.059(4) 0.009(4) 0.011(3) 0.007(3)
C49 0.045(4) 0.138(5) 0.071(5) 0.007(5) 0.016(4) -0.009(4)
C50 0.056(4) 0.152(6) 0.089(5) 0.000(5) 0.028(4) -0.017(4)
C51 0.062(5) 0.169(6) 0.104(6) 0.001(6) 0.032(4) 0.002(4)
C52 0.058(4) 0.159(6) 0.097(5) 0.003(5) 0.026(4) 0.021(5)
C53 0.047(4) 0.144(5) 0.075(5) 0.006(5) 0.021(4) 0.025(4)
N2 0.062(4) 0.165(6) 0.056(3) -0.021(3) 0.028(3) -0.027(4)
C54 0.093(5) 0.193(6) 0.070(5) 0.000(5) 0.033(4) -0.043(5)
C55 0.115(6) 0.213(6) 0.098(5) -0.002(5) 0.046(5) -0.048(6)
C56 0.115(6) 0.224(7) 0.110(6) -0.021(5) 0.054(5) -0.037(6)
C57 0.102(6) 0.209(6) 0.098(5) -0.039(5) 0.050(5) -0.024(6)
C58 0.073(5) 0.187(6) 0.080(5) -0.043(5) 0.039(4) -0.018(5)
N3 0.061(3) 0.066(4) 0.034(3) -0.002(2) 0.010(2) -0.009(3)
C59 0.068(4) 0.072(4) 0.034(3) -0.010(3) 0.014(3) -0.022(4)
C60 0.099(5) 0.092(5) 0.034(3) -0.009(3) 0.014(4) -0.020(5)
C61 0.122(6) 0.106(5) 0.044(4) 0.002(4) 0.002(4) -0.023(5)
C62 0.123(6) 0.095(5) 0.048(4) 0.014(4) -0.004(4) -0.023(5)
C63 0.099(5) 0.079(4) 0.047(4) 0.011(3) 0.004(4) -0.015(4)
N4 0.041(3) 0.108(5) 0.081(4) -0.021(3) -0.002(3) 0.009(3)
C64 0.044(4) 0.117(5) 0.097(5) -0.034(5) -0.005(4) 0.005(4)
C65 0.059(5) 0.129(5) 0.125(6) -0.026(5) -0.023(5) 0.012(4)
C66 0.080(5) 0.135(6) 0.135(6) -0.008(6) -0.033(5) 0.015(5)
C67 0.074(5) 0.127(5) 0.134(6) 0.002(6) -0.021(5) 0.023(5)
C68 0.056(4) 0.119(5) 0.109(6) -0.006(5) -0.007(4) 0.020(4)
N5 0.061(3) 0.064(4) 0.114(5) -0.007(3) 0.034(3) 0.020(3)
C69 0.063(4) 0.072(5) 0.113(5) 0.001(4) 0.027(4) 0.019(4)
C70 0.070(4) 0.089(5) 0.116(6) 0.005(4) 0.029(4) 0.020(4)
C71 0.087(5) 0.102(5) 0.134(6) -0.010(5) 0.042(5) 0.038(5)
C72 0.095(5) 0.097(5) 0.141(6) -0.033(5) 0.033(5) 0.035(4)
C73 0.085(5) 0.080(5) 0.135(6) -0.021(4) 0.032(5) 0.025(4)
N6 0.056(3) 0.067(4) 0.091(3) -0.036(3) 0.019(3) -0.011(3)
C74 0.101(5) 0.094(5) 0.093(4) -0.048(4) 0.038(4) -0.015(4)
C75 0.113(6) 0.110(6) 0.102(5) -0.052(5) 0.034(5) -0.009(5)
C76 0.098(6) 0.110(6) 0.116(5) -0.058(5) 0.023(5) -0.003(4)
C77 0.075(5) 0.104(5) 0.128(5) -0.055(5) 0.028(5) -0.017(4)
C78 0.060(4) 0.074(5) 0.119(5) -0.048(4) 0.030(4) -0.013(4)
N7 0.062(3) 0.061(4) 0.070(4) -0.001(3) 0.005(3) -0.017(3)
C79 0.075(5) 0.077(5) 0.080(5) -0.009(4) -0.007(4) -0.020(4)
C80 0.083(5) 0.088(5) 0.087(5) -0.012(4) 0.001(4) -0.023(4)
C81 0.087(5) 0.095(5) 0.107(5) -0.016(5) 0.012(4) -0.034(4)
C82 0.087(5) 0.078(5) 0.113(5) 0.002(4) 0.017(5) -0.026(4)
C83 0.080(5) 0.062(4) 0.089(5) -0.001(4) 0.017(4) -0.022(4)
N8 0.081(4) 0.079(4) 0.045(3) 0.022(3) 0.007(3) -0.014(3)
C84 0.090(5) 0.099(5) 0.058(4) 0.016(4) 0.023(4) -0.023(4)
C85 0.095(5) 0.114(5) 0.065(5) 0.017(4) 0.022(4) -0.026(4)
C86 0.093(5) 0.104(5) 0.068(5) 0.022(4) 0.000(4) -0.038(4)
C87 0.085(5) 0.090(5) 0.061(4) 0.032(4) -0.015(4) -0.024(4)
C88 0.081(5) 0.071(4) 0.064(4) 0.025(4) -0.010(4) -0.028(4)
Se15 0.0566(11) 0.0468(12) 0.0782(14) -0.0079(9) 0.0179(9) -0.0206(9)
C25A 0.067(4) 0.091(5) 0.085(5) -0.027(4) 0.022(4) -0.029(4)
C26A 0.073(4) 0.096(4) 0.090(4) -0.025(4) 0.021(4) -0.032(4)
C27A 0.075(4) 0.100(5) 0.092(5) -0.034(4) 0.021(4) -0.031(4)
C28A 0.071(5) 0.098(5) 0.088(5) -0.039(4) 0.021(4) -0.028(4)
C29A 0.069(4) 0.097(5) 0.084(5) -0.033(4) 0.023(4) -0.020(4)
C30A 0.060(4) 0.090(5) 0.081(5) -0.030(4) 0.025(4) -0.018(4)
Se26 0.089(2) 0.077(2) 0.105(2) -0.0351(17) 0.0180(17) -0.0258(17)
C31B 0.071(5) 0.098(5) 0.070(4) -0.027(4) 0.027(4) -0.026(4)
C32B 0.075(5) 0.094(5) 0.075(5) -0.032(4) 0.022(4) -0.026(4)
C33B 0.080(5) 0.100(5) 0.083(5) -0.030(4) 0.016(4) -0.020(4)
C34B 0.078(5) 0.107(5) 0.079(5) -0.031(5) 0.016(4) -0.011(4)
C35B 0.075(5) 0.108(5) 0.077(4) -0.024(4) 0.018(4) -0.009(4)
C36B 0.067(4) 0.103(5) 0.073(4) -0.021(4) 0.022(4) -0.017(4)
Se17 0.0414(7) 0.0717(10) 0.0413(7) -0.0153(7) 0.0039(6) 0.0096(7)
C37A 0.070(4) 0.064(4) 0.089(4) -0.020(3) 0.015(4) 0.009(4)
C38A 0.074(5) 0.066(4) 0.084(5) -0.017(4) 0.023(5) 0.003(5)
C39A 0.083(6) 0.065(5) 0.088(5) -0.018(5) 0.017(6) -0.004(6)
C40A 0.087(7) 0.059(5) 0.092(6) -0.013(5) 0.013(6) -0.005(6)
C41A 0.093(7) 0.062(5) 0.090(6) -0.016(5) 0.014(6) 0.001(6)
C42A 0.080(5) 0.059(4) 0.094(5) -0.016(4) 0.012(5) 0.005(5)
Se28 0.0730(11) 0.0615(12) 0.0668(12) 0.0283(10) -0.0109(9) -0.0297(9)
C43B 0.090(4) 0.093(5) 0.097(5) 0.024(5) 0.023(4) -0.027(4)
C44B 0.100(5) 0.116(6) 0.127(6) 0.025(5) 0.033(5) -0.013(5)
C45B 0.108(4) 0.134(5) 0.145(5) 0.024(4) 0.039(4) -0.016(5)
C46B 0.112(4) 0.137(5) 0.143(5) 0.023(4) 0.042(4) -0.013(4)
C47B 0.111(5) 0.134(5) 0.141(5) 0.032(5) 0.051(4) -0.015(5)
C48B 0.102(5) 0.115(7) 0.117(6) 0.035(5) 0.038(5) -0.020(6)
N9A 0.229(8) 0.183(7) 0.253(8) 0.040(6) 0.061(6) 0.058(6)
C89A 0.230(8) 0.204(8) 0.249(8) 0.029(7) 0.071(7) 0.034(7)
C90A 0.228(8) 0.207(8) 0.246(8) 0.030(7) 0.078(7) 0.032(8)
C91A 0.233(8) 0.212(8) 0.250(8) 0.017(7) 0.082(7) 0.037(7)
C92A 0.228(8) 0.209(8) 0.251(9) 0.014(8) 0.083(7) 0.045(7)
C93A 0.233(8) 0.206(8) 0.253(8) 0.019(7) 0.074(7) 0.039(7)
N10A 0.205(6) 0.173(6) 0.169(6) -0.028(6) 0.041(5) 0.010(6)
C94A 0.212(7) 0.194(8) 0.184(7) -0.026(6) 0.054(7) 0.005(7)
C95A 0.214(7) 0.196(8) 0.189(8) -0.029(7) 0.056(7) 0.000(7)
C96A 0.212(7) 0.193(8) 0.190(8) -0.027(7) 0.061(6) 0.001(7)
C97A 0.195(6) 0.174(7) 0.170(6) -0.017(6) 0.049(6) 0.004(6)
C98A 0.189(6) 0.165(6) 0.162(6) -0.015(5) 0.038(5) 0.003(6)
Na1B 0.113(6) 0.053(5) 0.120(7) 0.000 0.011(6) 0.000
Se25 0.0602(17) 0.0470(18) 0.086(2) -0.0184(15) 0.0075(15) -0.0208(14)
C25B 0.071(4) 0.090(5) 0.088(5) -0.025(5) 0.023(4) -0.035(4)
C26B 0.075(5) 0.094(6) 0.095(6) -0.022(5) 0.020(5) -0.034(5)
C27B 0.075(5) 0.097(5) 0.094(5) -0.027(5) 0.023(5) -0.034(4)
C28B 0.076(5) 0.102(5) 0.093(5) -0.035(5) 0.019(5) -0.030(5)
C29B 0.073(4) 0.100(5) 0.092(5) -0.032(4) 0.020(4) -0.025(5)
C30B 0.066(4) 0.092(5) 0.086(5) -0.031(4) 0.021(4) -0.024(4)
Se16 0.0487(17) 0.0326(16) 0.0338(13) -0.0046(12) 0.0115(12) -0.0077(13)
C31A 0.067(5) 0.099(5) 0.064(4) -0.026(4) 0.021(4) -0.025(4)
C32A 0.072(5) 0.097(5) 0.071(4) -0.030(4) 0.021(4) -0.028(4)
C33A 0.076(5) 0.102(5) 0.077(5) -0.029(4) 0.017(4) -0.019(4)
C34A 0.072(5) 0.102(5) 0.076(5) -0.029(5) 0.014(5) -0.017(5)
C35A 0.066(5) 0.101(5) 0.068(5) -0.027(5) 0.016(5) -0.014(5)
C36A 0.063(6) 0.100(6) 0.061(5) -0.020(5) 0.013(5) -0.018(5)
Se27 0.0690(15) 0.0510(13) 0.126(2) -0.0236(14) 0.0179(15) 0.0122(11)
C37B 0.081(5) 0.082(5) 0.097(4) -0.021(4) 0.004(4) 0.014(4)
C38B 0.122(7) 0.110(6) 0.120(6) -0.008(5) 0.025(5) 0.004(6)
C39B 0.165(6) 0.147(6) 0.142(5) -0.013(5) 0.044(5) 0.003(5)
C40B 0.171(6) 0.149(6) 0.140(5) -0.021(5) 0.046(5) 0.009(6)
C41B 0.138(7) 0.119(6) 0.121(6) -0.032(5) 0.028(6) 0.016(6)
C42B 0.097(5) 0.086(5) 0.103(5) -0.024(4) 0.010(5) 0.013(5)
Se18 0.0567(13) 0.0476(15) 0.0384(11) 0.0084(10) 0.0087(9) -0.0120(11)
C43A 0.076(6) 0.052(4) 0.072(5) 0.014(4) 0.019(5) -0.012(4)
C44A 0.092(7) 0.062(5) 0.097(7) 0.017(6) 0.033(5) 0.005(6)
C45A 0.097(7) 0.067(6) 0.109(7) 0.021(6) 0.035(6) 0.014(6)
C46A 0.100(7) 0.067(6) 0.102(7) 0.020(6) 0.032(6) 0.011(6)
C47A 0.092(7) 0.061(6) 0.099(7) 0.021(6) 0.028(6) 0.001(6)
C48A 0.085(7) 0.056(5) 0.088(7) 0.015(6) 0.026(6) -0.006(6)
N9B 0.115(7) 0.087(6) 0.114(7) -0.010(5) 0.029(6) 0.011(5)
C89B 0.108(7) 0.094(7) 0.112(7) -0.009(6) 0.024(7) 0.002(6)
C90B 0.105(8) 0.100(7) 0.109(7) -0.007(6) 0.028(7) 0.001(6)
C91B 0.110(8) 0.103(7) 0.113(7) -0.008(6) 0.034(7) 0.000(7)
C92B 0.114(8) 0.102(7) 0.111(7) -0.014(7) 0.042(7) -0.001(6)
C93B 0.114(7) 0.100(7) 0.115(7) -0.007(7) 0.038(7) -0.001(6)
N10B 0.118(5) 0.138(5) 0.147(5) 0.023(5) 0.043(4) -0.011(5)
C94B 0.119(5) 0.139(6) 0.149(5) 0.021(5) 0.045(5) -0.011(5)
C95B 0.120(6) 0.144(6) 0.152(6) 0.017(6) 0.041(6) -0.013(6)
C96B 0.121(7) 0.147(7) 0.154(7) 0.019(7) 0.041(6) -0.014(6)
C97B 0.119(5) 0.142(6) 0.152(5) 0.019(5) 0.037(5) -0.012(5)
C98B 0.114(5) 0.135(5) 0.145(5) 0.023(5) 0.037(5) -0.011(5)
N11A 0.153(5) 0.165(5) 0.163(5) 0.006(5) 0.052(5) -0.017(5)
C111 0.151(6) 0.165(6) 0.163(6) 0.007(6) 0.049(6) -0.013(5)
C112 0.159(6) 0.169(7) 0.165(7) 0.012(6) 0.045(7) -0.007(6)
C113 0.156(5) 0.165(6) 0.163(6) 0.011(5) 0.051(5) -0.012(5)
C114 0.153(5) 0.162(6) 0.158(6) 0.009(5) 0.054(5) -0.013(5)
C115 0.150(5) 0.164(5) 0.161(6) 0.008(5) 0.053(5) -0.015(5)
N11B 0.155(5) 0.166(5) 0.162(5) 0.006(5) 0.052(5) -0.016(5)
C211 0.159(6) 0.167(6) 0.162(6) 0.004(6) 0.052(6) -0.019(6)
C212 0.163(8) 0.168(7) 0.165(7) 0.000(7) 0.052(7) -0.017(6)
C213 0.160(8) 0.168(8) 0.162(6) 0.003(6) 0.056(6) -0.015(7)
C214 0.157(6) 0.164(6) 0.161(6) 0.005(5) 0.053(5) -0.016(5)
C215 0.153(5) 0.163(5) 0.160(5) 0.007(5) 0.052(5) -0.016(5)
N12A 0.237(6) 0.226(6) 0.231(6) 0.006(6) 0.064(5) 0.014(5)
C121 0.242(8) 0.232(8) 0.230(7) -0.001(7) 0.067(7) 0.010(7)
C122 0.243(8) 0.236(8) 0.229(7) -0.005(7) 0.072(7) 0.005(7)
C123 0.242(8) 0.239(8) 0.229(8) -0.009(7) 0.073(7) 0.008(7)
C124 0.235(8) 0.237(8) 0.229(7) -0.006(7) 0.072(7) 0.012(7)
C125 0.235(7) 0.228(7) 0.230(6) 0.001(6) 0.069(6) 0.015(6)
N12B 0.236(6) 0.228(6) 0.230(6) 0.008(6) 0.065(5) 0.017(6)
C221 0.234(8) 0.228(8) 0.227(8) 0.011(7) 0.063(6) 0.017(7)
C222 0.230(8) 0.227(8) 0.225(8) 0.011(7) 0.058(7) 0.018(7)
C223 0.226(8) 0.227(8) 0.227(9) 0.010(7) 0.057(7) 0.018(7)
C224 0.229(8) 0.229(8) 0.233(8) 0.008(7) 0.061(7) 0.017(7)
C225 0.232(7) 0.227(7) 0.234(7) 0.009(6) 0.065(6) 0.016(6)
N13A 0.187(5) 0.211(5) 0.216(5) -0.007(5) 0.071(5) 0.008(5)
C131 0.186(5) 0.211(5) 0.218(5) -0.006(5) 0.069(5) 0.007(5)
C132 0.185(5) 0.211(5) 0.219(5) -0.005(5) 0.070(5) 0.007(5)
C133 0.188(7) 0.215(7) 0.221(8) -0.014(7) 0.064(7) 0.013(6)
C134 0.188(7) 0.216(7) 0.223(8) -0.015(7) 0.066(7) 0.009(6)
C135 0.187(5) 0.211(6) 0.219(6) -0.009(6) 0.070(5) 0.007(5)
N13B 0.187(5) 0.212(5) 0.216(5) -0.005(5) 0.071(5) 0.008(5)
C231 0.188(5) 0.212(6) 0.215(6) -0.005(6) 0.070(5) 0.007(6)
C232 0.187(7) 0.212(8) 0.215(6) -0.002(7) 0.069(5) 0.006(7)
C233 0.188(5) 0.212(6) 0.217(5) -0.003(6) 0.069(5) 0.006(6)
C234 0.187(5) 0.213(6) 0.217(6) -0.003(6) 0.071(5) 0.006(6)
C235 0.186(5) 0.212(6) 0.217(5) -0.002(5) 0.071(5) 0.006(5)
N14 0.280(9) 0.305(8) 0.286(8) 0.000(7) 0.087(7) 0.001(8)
C141 0.278(9) 0.305(8) 0.286(8) -0.001(7) 0.086(7) 0.003(8)
C142 0.280(9) 0.302(8) 0.288(8) -0.002(7) 0.087(7) 0.003(8)
C143 0.280(9) 0.303(8) 0.287(8) 0.000(7) 0.090(8) 0.002(8)
C144 0.284(9) 0.304(8) 0.290(8) 0.001(7) 0.090(8) 0.003(8)
C145 0.285(9) 0.303(9) 0.287(8) -0.002(7) 0.091(8) 0.002(8)

loop_
_atom_type_symbol
_atom_type_description
_atom_type_scat_dispersion_real
_atom_type_scat_dispersion_imag
_atom_type_scat_source
C C 0.0033 0.0016 'International Tables Vol C Tables 4.2.6.8 and 6.1.1.4'
H H 0.0000 0.0000 'International Tables Vol C Tables 4.2.6.8 and 6.1.1.4'
N N 0.0061 0.0033 'International Tables Vol C Tables 4.2.6.8 and 6.1.1.4'
Se Se -0.0929 2.2259 'International Tables Vol C Tables 4.2.6.8 and 6.1.1.4'
Ce Ce -0.2486 2.6331 'International Tables Vol C Tables 4.2.6.8 and 6.1.1.4'
Na Na 0.0362 0.0249 'International Tables Vol C Tables 4.2.6.8 and 6.1.1.4'

loop_
_geom_angle_atom_site_label_1
_geom_angle_atom_site_label_2
_geom_angle_atom_site_label_3
_geom_angle
_geom_angle_site_symmetry_1
_geom_angle_site_symmetry_3
N1 Ce1 Se8 88.78(8) . 2_556
N1 Ce1 Se5 91.97(8) . .
Se8 Ce1 Se5 177.62(3) 2_556 .
N1 Ce1 Se2 142.71(7) . .
Se8 Ce1 Se2 84.40(2) 2_556 .
Se5 Ce1 Se2 96.35(2) . .
N1 Ce1 Se14 79.30(8) . 2_556
Se8 Ce1 Se14 84.22(3) 2_556 2_556
Se5 Ce1 Se14 93.70(3) . 2_556
Se2 Ce1 Se14 135.91(3) . 2_556
N1 Ce1 Se12 77.64(9) . .
Se8 Ce1 Se12 99.37(3) 2_556 .
Se5 Ce1 Se12 83.00(3) . .
Se2 Ce1 Se12 67.48(2) . .
Se14 Ce1 Se12 156.57(3) 2_556 .
N1 Ce1 Se4 143.64(7) . 2_556
Se8 Ce1 Se4 93.52(2) 2_556 2_556
Se5 Ce1 Se4 84.53(2) . 2_556
Se2 Ce1 Se4 73.50(2) . 2_556
Se14 Ce1 Se4 64.89(2) 2_556 2_556
Se12 Ce1 Se4 137.21(2) . 2_556
N2 Ce2 Se5 90.14(6) . .
N2 Ce2 Se6 92.59(6) . .
Se5 Ce2 Se6 176.96(3) . .
N2 Ce2 Se1 142.24(6) . .
Se5 Ce2 Se1 83.68(2) . .
Se6 Ce2 Se1 94.95(2) . .
N2 Ce2 Se12 79.35(7) . .
Se5 Ce2 Se12 84.19(3) . .
Se6 Ce2 Se12 94.99(3) . .
Se1 Ce2 Se12 136.41(3) . .
N2 Ce2 Se11 76.93(7) . .
Se5 Ce2 Se11 98.76(3) . .
Se6 Ce2 Se11 83.17(3) . .
Se1 Ce2 Se11 67.37(2) . .
Se12 Ce2 Se11 156.09(3) . .
N2 Ce2 Se2 144.98(6) . .
Se5 Ce2 Se2 93.40(2) . .
Se6 Ce2 Se2 83.60(2) . .
Se1 Ce2 Se2 72.73(2) . .
Se12 Ce2 Se2 66.41(2) . .
Se11 Ce2 Se2 136.46(3) . .
N3 Ce3 Se6 92.54(11) . .
N3 Ce3 Se7 89.15(11) . .
Se6 Ce3 Se7 178.17(3) . .
N3 Ce3 Se3 143.57(10) . .
Se6 Ce3 Se3 83.24(2) . .
Se7 Ce3 Se3 95.80(2) . .
N3 Ce3 Se11 78.54(12) . .
Se6 Ce3 Se11 83.79(3) . .
Se7 Ce3 Se11 95.88(3) . .
Se3 Ce3 Se11 136.26(2) . .
N3 Ce3 Se13 78.75(12) . .
Se6 Ce3 Se13 97.57(3) . .
Se7 Ce3 Se13 83.44(3) . .
Se3 Ce3 Se13 66.10(2) . .
Se11 Ce3 Se13 157.28(3) . .
N3 Ce3 Se1 143.03(10) . .
Se6 Ce3 Se1 93.21(2) . .
Se7 Ce3 Se1 85.02(2) . .
Se3 Ce3 Se1 73.40(2) . .
Se11 Ce3 Se1 65.86(2) . .
Se13 Ce3 Se1 136.31(3) . .
N4 Ce4 Se7 89.47(10) . .
N4 Ce4 Se8 92.04(10) . .
Se7 Ce4 Se8 178.26(3) . .
N4 Ce4 Se4 142.13(9) . .
Se7 Ce4 Se4 83.28(2) . .
Se8 Ce4 Se4 96.03(2) . .
N4 Ce4 Se13 80.29(12) . .
Se7 Ce4 Se13 84.20(3) . .
Se8 Ce4 Se13 95.21(3) . .
Se4 Ce4 Se13 135.27(3) . .
N4 Ce4 Se14 78.08(12) . .
Se7 Ce4 Se14 97.71(3) . .
Se8 Ce4 Se14 83.44(3) . .
Se4 Ce4 Se14 66.26(2) . .
Se13 Ce4 Se14 158.25(3) . .
N4 Ce4 Se3 144.63(10) . .
Se7 Ce4 Se3 93.52(2) . .
Se8 Ce4 Se3 84.75(2) . .
Se4 Ce4 Se3 73.11(2) . .
Se13 Ce4 Se3 65.02(2) . .
Se14 Ce4 Se3 136.02(2) . .
N5 Ce5 Se5 73.97(9) . .
N5 Ce5 Se4 122.87(7) . 2_556
Se5 Ce5 Se4 88.74(3) . 2_556
N5 Ce5 Se25 69.85(13) . 2_556
Se5 Ce5 Se25 135.10(5) . 2_556
Se4 Ce5 Se25 89.19(8) 2_556 2_556
N5 Ce5 Se27 85.05(6) . .
Se5 Ce5 Se27 122.71(7) . .
Se4 Ce5 Se27 144.33(6) 2_556 .
Se25 Ce5 Se27 79.82(9) 2_556 .
N5 Ce5 Se10 130.12(9) . .
Se5 Ce5 Se10 155.81(3) . .
Se4 Ce5 Se10 79.32(3) 2_556 .
Se25 Ce5 Se10 66.28(6) 2_556 .
Se27 Ce5 Se10 65.16(6) . .
N5 Ce5 Se17 87.46(8) . .
Se5 Ce5 Se17 99.42(4) . .
Se4 Ce5 Se17 149.63(3) 2_556 .
Se25 Ce5 Se17 104.54(8) 2_556 .
Se27 Ce5 Se17 25.60(7) . .
Se10 Ce5 Se17 81.69(3) . .
N5 Ce5 Se1 144.41(12) . .
Se5 Ce5 Se1 81.23(2) . .
Se4 Ce5 Se1 80.88(2) 2_556 .
Se25 Ce5 Se1 142.34(6) 2_556 .
Se27 Ce5 Se1 87.38(5) . .
Se10 Ce5 Se1 76.18(2) . .
Se17 Ce5 Se1 71.67(3) . .
N5 Ce5 Se15 71.17(12) . 2_556
Se5 Ce5 Se15 133.29(4) . 2_556
Se4 Ce5 Se15 84.97(5) 2_556 2_556
Se25 Ce5 Se15 4.48(10) 2_556 2_556
Se27 Ce5 Se15 84.16(7) . 2_556
Se10 Ce5 Se15 66.98(4) . 2_556
Se17 Ce5 Se15 108.98(5) . 2_556
Se1 Ce5 Se15 142.37(4) . 2_556
N6 Ce6 Se7 73.55(7) . .
N6 Ce6 Se1 123.64(6) . .
Se7 Ce6 Se1 88.83(2) . .
N6 Ce6 Se15 83.19(8) . .
Se7 Ce6 Se15 116.70(4) . .
Se1 Ce6 Se15 148.59(5) . .
N6 Ce6 Se10 130.90(8) . .
Se7 Ce6 Se10 155.34(3) . .
Se1 Ce6 Se10 79.40(2) . .
Se15 Ce6 Se10 69.89(4) . .
N6 Ce6 Se17 68.46(6) . .
Se7 Ce6 Se17 117.06(4) . .
Se1 Ce6 Se17 73.90(3) . .
Se15 Ce6 Se17 106.47(5) . .
Se10 Ce6 Se17 80.56(3) . .
N6 Ce6 Se25 88.07(10) . .
Se7 Ce6 Se25 121.05(5) . .
Se1 Ce6 Se25 142.99(6) . .
Se15 Ce6 Se25 5.60(9) . .
Se10 Ce6 Se25 64.43(5) . .
Se17 Ce6 Se25 105.93(7) . .
N6 Ce6 Se4 143.33(6) . .
Se7 Ce6 Se4 80.86(2) . .
Se1 Ce6 Se4 80.76(2) . .
Se15 Ce6 Se4 85.42(5) . .
Se10 Ce6 Se4 75.93(2) . .
Se17 Ce6 Se4 148.10(3) . .
Se25 Ce6 Se4 83.03(7) . .
N6 Ce6 Se27 74.52(8) . .
Se7 Ce6 Se27 138.99(6) . .
Se1 Ce6 Se27 87.93(4) . .
Se15 Ce6 Se27 83.99(7) . .
Se10 Ce6 Se27 62.77(6) . .
Se17 Ce6 Se27 24.55(6) . .
Se25 Ce6 Se27 82.60(8) . .
Se4 Ce6 Se27 138.54(6) . .
N7 Ce7 Se8 72.79(7) . 2_556
N7 Ce7 Se3 122.47(7) . 2_556
Se8 Ce7 Se3 88.42(2) 2_556 2_556
N7 Ce7 Se18 88.75(8) . .
Se8 Ce7 Se18 102.23(4) 2_556 .
Se3 Ce7 Se18 148.78(4) 2_556 .
N7 Ce7 Se9 130.78(7) . .
Se8 Ce7 Se9 156.40(3) 2_556 .
Se3 Ce7 Se9 79.10(2) 2_556 .
Se18 Ce7 Se9 79.91(3) . .
N7 Ce7 Se28 84.20(7) . .
Se8 Ce7 Se28 112.75(5) 2_556 .
Se3 Ce7 Se28 150.85(4) 2_556 .
Se18 Ce7 Se28 13.54(5) . .
Se9 Ce7 Se28 73.79(4) . .
N7 Ce7 Se26 70.95(9) . .
Se8 Ce7 Se26 132.10(5) 2_556 .
Se3 Ce7 Se26 85.55(7) 2_556 .
Se18 Ce7 Se26 107.16(8) . .
Se9 Ce7 Se26 67.28(4) . .
Se28 Ce7 Se26 93.61(8) . .
N7 Ce7 Se16 71.46(9) . .
Se8 Ce7 Se16 133.87(4) 2_556 .
Se3 Ce7 Se16 86.94(5) 2_556 .
Se18 Ce7 Se16 105.14(7) . .
Se9 Ce7 Se16 65.91(4) . .
Se28 Ce7 Se16 91.60(7) . .
Se26 Ce7 Se16 2.15(10) . .
N7 Ce7 Se2 143.62(9) . .
Se8 Ce7 Se2 82.08(2) 2_556 .
Se3 Ce7 Se2 81.67(2) 2_556 .
Se18 Ce7 Se2 71.08(5) . .
Se9 Ce7 Se2 76.39(2) . .
Se28 Ce7 Se2 81.74(3) . .
Se26 Ce7 Se2 143.14(4) . .
Se16 Ce7 Se2 142.04(4) . .
N8 Ce8 Se6 74.53(7) . .
N8 Ce8 Se2 125.91(5) . .
Se6 Ce8 Se2 87.69(2) . .
N8 Ce8 Se18 70.24(7) . .
Se6 Ce8 Se18 116.33(5) . .
Se2 Ce8 Se18 73.44(5) . .
N8 Ce8 Se26 84.01(8) . 2_556
Se6 Ce8 Se26 119.97(7) . 2_556
Se2 Ce8 Se26 145.47(8) . 2_556
Se18 Ce8 Se26 107.07(7) . 2_556
N8 Ce8 Se9 130.05(7) . .
Se6 Ce8 Se9 155.31(3) . .
Se2 Ce8 Se9 78.83(2) . .
Se18 Ce8 Se9 79.68(5) . .
Se26 Ce8 Se9 67.64(7) 2_556 .
N8 Ce8 Se16 83.45(8) . 2_556
Se6 Ce8 Se16 121.85(5) . 2_556
Se2 Ce8 Se16 144.87(6) . 2_556
Se18 Ce8 Se16 104.77(6) . 2_556
Se26 Ce8 Se16 2.32(8) 2_556 2_556
Se9 Ce8 Se16 66.57(6) . 2_556
N8 Ce8 Se3 142.02(6) . .
Se6 Ce8 Se3 81.26(2) . .
Se2 Ce8 Se3 80.97(2) . .
Se18 Ce8 Se3 147.72(5) . .
Se26 Ce8 Se3 83.29(5) 2_556 .
Se9 Ce8 Se3 76.29(2) . .
Se16 Ce8 Se3 85.07(5) 2_556 .
N8 Ce8 Se28 70.50(7) . .
Se6 Ce8 Se28 127.18(5) . .
Se2 Ce8 Se28 82.25(3) . .
Se18 Ce8 Se28 12.89(5) . .
Se26 Ce8 Se28 94.44(6) 2_556 .
Se9 Ce8 Se28 71.71(5) . .
Se16 Ce8 Se28 92.13(6) 2_556 .
Se3 Ce8 Se28 146.12(4) . .
Se4 Ce9 Se4 123.48(3) . 2_556
Se4 Ce9 Se2 139.955(18) . .
Se4 Ce9 Se2 71.210(18) 2_556 .
Se4 Ce9 Se2 71.213(18) . 2_556
Se4 Ce9 Se2 139.958(18) 2_556 2_556
Se2 Ce9 Se2 124.15(3) . 2_556
Se4 Ce9 Se3 140.779(19) . 2_556
Se4 Ce9 Se3 70.690(19) 2_556 2_556
Se2 Ce9 Se3 77.635(19) . 2_556
Se2 Ce9 Se3 76.992(19) 2_556 2_556
Se4 Ce9 Se3 70.688(19) . .
Se4 Ce9 Se3 140.775(19) 2_556 .
Se2 Ce9 Se3 76.992(19) . .
Se2 Ce9 Se3 77.637(19) 2_556 .
Se3 Ce9 Se3 124.07(3) 2_556 .
Se4 Ce9 Se1 77.24(2) . 2_556
Se4 Ce9 Se1 76.96(2) 2_556 2_556
Se2 Ce9 Se1 140.948(17) . 2_556
Se2 Ce9 Se1 70.440(19) 2_556 2_556
Se3 Ce9 Se1 70.814(18) 2_556 2_556
Se3 Ce9 Se1 140.439(18) . 2_556
Se4 Ce9 Se1 76.96(2) . .
Se4 Ce9 Se1 77.23(2) 2_556 .
Se2 Ce9 Se1 70.439(19) . .
Se2 Ce9 Se1 140.949(17) 2_556 .
Se3 Ce9 Se1 140.438(18) 2_556 .
Se3 Ce9 Se1 70.813(18) . .
Se1 Ce9 Se1 123.72(3) 2_556 .
Ce6 Se1 Ce2 150.32(3) . .
Ce6 Se1 Ce3 90.37(2) . .
Ce2 Se1 Ce3 78.19(2) . .
Ce6 Se1 Ce5 87.25(2) . .
Ce2 Se1 Ce5 93.67(2) . .
Ce3 Se1 Ce5 158.75(3) . .
Ce6 Se1 Ce9 99.35(2) . .
Ce2 Se1 Ce9 110.10(2) . .
Ce3 Se1 Ce9 106.49(2) . .
Ce5 Se1 Ce9 94.73(2) . .
Ce8 Se2 Ce1 151.53(3) . .
Ce8 Se2 Ce7 87.63(2) . .
Ce1 Se2 Ce7 93.29(2) . .
Ce8 Se2 Ce2 91.35(2) . .
Ce1 Se2 Ce2 77.52(2) . .
Ce7 Se2 Ce2 158.34(3) . .
Ce8 Se2 Ce9 98.87(2) . .
Ce1 Se2 Ce9 109.38(2) . .
Ce7 Se2 Ce9 94.83(2) . .
Ce2 Se2 Ce9 106.69(2) . .
Ce7 Se3 Ce3 152.23(3) 2_556 .
Ce7 Se3 Ce8 87.71(2) 2_556 .
Ce3 Se3 Ce8 93.89(2) . .
Ce7 Se3 Ce4 90.66(2) 2_556 .
Ce3 Se3 Ce4 77.811(19) . .
Ce8 Se3 Ce4 158.40(3) . .
Ce7 Se3 Ce9 98.21(2) 2_556 .
Ce3 Se3 Ce9 109.22(2) . .
Ce8 Se3 Ce9 95.24(2) . .
Ce4 Se3 Ce9 106.31(2) . .
Ce5 Se4 Ce4 150.47(3) 2_556 .
Ce5 Se4 Ce6 87.37(2) 2_556 .
Ce4 Se4 Ce6 94.03(2) . .
Ce5 Se4 Ce1 90.51(2) 2_556 2_556
Ce4 Se4 Ce1 77.74(2) . 2_556
Ce6 Se4 Ce1 158.91(3) . 2_556
Ce5 Se4 Ce9 99.42(2) 2_556 .
Ce4 Se4 Ce9 109.80(3) . .
Ce6 Se4 Ce9 95.19(2) . .
Ce1 Se4 Ce9 105.85(2) 2_556 .
Ce5 Se5 Ce2 101.40(3) . .
Ce5 Se5 Ce1 95.99(3) . .
Ce2 Se5 Ce1 82.93(3) . .
Ce3 Se6 Ce8 101.59(3) . .
Ce3 Se6 Ce2 83.47(3) . .
Ce8 Se6 Ce2 97.07(2) . .
Ce4 Se7 Ce6 101.81(3) . .
Ce4 Se7 Ce3 83.48(2) . .
Ce6 Se7 Ce3 95.41(2) . .
Ce1 Se8 Ce7 100.21(2) 2_556 2_556
Ce1 Se8 Ce4 83.35(2) 2_556 .
Ce7 Se8 Ce4 95.98(3) 2_556 .
Ce7 Se9 Ce7 161.20(5) . 2_556
Ce7 Se9 Ce8 88.495(14) . 2_556
Ce7 Se9 Ce8 88.546(14) 2_556 2_556
Ce7 Se9 Ce8 88.542(14) . .
Ce7 Se9 Ce8 88.491(14) 2_556 .
Ce8 Se9 Ce8 161.79(5) 2_556 .
Ce7 Se9 Na1A 99.40(2) . .
Ce7 Se9 Na1A 99.40(2) 2_556 .
Ce8 Se9 Na1A 99.11(2) 2_556 .
Ce8 Se9 Na1A 99.11(2) . .
Ce5 Se10 Ce5 161.42(5) 2_556 .
Ce5 Se10 Ce6 88.504(15) 2_556 2_556
Ce5 Se10 Ce6 88.495(15) . 2_556
Ce5 Se10 Ce6 88.496(15) 2_556 .
Ce5 Se10 Ce6 88.505(15) . .
Ce6 Se10 Ce6 161.34(5) 2_556 .
Ce5 Se10 Na1B 99.29(2) 2_556 .
Ce5 Se10 Na1B 99.29(2) . .
Ce6 Se10 Na1B 99.33(2) 2_556 .
Ce6 Se10 Na1B 99.33(2) . .
C1 Se11 Ce2 112.9(3) . .
C1 Se11 Ce3 114.0(3) . .
Ce2 Se11 Ce3 78.23(2) . .
C6 C1 C2 118.1(8) . .
C6 C1 Se11 122.1(6) . .
C2 C1 Se11 119.8(7) . .
C3 C2 C1 121.0(10) . .
C3 C2 H2 119.5 . .
C1 C2 H2 119.5 . .
C4 C3 C2 119.1(10) . .
C4 C3 H3 120.5 . .
C2 C3 H3 120.5 . .
C5 C4 C3 121.6(10) . .
C5 C4 H4 119.2 . .
C3 C4 H4 119.2 . .
C4 C5 C6 119.0(10) . .
C4 C5 H5 120.5 . .
C6 C5 H5 120.5 . .
C1 C6 C5 121.2(9) . .
C1 C6 H6 119.4 . .
C5 C6 H6 119.4 . .
C7 Se12 Ce2 111.2(3) . .
C7 Se12 Ce1 112.0(3) . .
Ce2 Se12 Ce1 77.54(2) . .
C12 C7 C8 119.6(9) . .
C12 C7 Se12 122.4(7) . .
C8 C7 Se12 118.0(8) . .
C7 C8 C9 120.8(10) . .
C7 C8 H8 119.6 . .
C9 C8 H8 119.6 . .
C10 C9 C8 116.7(10) . .
C10 C9 H9 121.6 . .
C8 C9 H9 121.6 . .
C11 C10 C9 123.4(11) . .
C11 C10 H10 118.3 . .
C9 C10 H10 118.3 . .
C10 C11 C12 118.9(11) . .
C10 C11 H11 120.6 . .
C12 C11 H11 120.6 . .
C7 C12 C11 120.6(10) . .
C7 C12 H12 119.7 . .
C11 C12 H12 119.7 . .
C13 Se13 Ce4 113.0(4) . .
C13 Se13 Ce3 116.0(3) . .
Ce4 Se13 Ce3 77.99(2) . .
C18 C13 C14 118.8(8) . .
C18 C13 Se13 122.3(7) . .
C14 C13 Se13 118.9(7) . .
C15 C14 C13 122.5(10) . .
C15 C14 H14 118.7 . .
C13 C14 H14 118.7 . .
C14 C15 C16 115.5(10) . .
C14 C15 H15 122.2 . .
C16 C15 H15 122.2 . .
C17 C16 C15 122.2(12) . .
C17 C16 H16 118.9 . .
C15 C16 H16 118.9 . .
C16 C17 C18 118.2(11) . .
C16 C17 H17 120.9 . .
C18 C17 H17 120.9 . .
C13 C18 C17 119.9(10) . .
C13 C18 H18 120.0 . .
C17 C18 H18 120.0 . .
C19 Se14 Ce1 114.5(3) . 2_556
C19 Se14 Ce4 112.5(3) . .
Ce1 Se14 Ce4 78.01(2) 2_556 .
C24 C19 C20 118.9(7) . .
C24 C19 Se14 123.0(6) . .
C20 C19 Se14 117.6(6) . .
C21 C20 C19 122.0(9) . .
C21 C20 H20 119.0 . .
C19 C20 H20 119.0 . .
C20 C21 C22 116.6(9) . .
C20 C21 H21 121.7 . .
C22 C21 H21 121.7 . .
C23 C22 C21 123.5(9) . .
C23 C22 H22 118.2 . .
C21 C22 H22 118.2 . .
C22 C23 C24 118.4(9) . .
C22 C23 H23 120.8 . .
C24 C23 H23 120.8 . .
C19 C24 C23 120.4(9) . .
C19 C24 H24 119.8 . .
C23 C24 H24 119.8 . .
C49 N1 C53 117.68(14) . .
C49 N1 Ce1 119.02(10) . .
C53 N1 Ce1 122.62(14) . .
N1 C49 C50 123.44(12) . .
N1 C49 H49 118.3 . .
C50 C49 H49 118.3 . .
C51 C50 C49 117.17(13) . .
C51 C50 H50 121.4 . .
C49 C50 H50 121.4 . .
C50 C51 C52 121.30(15) . .
C50 C51 H51 119.3 . .
C52 C51 H51 119.3 . .
C51 C52 C53 118.93(15) . .
C51 C52 H52 120.5 . .
C53 C52 H52 120.5 . .
N1 C53 C52 121.08(17) . .
N1 C53 H53 119.5 . .
C52 C53 H53 119.5 . .
C54 N2 C58 117.66(14) . .
C54 N2 Ce2 121.08(12) . .
C58 N2 Ce2 121.26(14) . .
N2 C54 C55 123.42(12) . .
N2 C54 H54 118.3 . .
C55 C54 H54 118.3 . .
C56 C55 C54 117.23(13) . .
C56 C55 H55 121.4 . .
C54 C55 H55 121.4 . .
C55 C56 C57 121.44(14) . .
C55 C56 H56 119.3 . .
C57 C56 H56 119.3 . .
C56 C57 C58 119.00(16) . .
C56 C57 H57 120.5 . .
C58 C57 H57 120.5 . .
N2 C58 C57 121.13(17) . .
N2 C58 H58 119.4 . .
C57 C58 H58 119.4 . .
C59 N3 C63 117.56(14) . .
C59 N3 Ce3 121.00(11) . .
C63 N3 Ce3 121.38(14) . .
N3 C59 C60 123.37(12) . .
N3 C59 H59 118.3 . .
C60 C59 H59 118.3 . .
C61 C60 C59 117.22(13) . .
C61 C60 H60 121.4 . .
C59 C60 H60 121.4 . .
C60 C61 C62 121.34(14) . .
C60 C61 H61 119.3 . .
C62 C61 H61 119.3 . .
C61 C62 C63 118.89(16) . .
C61 C62 H62 120.6 . .
C63 C62 H62 120.6 . .
N3 C63 C62 120.99(18) . .
N3 C63 H63 119.5 . .
C62 C63 H63 119.5 . .
C64 N4 C68 117.66(14) . .
C64 N4 Ce4 120.30(11) . .
C68 N4 Ce4 122.04(14) . .
N4 C64 C65 123.46(12) . .
N4 C64 H64 118.3 . .
C65 C64 H64 118.3 . .
C66 C65 C64 117.14(13) . .
C66 C65 H65 121.4 . .
C64 C65 H65 121.4 . .
C65 C66 C67 121.24(14) . .
C65 C66 H66 119.4 . .
C67 C66 H66 119.4 . .
C66 C67 C68 118.89(17) . .
C66 C67 H67 120.6 . .
C68 C67 H67 120.6 . .
N4 C68 C67 121.06(17) . .
N4 C68 H68 119.5 . .
C67 C68 H68 119.5 . .
C69 N5 C73 117.61(14) . .
C69 N5 Ce5 116.05(12) . .
C73 N5 Ce5 126.32(14) . .
N5 C69 C70 123.43(12) . .
N5 C69 H69 118.3 . .
C70 C69 H69 118.3 . .
C71 C70 C69 117.21(13) . .
C71 C70 H70 121.4 . .
C69 C70 H70 121.4 . .
C70 C71 C72 121.32(14) . .
C70 C71 H71 119.3 . .
C72 C71 H71 119.3 . .
C71 C72 C73 118.97(17) . .
C71 C72 H72 120.5 . .
C73 C72 H72 120.5 . .
N5 C73 C72 121.09(17) . .
N5 C73 H73 119.5 . .
C72 C73 H73 119.5 . .
C74 N6 C78 117.62(14) . .
C74 N6 Ce6 112.97(16) . .
C78 N6 Ce6 128.83(17) . .
N6 C74 C75 123.45(13) . .
N6 C74 H74 118.3 . .
C75 C74 H74 118.3 . .
C76 C75 C74 117.22(13) . .
C76 C75 H75 121.4 . .
C74 C75 H75 121.4 . .
C75 C76 C77 121.35(14) . .
C75 C76 H76 119.3 . .
C77 C76 H76 119.3 . .
C76 C77 C78 119.02(16) . .
C76 C77 H77 120.5 . .
C78 C77 H77 120.5 . .
N6 C78 C77 121.16(17) . .
N6 C78 H78 119.4 . .
C77 C78 H78 119.4 . .
C79 N7 C83 117.61(14) . .
C79 N7 Ce7 116.00(14) . .
C83 N7 Ce7 126.25(17) . .
N7 C79 C80 123.44(13) . .
N7 C79 H79 118.3 . .
C80 C79 H79 118.3 . .
C81 C80 C79 117.20(13) . .
C81 C80 H80 121.4 . .
C79 C80 H80 121.4 . .
C80 C81 C82 121.37(14) . .
C80 C81 H81 119.3 . .
C82 C81 H81 119.3 . .
C81 C82 C83 119.08(16) . .
C81 C82 H82 120.5 . .
C83 C82 H82 120.5 . .
N7 C83 C82 121.15(17) . .
N7 C83 H83 119.4 . .
C82 C83 H83 119.4 . .
C84 N8 C88 117.64(14) . .
C84 N8 Ce8 113.08(14) . .
C88 N8 Ce8 128.72(15) . .
N8 C84 C85 123.44(12) . .
N8 C84 H84 118.3 . .
C85 C84 H84 118.3 . .
C86 C85 C84 117.21(13) . .
C86 C85 H85 121.4 . .
C84 C85 H85 121.4 . .
C85 C86 C87 121.35(14) . .
C85 C86 H86 119.3 . .
C87 C86 H86 119.3 . .
C86 C87 C88 119.03(16) . .
C86 C87 H87 120.5 . .
C88 C87 H87 120.5 . .
N8 C88 C87 121.18(17) . .
N8 C88 H88 119.4 . .
C87 C88 H88 119.4 . .
Se9 Na1A Se26 63.06(18) . 2_556
Se9 Na1A Se26 63.06(18) . .
Se26 Na1A Se26 126.1(4) 2_556 .
Se9 Na1A N9A 130.68(16) . 2_556
Se26 Na1A N9A 158.3(2) 2_556 2_556
Se26 Na1A N9A 70.23(8) . 2_556
Se9 Na1A N9A 130.68(16) . .
Se26 Na1A N9A 70.23(8) 2_556 .
Se26 Na1A N9A 158.3(2) . .
N9A Na1A N9A 98.6(3) 2_556 .
C25A Se15 Ce6 112.1(2) . .
C25A Se15 Ce5 113.93(11) . 2_556
Ce6 Se15 Ce5 85.98(5) . 2_556
C26A C25A C30A 117.3(6) . .
C26A C25A Se15 121.3(5) . .
C30A C25A Se15 121.4(6) . .
C25A C26A C27A 125.1(8) . .
C25A C26A H26A 117.4 . .
C27A C26A H26A 117.4 . .
C26A C27A C28A 115.6(10) . .
C26A C27A H27A 122.2 . .
C28A C27A H27A 122.2 . .
C29A C28A C27A 121.6(10) . .
C29A C28A H28A 119.2 . .
C27A C28A H28A 119.2 . .
C28A C29A C30A 120.4(11) . .
C28A C29A H29A 119.8 . .
C30A C29A H29A 119.8 . .
C25A C30A C29A 119.9(10) . .
C25A C30A H30A 120.1 . .
C29A C30A H30A 120.1 . .
C31B Se26 Ce8 123.7(3) . 2_556
C31B Se26 Ce7 117.26(9) . .
Ce8 Se26 Ce7 87.65(8) 2_556 .
C31B Se26 Na1A 132.3(3) . .
Ce8 Se26 Na1A 92.38(13) 2_556 .
Ce7 Se26 Na1A 91.70(16) . .
C36B C31B C32B 121.7(6) . .
C36B C31B Se26 119.6(6) . .
C32B C31B Se26 118.8(6) . .
C33B C32B C31B 120.6(9) . .
C33B C32B H32B 119.7 . .
C31B C32B H32B 119.7 . .
C32B C33B C34B 116.9(10) . .
C32B C33B H33B 121.5 . .
C34B C33B H33B 121.5 . .
C35B C34B C33B 122.8(10) . .
C35B C34B H34B 118.6 . .
C33B C34B H34B 118.6 . .
C34B C35B C36B 120.4(12) . .
C34B C35B H35B 119.8 . .
C36B C35B H35B 119.8 . .
C31B C36B C35B 117.6(11) . .
C31B C36B H36B 121.2 . .
C35B C36B H36B 121.2 . .
C37A Se17 Ce5 115.3(2) . .
C37A Se17 Ce6 102.25(12) . .
Ce5 Se17 Ce6 86.92(4) . .
C42A C37A C38A 118.6(9) . .
C42A C37A Se17 122.1(6) . .
C38A C37A Se17 119.3(7) . .
C39A C38A C37A 121.7(10) . .
C39A C38A H38A 119.2 . .
C37A C38A H38A 119.2 . .
C38A C39A C40A 117.9(10) . .
C38A C39A H39A 121.0 . .
C40A C39A H39A 121.0 . .
C41A C40A C39A 121.9(11) . .
C41A C40A H40A 119.0 . .
C39A C40A H40A 119.0 . .
C40A C41A C42A 120.1(12) . .
C40A C41A H41A 119.9 . .
C42A C41A H41A 119.9 . .
C37A C42A C41A 119.7(10) . .
C37A C42A H42A 120.1 . .
C41A C42A H42A 120.1 . .
C43B Se28 Ce7 113.54(18) . .
C43B Se28 Ce8 122.49(12) . .
Ce7 Se28 Ce8 85.74(4) . .
C48B C43B C44B 118.5(9) . .
C48B C43B Se28 121.1(7) . .
C44B C43B Se28 120.4(6) . .
C43B C44B C45B 122.7(8) . .
C43B C44B H44B 118.6 . .
C45B C44B H44B 118.6 . .
C46B C45B C44B 117.4(11) . .
C46B C45B H45B 121.3 . .
C44B C45B H45B 121.3 . .
C47B C46B C45B 121.5(13) . .
C47B C46B H46B 119.2 . .
C45B C46B H46B 119.2 . .
C46B C47B C48B 120.2(12) . .
C46B C47B H47B 119.9 . .
C48B C47B H47B 119.9 . .
C43B C48B C47B 119.5(11) . .
C43B C48B H48B 120.2 . .
C47B C48B H48B 120.2 . .
C89A N9A C93A 117.48(14) . .
C89A N9A Na1A 120.27(14) . .
C93A N9A Na1A 120.51(19) . .
N9A C89A C90A 123.25(13) . .
N9A C89A H89A 118.4 . .
C90A C89A H89A 118.4 . .
C91A C90A C89A 117.06(13) . .
C91A C90A H90A 121.5 . .
C89A C90A H90A 121.5 . .
C90A C91A C92A 121.22(14) . .
C90A C91A H91A 119.4 . .
C92A C91A H91A 119.4 . .
C91A C92A C93A 118.90(16) . .
C91A C92A H92A 120.5 . .
C93A C92A H92A 120.5 . .
N9A C93A C92A 120.99(18) . .
N9A C93A H93A 119.5 . .
C92A C93A H93A 119.5 . .
C94A N10A C98A 117.38(14) . .
N10A C94A C95A 123.14(13) . .
N10A C94A H94A 118.4 . .
C95A C94A H94A 118.4 . .
C96A C95A C94A 116.97(13) . .
C96A C95A H95A 121.5 . .
C94A C95A H95A 121.5 . .
C95A C96A C97A 121.12(15) . .
C95A C96A H96A 119.4 . .
C97A C96A H96A 119.4 . .
C96A C97A C98A 118.77(16) . .
C96A C97A H97A 120.6 . .
C98A C97A H97A 120.6 . .
N10A C98A C97A 120.85(19) . .
N10A C98A H98A 119.6 . .
C97A C98A H98A 119.6 . .
Se27 Na1B Se27 121.2(4) 2_556 .
Se27 Na1B Se10 60.61(18) 2_556 .
Se27 Na1B Se10 60.61(18) . .
Se27 Na1B Se25 79.50(18) 2_556 2_556
Se27 Na1B Se25 72.19(17) . 2_556
Se10 Na1B Se25 60.18(18) . 2_556
Se27 Na1B Se25 72.19(17) 2_556 .
Se27 Na1B Se25 79.50(18) . .
Se10 Na1B Se25 60.18(18) . .
Se25 Na1B Se25 120.4(4) 2_556 .
Se27 Na1B N9B 96.98(7) 2_556 2_556
Se27 Na1B N9B 117.97(7) . 2_556
Se10 Na1B N9B 126.98(16) . 2_556
Se25 Na1B N9B 169.2(2) 2_556 2_556
Se25 Na1B N9B 67.42(9) . 2_556
Se27 Na1B N9B 117.97(7) 2_556 .
Se27 Na1B N9B 96.98(7) . .
Se10 Na1B N9B 126.98(16) . .
Se25 Na1B N9B 67.42(9) 2_556 .
Se25 Na1B N9B 169.2(2) . .
N9B Na1B N9B 106.0(3) 2_556 .
C25B Se25 Ce5 117.85(16) . 2_556
C25B Se25 Ce6 118.0(3) . .
Ce5 Se25 Ce6 87.45(9) 2_556 .
C25B Se25 Na1B 130.1(3) . .
Ce5 Se25 Na1B 98.10(15) 2_556 .
Ce6 Se25 Na1B 95.58(15) . .
C26B C25B C30B 117.3(7) . .
C26B C25B Se25 120.0(5) . .
C30B C25B Se25 122.7(8) . .
C25B C26B C27B 124.1(9) . .
C25B C26B H26B 118.0 . .
C27B C26B H26B 118.0 . .
C26B C27B C28B 116.7(12) . .
C26B C27B H27B 121.6 . .
C28B C27B H27B 121.6 . .
C29B C28B C27B 122.1(12) . .
C29B C28B H28B 118.9 . .
C27B C28B H28B 118.9 . .
C28B C29B C30B 118.9(13) . .
C28B C29B H29B 120.5 . .
C30B C29B H29B 120.5 . .
C25B C30B C29B 120.9(12) . .
C25B C30B H30B 119.5 . .
C29B C30B H30B 119.5 . .
C31A Se16 Ce8 108.9(2) . 2_556
C31A Se16 Ce7 110.05(12) . .
Ce8 Se16 Ce7 86.36(8) 2_556 .
C36A C31A C32A 113.4(8) . .
C36A C31A Se16 123.9(6) . .
C32A C31A Se16 122.7(7) . .
C33A C32A C31A 126.4(11) . .
C33A C32A H32A 116.8 . .
C31A C32A H32A 116.8 . .
C32A C33A C34A 117.8(10) . .
C32A C33A H33A 121.1 . .
C34A C33A H33A 121.1 . .
C35A C34A C33A 118.3(11) . .
C35A C34A H34A 120.8 . .
C33A C34A H34A 120.8 . .
C34A C35A C36A 122.2(13) . .
C34A C35A H35A 118.9 . .
C36A C35A H35A 118.9 . .
C31A C36A C35A 121.9(12) . .
C31A C36A H36A 119.0 . .
C35A C36A H36A 119.0 . .
C37B Se27 Ce5 109.7(2) . .
C37B Se27 Ce6 119.85(17) . .
Ce5 Se27 Ce6 86.20(6) . .
C37B Se27 Na1B 132.7(3) . .
Ce5 Se27 Na1B 100.68(16) . .
Ce6 Se27 Na1B 96.98(15) . .
C38B C37B C42B 122.4(11) . .
C38B C37B Se27 121.3(8) . .
C42B C37B Se27 116.3(7) . .
C37B C38B C39B 122.2(11) . .
C37B C38B H38B 118.9 . .
C39B C38B H38B 118.9 . .
C38B C39B C40B 115.0(12) . .
C38B C39B H39B 122.5 . .
C40B C39B H39B 122.5 . .
C41B C40B C39B 122.1(15) . .
C41B C40B H40B 118.9 . .
C39B C40B H40B 118.9 . .
C40B C41B C42B 123.2(14) . .
C40B C41B H41B 118.4 . .
C42B C41B H41B 118.4 . .
C37B C42B C41B 115.1(13) . .
C37B C42B H42B 122.5 . .
C41B C42B H42B 122.5 . .
C43A Se18 Ce7 114.3(2) . .
C43A Se18 Ce8 104.34(9) . .
Ce7 Se18 Ce8 89.28(6) . .
C48A C43A C44A 114.2(10) . .
C48A C43A Se18 123.4(7) . .
C44A C43A Se18 122.4(8) . .
C43A C44A C45A 124.1(10) . .
C43A C44A H44A 117.9 . .
C45A C44A H44A 117.9 . .
C46A C45A C44A 118.1(9) . .
C46A C45A H45A 121.0 . .
C44A C45A H45A 121.0 . .
C47A C46A C45A 120.9(13) . .
C47A C46A H46A 119.6 . .
C45A C46A H46A 119.6 . .
C46A C47A C48A 119.3(13) . .
C46A C47A H47A 120.4 . .
C48A C47A H47A 120.4 . .
C43A C48A C47A 123.5(13) . .
C43A C48A H48A 118.3 . .
C47A C48A H48A 118.3 . .
C89B N9B C93B 117.57(14) . .
C89B N9B Na1B 119.57(17) . .
C93B N9B Na1B 119.1(3) . .
N9B C89B C90B 123.36(13) . .
N9B C89B H89B 118.3 . .
C90B C89B H89B 118.3 . .
C91B C90B C89B 117.18(13) . .
C91B C90B H90B 121.4 . .
C89B C90B H90B 121.4 . .
C90B C91B C92B 121.32(14) . .
C90B C91B H91B 119.3 . .
C92B C91B H91B 119.3 . .
C91B C92B C93B 118.97(16) . .
C91B C92B H92B 120.5 . .
C93B C92B H92B 120.5 . .
N9B C93B C92B 121.08(18) . .
N9B C93B H93B 119.5 . .
C92B C93B H93B 119.5 . .
C94B N10B C98B 117.59(15) . .
N10B C94B C95B 123.35(13) . .
N10B C94B H94B 118.3 . .
C95B C94B H94B 118.3 . .
C96B C95B C94B 117.13(13) . .
C96B C95B H95B 121.4 . .
C94B C95B H95B 121.4 . .
C95B C96B C97B 121.27(15) . .
C95B C96B H96B 119.4 . .
C97B C96B H96B 119.4 . .
C96B C97B C98B 118.93(16) . .
C96B C97B H97B 120.5 . .
C98B C97B H97B 120.5 . .
N10B C98B C97B 121.09(18) . .
N10B C98B H98B 119.5 . .
C97B C98B H98B 119.5 . .
C111 N11A C115 117.43(15) . .
N11A C111 C112 123.25(13) . .
N11A C111 H111 118.4 . .
C112 C111 H111 118.4 . .
C113 C112 C111 117.15(14) . .
C113 C112 H112 121.4 . .
C111 C112 H112 121.4 . .
C112 C113 C114 121.35(14) . .
C112 C113 H113 119.3 . .
C114 C113 H113 119.3 . .
C113 C114 C115 118.94(16) . .
C113 C114 H114 120.5 . .
C115 C114 H114 120.5 . .
N11A C115 C114 120.96(19) . .
N11A C115 H115 119.5 . .
C114 C115 H115 119.5 . .
C211 N11B C215 117.48(15) . .
N11B C211 C212 123.28(13) . .
N11B C211 H211 118.4 . .
C212 C211 H211 118.4 . .
C213 C212 C211 117.11(14) . .
C213 C212 H212 121.4 . .
C211 C212 H212 121.4 . .
C212 C213 C214 121.26(14) . .
C212 C213 H213 119.4 . .
C214 C213 H213 119.4 . .
C213 C214 C215 118.87(17) . .
C213 C214 H214 120.6 . .
C215 C214 H214 120.6 . .
N11B C215 C214 120.96(18) . .
N11B C215 H215 119.5 . .
C214 C215 H215 119.5 . .
C121 N12A C125 117.48(15) . .
N12A C121 C122 123.21(13) . .
N12A C121 H121 118.4 . .
C122 C121 H121 118.4 . .
C123 C122 C121 117.05(13) . .
C123 C122 H122 121.5 . .
C121 C122 H122 121.5 . .
C122 C123 C124 121.19(15) . .
C122 C123 H123 119.4 . .
C124 C123 H123 119.4 . .
C123 C124 C125 118.87(16) . .
C123 C124 H124 120.6 . .
C125 C124 H124 120.6 . .
N12A C125 C124 121.00(18) . .
N12A C125 H125 119.5 . .
C124 C125 H125 119.5 . .
C221 N12B C225 117.54(14) . .
N12B C221 C222 123.37(12) . .
N12B C221 H221 118.3 . .
C222 C221 H221 118.3 . .
C223 C222 C221 117.16(13) . .
C223 C222 H222 121.4 . .
C221 C222 H222 121.4 . .
C222 C223 C224 121.27(14) . .
C222 C223 H223 119.4 . .
C224 C223 H223 119.4 . .
C223 C224 C225 118.87(16) . .
C223 C224 H224 120.6 . .
C225 C224 H224 120.6 . .
N12B C225 C224 120.98(19) . .
N12B C225 H225 119.5 . .
C224 C225 H225 119.5 . .
C131 N13A C135 117.53(15) . .
N13A C131 C132 123.30(13) . .
N13A C131 H131 118.4 . .
C132 C131 H131 118.4 . .
C133 C132 C131 117.14(13) . .
C133 C132 H132 121.4 . .
C131 C132 H132 121.4 . .
C132 C133 C134 121.31(15) . .
C132 C133 H133 119.3 . .
C134 C133 H133 119.3 . .
C133 C134 C135 118.96(17) . .
C133 C134 H134 120.5 . .
C135 C134 H134 120.5 . .
N13A C135 C134 121.05(17) . .
N13A C135 H135 119.5 . .
C134 C135 H135 119.5 . .
C231 N13B C235 117.51(16) . .
N13B C231 C232 123.33(14) . .
N13B C231 H231 118.3 . .
C232 C231 H231 118.3 . .
C233 C232 C231 117.16(14) . .
C233 C232 H232 121.4 . .
C231 C232 H232 121.4 . .
C232 C233 C234 121.31(17) . .
C232 C233 H233 119.3 . .
C234 C233 H233 119.3 . .
C233 C234 C235 118.92(18) . .
C233 C234 H234 120.5 . .
C235 C234 H234 120.5 . .
N13B C235 C234 121.0(2) . .
N13B C235 H235 119.5 . .
C234 C235 H235 119.5 . .
C141 N14 C145 117.48(16) . .
N14 C141 C142 123.26(14) . .
N14 C141 H141 118.4 . .
C142 C141 H141 118.4 . .
C143 C142 C141 117.11(14) . .
C143 C142 H142 121.4 . .
C141 C142 H142 121.4 . .
C142 C143 C144 121.28(16) . .
C142 C143 H143 119.4 . .
C144 C143 H143 119.4 . .
C143 C144 C145 118.91(17) . .
C143 C144 H144 120.5 . .
C145 C144 H144 120.5 . .
N14 C145 C144 120.99(19) . .
N14 C145 H145 119.5 . .
C144 C145 H145 119.5 . .

loop_
_geom_bond_atom_site_label_1
_geom_bond_atom_site_label_2
_geom_bond_distance
_geom_bond_site_symmetry_2
Ce1 N1 2.588(2) .
Ce1 Se8 2.9040(9) 2_556
Ce1 Se5 2.9241(10) .
Ce1 Se2 3.0132(8) .
Ce1 Se14 3.0670(9) 2_556
Ce1 Se12 3.1170(10) .
Ce1 Se4 3.1557(8) 2_556
Ce2 N2 2.578(3) .
Ce2 Se5 2.9156(9) .
Ce2 Se6 2.9351(9) .
Ce2 Se1 3.0157(9) .
Ce2 Se12 3.0575(10) .
Ce2 Se11 3.0748(9) .
Ce2 Se2 3.1601(8) .
Ce3 N3 2.5991(17) .
Ce3 Se6 2.8951(10) .
Ce3 Se7 2.9208(10) .
Ce3 Se3 3.0279(8) .
Ce3 Se11 3.0772(9) .
Ce3 Se13 3.0983(9) .
Ce3 Se1 3.1370(8) .
Ce4 N4 2.597(2) .
Ce4 Se7 2.9072(9) .
Ce4 Se8 2.9250(9) .
Ce4 Se4 3.0180(8) .
Ce4 Se13 3.0678(11) .
Ce4 Se14 3.0909(11) .
Ce4 Se3 3.1483(8) .
Ce5 N5 2.667(2) .
Ce5 Se5 2.9090(10) .
Ce5 Se4 2.9435(9) 2_556
Ce5 Se25 2.977(4) 2_556
Ce5 Se27 2.989(2) .
Ce5 Se10 3.0144(5) .
Ce5 Se17 3.0342(12) .
Ce5 Se1 3.1626(8) .
Ce5 Se15 3.204(3) 2_556
Ce6 N6 2.679(2) .
Ce6 Se7 2.9117(9) .
Ce6 Se1 2.9418(9) .
Ce6 Se15 2.971(2) .
Ce6 Se10 3.0253(5) .
Ce6 Se17 3.0930(12) .
Ce6 Se25 3.118(4) .
Ce6 Se4 3.1540(8) .
Ce6 Se27 3.1764(19) .
Ce7 N7 2.656(2) .
Ce7 Se8 2.9195(9) 2_556
Ce7 Se3 2.9555(8) 2_556
Ce7 Se18 3.000(3) .
Ce7 Se9 3.0154(5) .
Ce7 Se28 3.0312(18) .
Ce7 Se26 3.064(3) .
Ce7 Se16 3.113(3) .
Ce7 Se2 3.1306(8) .
Ce8 N8 2.695(2) .
Ce8 Se6 2.9104(9) .
Ce8 Se2 2.9594(8) .
Ce8 Se18 3.0031(18) .
Ce8 Se26 3.025(2) 2_556
Ce8 Se9 3.0274(5) .
Ce8 Se16 3.049(2) 2_556
Ce8 Se3 3.1276(8) .
Ce8 Se28 3.1674(17) .
Ce9 Se4 3.1712(7) .
Ce9 Se4 3.1712(7) 2_556
Ce9 Se2 3.1719(8) .
Ce9 Se2 3.1719(8) 2_556
Ce9 Se3 3.1802(7) 2_556
Ce9 Se3 3.1803(7) .
Ce9 Se1 3.1806(8) 2_556
Ce9 Se1 3.1807(8) .
Se3 Ce7 2.9553(8) 2_556
Se4 Ce5 2.9436(9) 2_556
Se4 Ce1 3.1557(8) 2_556
Se8 Ce1 2.9040(9) 2_556
Se8 Ce7 2.9195(9) 2_556
Se9 Ce7 3.0154(5) 2_556
Se9 Ce8 3.0273(5) 2_556
Se9 Na1A 3.047(12) .
Se10 Ce5 3.0144(5) 2_556
Se10 Ce6 3.0253(5) 2_556
Se10 Na1B 3.221(11) .
Se11 C1 1.930(8) .
C1 C6 1.381(10) .
C1 C2 1.398(10) .
C2 C3 1.387(11) .
C2 H2 0.9500 .
C3 C4 1.384(12) .
C3 H3 0.9500 .
C4 C5 1.355(11) .
C4 H4 0.9500 .
C5 C6 1.408(10) .
C5 H5 0.9500 .
C6 H6 0.9500 .
Se12 C7 1.931(8) .
C7 C12 1.357(11) .
C7 C8 1.377(10) .
C8 C9 1.418(11) .
C8 H8 0.9500 .
C9 C10 1.383(12) .
C9 H9 0.9500 .
C10 C11 1.332(11) .
C10 H10 0.9500 .
C11 C12 1.412(11) .
C11 H11 0.9500 .
C12 H12 0.9500 .
Se13 C13 1.919(8) .
C13 C18 1.366(11) .
C13 C14 1.378(10) .
C14 C15 1.378(10) .
C14 H14 0.9500 .
C15 C16 1.387(12) .
C15 H15 0.9500 .
C16 C17 1.347(12) .
C16 H16 0.9500 .
C17 C18 1.396(11) .
C17 H17 0.9500 .
C18 H18 0.9500 .
Se14 C19 1.930(7) .
Se14 Ce1 3.0670(9) 2_556
C19 C24 1.356(10) .
C19 C20 1.401(10) .
C20 C21 1.376(9) .
C20 H20 0.9500 .
C21 C22 1.383(11) .
C21 H21 0.9500 .
C22 C23 1.349(11) .
C22 H22 0.9500 .
C23 C24 1.411(10) .
C23 H23 0.9500 .
C24 H24 0.9500 .
N1 C49 1.3322(13) .
N1 C53 1.334(2) .
C49 C50 1.3820(16) .
C49 H49 0.9500 .
C50 C51 1.3332(16) .
C50 H50 0.9500 .
C51 C52 1.3458(17) .
C51 H51 0.9500 .
C52 C53 1.384(2) .
C52 H52 0.9500 .
C53 H53 0.9500 .
N2 C54 1.3321(13) .
N2 C58 1.334(2) .
C54 C55 1.3820(16) .
C54 H54 0.9500 .
C55 C56 1.3329(16) .
C55 H55 0.9500 .
C56 C57 1.3454(17) .
C56 H56 0.9500 .
C57 C58 1.384(2) .
C57 H57 0.9500 .
C58 H58 0.9500 .
N3 C59 1.3325(13) .
N3 C63 1.334(2) .
C59 C60 1.3820(16) .
C59 H59 0.9500 .
C60 C61 1.3331(16) .
C60 H60 0.9500 .
C61 C62 1.3459(17) .
C61 H61 0.9500 .
C62 C63 1.384(2) .
C62 H62 0.9500 .
C63 H63 0.9500 .
N4 C64 1.3322(13) .
N4 C68 1.334(2) .
C64 C65 1.3821(16) .
C64 H64 0.9500 .
C65 C66 1.3333(16) .
C65 H65 0.9500 .
C66 C67 1.3458(17) .
C66 H66 0.9500 .
C67 C68 1.384(2) .
C67 H67 0.9500 .
C68 H68 0.9500 .
N5 C69 1.3323(13) .
N5 C73 1.334(2) .
C69 C70 1.3820(16) .
C69 H69 0.9500 .
C70 C71 1.3332(16) .
C70 H70 0.9500 .
C71 C72 1.3457(17) .
C71 H71 0.9500 .
C72 C73 1.384(2) .
C72 H72 0.9500 .
C73 H73 0.9500 .
N6 C74 1.3323(13) .
N6 C78 1.334(2) .
C74 C75 1.3819(16) .
C74 H74 0.9500 .
C75 C76 1.3330(16) .
C75 H75 0.9500 .
C76 C77 1.3455(17) .
C76 H76 0.9500 .
C77 C78 1.384(2) .
C77 H77 0.9500 .
C78 H78 0.9500 .
N7 C79 1.3323(13) .
N7 C83 1.334(2) .
C79 C80 1.3821(16) .
C79 H79 0.9500 .
C80 C81 1.3331(16) .
C80 H80 0.9500 .
C81 C82 1.3455(17) .
C81 H81 0.9500 .
C82 C83 1.383(2) .
C82 H82 0.9500 .
C83 H83 0.9500 .
N8 C84 1.3323(13) .
N8 C88 1.334(2) .
C84 C85 1.3819(16) .
C84 H84 0.9500 .
C85 C86 1.3331(16) .
C85 H85 0.9500 .
C86 C87 1.3455(17) .
C86 H86 0.9500 .
C87 C88 1.383(2) .
C87 H87 0.9500 .
C88 H88 0.9500 .
Na1A Se26 3.372(6) 2_556
Na1A Se26 3.372(6) .
Na1A N9A 3.373(8) 2_556
Na1A N9A 3.373(8) .
Se15 C25A 1.926(4) .
Se15 Ce5 3.204(3) 2_556
C25A C26A 1.367(9) .
C25A C30A 1.375(11) .
C26A C27A 1.376(9) .
C26A H26A 0.9500 .
C27A C28A 1.400(12) .
C27A H27A 0.9500 .
C28A C29A 1.347(12) .
C28A H28A 0.9500 .
C29A C30A 1.404(11) .
C29A H29A 0.9500 .
C30A H30A 0.9500 .
Se26 C31B 1.899(4) .
Se26 Ce8 3.025(2) 2_556
C31B C36B 1.364(11) .
C31B C32B 1.395(9) .
C32B C33B 1.375(8) .
C32B H32B 0.9500 .
C33B C34B 1.399(13) .
C33B H33B 0.9500 .
C34B C35B 1.343(12) .
C34B H34B 0.9500 .
C35B C36B 1.408(11) .
C35B H35B 0.9500 .
C36B H36B 0.9500 .
Se17 C37A 1.875(8) .
C37A C42A 1.382(11) .
C37A C38A 1.395(9) .
C38A C39A 1.382(11) .
C38A H38A 0.9500 .
C39A C40A 1.398(12) .
C39A H39A 0.9500 .
C40A C41A 1.335(11) .
C40A H40A 0.9500 .
C41A C42A 1.414(12) .
C41A H41A 0.9500 .
C42A H42A 0.9500 .
Se28 C43B 1.907(9) .
C43B C48B 1.375(11) .
C43B C44B 1.387(9) .
C44B C45B 1.388(12) .
C44B H44B 0.9500 .
C45B C46B 1.388(12) .
C45B H45B 0.9500 .
C46B C47B 1.354(12) .
C46B H46B 0.9500 .
C47B C48B 1.417(13) .
C47B H47B 0.9500 .
C48B H48B 0.9500 .
N9A C89A 1.3328(13) .
N9A C93A 1.334(2) .
C89A C90A 1.3824(16) .
C89A H89A 0.9500 .
C90A C91A 1.3334(16) .
C90A H90A 0.9500 .
C91A C92A 1.3459(17) .
C91A H91A 0.9500 .
C92A C93A 1.384(2) .
C92A H92A 0.9500 .
C93A H93A 0.9500 .
N10A C94A 1.3330(13) .
N10A C98A 1.335(2) .
C94A C95A 1.3827(16) .
C94A H94A 0.9500 .
C95A C96A 1.3337(16) .
C95A H95A 0.9500 .
C96A C97A 1.3463(17) .
C96A H96A 0.9500 .
C97A C98A 1.384(2) .
C97A H97A 0.9500 .
C98A H98A 0.9500 .
Na1B Se27 3.185(6) 2_556
Na1B Se27 3.185(6) .
Na1B Se25 3.310(6) 2_556
Na1B Se25 3.310(6) .
Na1B N9B 3.412(7) 2_556
Na1B N9B 3.412(7) .
Se25 C25B 1.919(4) .
Se25 Ce5 2.977(4) 2_556
C25B C26B 1.370(10) .
C25B C30B 1.371(12) .
C26B C27B 1.381(10) .
C26B H26B 0.9500 .
C27B C28B 1.383(13) .
C27B H27B 0.9500 .
C28B C29B 1.353(13) .
C28B H28B 0.9500 .
C29B C30B 1.415(12) .
C29B H29B 0.9500 .
C30B H30B 0.9500 .
Se16 C31A 1.935(6) .
Se16 Ce8 3.049(2) 2_556
C31A C36A 1.381(12) .
C31A C32A 1.397(8) .
C32A C33A 1.390(10) .
C32A H32A 0.9500 .
C33A C34A 1.392(14) .
C33A H33A 0.9500 .
C34A C35A 1.361(12) .
C34A H34A 0.9500 .
C35A C36A 1.416(12) .
C35A H35A 0.9500 .
C36A H36A 0.9500 .
Se27 C37B 1.876(9) .
C37B C38B 1.369(9) .
C37B C42B 1.384(12) .
C38B C39B 1.389(13) .
C38B H38B 0.9500 .
C39B C40B 1.405(14) .
C39B H39B 0.9500 .
C40B C41B 1.345(13) .
C40B H40B 0.9500 .
C41B C42B 1.389(13) .
C41B H41B 0.9500 .
C42B H42B 0.9500 .
Se18 C43A 1.933(9) .
C43A C48A 1.359(12) .
C43A C44A 1.380(9) .
C44A C45A 1.383(12) .
C44A H44A 0.9500 .
C45A C46A 1.375(13) .
C45A H45A 0.9500 .
C46A C47A 1.319(13) .
C46A H46A 0.9500 .
C47A C48A 1.411(13) .
C47A H47A 0.9500 .
C48A H48A 0.9500 .
N9B C89B 1.3324(13) .
N9B C93B 1.334(2) .
C89B C90B 1.3821(16) .
C89B H89B 0.9500 .
C90B C91B 1.3332(16) .
C90B H90B 0.9500 .
C91B C92B 1.3456(17) .
C91B H91B 0.9500 .
C92B C93B 1.384(2) .
C92B H92B 0.9500 .
C93B H93B 0.9500 .
N10B C94B 1.3324(13) .
N10B C98B 1.334(2) .
C94B C95B 1.3822(16) .
C94B H94B 0.9500 .
C95B C96B 1.3333(16) .
C95B H95B 0.9500 .
C96B C97B 1.3458(18) .
C96B H96B 0.9500 .
C97B C98B 1.384(2) .
C97B H97B 0.9500 .
C98B H98B 0.9500 .
N11A C111 1.3327(13) .
N11A C115 1.334(2) .
C111 C112 1.3823(16) .
C111 H111 0.9500 .
C112 C113 1.3331(16) .
C112 H112 0.9500 .
C113 C114 1.3457(17) .
C113 H113 0.9500 .
C114 C115 1.384(2) .
C114 H114 0.9500 .
C115 H115 0.9500 .
N11B C211 1.3327(13) .
N11B C215 1.334(2) .
C211 C212 1.3823(16) .
C211 H211 0.9500 .
C212 C213 1.3333(16) .
C212 H212 0.9500 .
C213 C214 1.3459(17) .
C213 H213 0.9500 .
C214 C215 1.384(2) .
C214 H214 0.9500 .
C215 H215 0.9500 .
N12A C121 1.3327(13) .
N12A C125 1.334(2) .
C121 C122 1.3825(16) .
C121 H121 0.9500 .
C122 C123 1.3335(16) .
C122 H122 0.9500 .
C123 C124 1.3460(17) .
C123 H123 0.9500 .
C124 C125 1.384(2) .
C124 H124 0.9500 .
C125 H125 0.9500 .
N12B C221 1.3325(13) .
N12B C225 1.334(2) .
C221 C222 1.3821(16) .
C221 H221 0.9500 .
C222 C223 1.3332(16) .
C222 H222 0.9500 .
C223 C224 1.3459(17) .
C223 H223 0.9500 .
C224 C225 1.384(2) .
C224 H224 0.9500 .
C225 H225 0.9500 .
N13A C131 1.3326(13) .
N13A C135 1.334(2) .
C131 C132 1.3823(16) .
C131 H131 0.9500 .
C132 C133 1.3332(16) .
C132 H132 0.9500 .
C133 C134 1.3457(17) .
C133 H133 0.9500 .
C134 C135 1.384(2) .
C134 H134 0.9500 .
C135 H135 0.9500 .
N13B C231 1.3326(14) .
N13B C235 1.334(2) .
C231 C232 1.3822(16) .
C231 H231 0.9500 .
C232 C233 1.3332(16) .
C232 H232 0.9500 .
C233 C234 1.3458(18) .
C233 H233 0.9500 .
C234 C235 1.384(2) .
C234 H234 0.9500 .
C235 H235 0.9500 .
N14 C141 1.3327(14) .
N14 C145 1.334(2) .
C141 C142 1.3824(16) .
C141 H141 0.9500 .
C142 C143 1.3333(16) .
C142 H142 0.9500 .
C143 C144 1.3458(17) .
C143 H143 0.9500 .
C144 C145 1.384(2) .
C144 H144 0.9500 .
C145 H145 0.9500 .

loop_
_geom_torsion_atom_site_label_1
_geom_torsion_atom_site_label_2
_geom_torsion_atom_site_label_3
_geom_torsion_atom_site_label_4
_geom_torsion
_geom_torsion_site_symmetry_1
_geom_torsion_site_symmetry_4
N6 Ce6 Se1 Ce2 -1.52(11) . .
Se7 Ce6 Se1 Ce2 -70.80(6) . .
Se15 Ce6 Se1 Ce2 143.21(9) . .
Se10 Ce6 Se1 Ce2 130.98(6) . .
Se17 Ce6 Se1 Ce2 47.85(6) . .
Se25 Ce6 Se1 Ce2 143.11(11) . .
Se4 Ce6 Se1 Ce2 -151.73(6) . .
Se27 Ce6 Se1 Ce2 68.31(8) . .
N6 Ce6 Se1 Ce3 64.77(9) . .
Se7 Ce6 Se1 Ce3 -4.51(2) . .
Se15 Ce6 Se1 Ce3 -150.49(9) . .
Se10 Ce6 Se1 Ce3 -162.73(2) . .
Se17 Ce6 Se1 Ce3 114.14(3) . .
Se25 Ce6 Se1 Ce3 -150.60(11) . .
Se4 Ce6 Se1 Ce3 -85.44(2) . .
Se27 Ce6 Se1 Ce3 134.60(6) . .
N6 Ce6 Se1 Ce5 -94.11(9) . .
Se7 Ce6 Se1 Ce5 -163.39(2) . .
Se15 Ce6 Se1 Ce5 50.63(9) . .
Se10 Ce6 Se1 Ce5 38.40(2) . .
Se17 Ce6 Se1 Ce5 -44.73(3) . .
Se25 Ce6 Se1 Ce5 50.53(11) . .
Se4 Ce6 Se1 Ce5 115.69(2) . .
Se27 Ce6 Se1 Ce5 -24.28(6) . .
N6 Ce6 Se1 Ce9 171.55(8) . .
Se7 Ce6 Se1 Ce9 102.27(2) . .
Se15 Ce6 Se1 Ce9 -43.71(9) . .
Se10 Ce6 Se1 Ce9 -55.94(2) . .
Se17 Ce6 Se1 Ce9 -139.08(3) . .
Se25 Ce6 Se1 Ce9 -43.81(11) . .
Se4 Ce6 Se1 Ce9 21.34(2) . .
Se27 Ce6 Se1 Ce9 -118.62(6) . .
N2 Ce2 Se1 Ce6 -8.19(13) . .
Se5 Ce2 Se1 Ce6 -90.20(6) . .
Se6 Ce2 Se1 Ce6 92.53(6) . .
Se12 Ce2 Se1 Ce6 -164.89(5) . .
Se11 Ce2 Se1 Ce6 12.05(6) . .
Se2 Ce2 Se1 Ce6 174.25(6) . .
N2 Ce2 Se1 Ce3 -77.47(11) . .
Se5 Ce2 Se1 Ce3 -159.48(2) . .
Se6 Ce2 Se1 Ce3 23.24(2) . .
Se12 Ce2 Se1 Ce3 125.82(4) . .
Se11 Ce2 Se1 Ce3 -57.24(2) . .
Se2 Ce2 Se1 Ce3 104.96(2) . .
N2 Ce2 Se1 Ce5 82.70(11) . .
Se5 Ce2 Se1 Ce5 0.69(2) . .
Se6 Ce2 Se1 Ce5 -176.59(2) . .
Se12 Ce2 Se1 Ce5 -74.01(4) . .
Se11 Ce2 Se1 Ce5 102.94(3) . .
Se2 Ce2 Se1 Ce5 -94.87(2) . .
N2 Ce2 Se1 Ce9 179.09(11) . .
Se5 Ce2 Se1 Ce9 97.08(3) . .
Se6 Ce2 Se1 Ce9 -80.19(3) . .
Se12 Ce2 Se1 Ce9 22.39(5) . .
Se11 Ce2 Se1 Ce9 -160.67(3) . .
Se2 Ce2 Se1 Ce9 1.53(2) . .
N3 Ce3 Se1 Ce6 -77.4(2) . .
Se6 Ce3 Se1 Ce6 -175.94(2) . .
Se7 Ce3 Se1 Ce6 4.51(2) . .
Se3 Ce3 Se1 Ce6 102.09(2) . .
Se11 Ce3 Se1 Ce6 -94.21(3) . .
Se13 Ce3 Se1 Ce6 79.61(4) . .
N3 Ce3 Se1 Ce2 75.0(2) . .
Se6 Ce3 Se1 Ce2 -23.53(2) . .
Se7 Ce3 Se1 Ce2 156.93(2) . .
Se3 Ce3 Se1 Ce2 -105.50(2) . .
Se11 Ce3 Se1 Ce2 58.20(2) . .
Se13 Ce3 Se1 Ce2 -127.98(4) . .
N3 Ce3 Se1 Ce5 5.9(2) . .
Se6 Ce3 Se1 Ce5 -92.60(8) . .
Se7 Ce3 Se1 Ce5 87.85(8) . .
Se3 Ce3 Se1 Ce5 -174.57(8) . .
Se11 Ce3 Se1 Ce5 -10.87(8) . .
Se13 Ce3 Se1 Ce5 162.95(7) . .
N3 Ce3 Se1 Ce9 -177.3(2) . .
Se6 Ce3 Se1 Ce9 84.19(3) . .
Se7 Ce3 Se1 Ce9 -95.36(3) . .
Se3 Ce3 Se1 Ce9 2.22(2) . .
Se11 Ce3 Se1 Ce9 165.92(3) . .
Se13 Ce3 Se1 Ce9 -20.26(5) . .
N5 Ce5 Se1 Ce6 103.66(8) . .
Se5 Ce5 Se1 Ce6 149.60(3) . .
Se4 Ce5 Se1 Ce6 -120.28(2) 2_556 .
Se25 Ce5 Se1 Ce6 -43.65(13) 2_556 .
Se27 Ce5 Se1 Ce6 25.93(6) . .
Se10 Ce5 Se1 Ce6 -39.12(2) . .
Se17 Ce5 Se1 Ce6 46.56(3) . .
Se15 Ce5 Se1 Ce6 -50.99(7) 2_556 .
N5 Ce5 Se1 Ce2 -46.62(8) . .
Se5 Ce5 Se1 Ce2 -0.69(2) . .
Se4 Ce5 Se1 Ce2 89.43(2) 2_556 .
Se25 Ce5 Se1 Ce2 166.06(12) 2_556 .
Se27 Ce5 Se1 Ce2 -124.36(6) . .
Se10 Ce5 Se1 Ce2 170.59(3) . .
Se17 Ce5 Se1 Ce2 -103.73(3) . .
Se15 Ce5 Se1 Ce2 158.72(7) 2_556 .
N5 Ce5 Se1 Ce3 19.74(13) . .
Se5 Ce5 Se1 Ce3 65.67(8) . .
Se4 Ce5 Se1 Ce3 155.80(8) 2_556 .
Se25 Ce5 Se1 Ce3 -127.57(14) 2_556 .
Se27 Ce5 Se1 Ce3 -58.00(10) . .
Se10 Ce5 Se1 Ce3 -123.05(8) . .
Se17 Ce5 Se1 Ce3 -37.36(8) . .
Se15 Ce5 Se1 Ce3 -134.91(9) 2_556 .
N5 Ce5 Se1 Ce9 -157.17(8) . .
Se5 Ce5 Se1 Ce9 -111.24(3) . .
Se4 Ce5 Se1 Ce9 -21.11(2) 2_556 .
Se25 Ce5 Se1 Ce9 55.51(12) 2_556 .
Se27 Ce5 Se1 Ce9 125.09(6) . .
Se10 Ce5 Se1 Ce9 60.04(2) . .
Se17 Ce5 Se1 Ce9 145.73(3) . .
Se15 Ce5 Se1 Ce9 48.18(7) 2_556 .
Se4 Ce9 Se1 Ce6 -21.51(2) . .
Se4 Ce9 Se1 Ce6 107.77(2) 2_556 .
Se2 Ce9 Se1 Ce6 -177.90(3) . .
Se2 Ce9 Se1 Ce6 -57.40(4) 2_556 .
Se3 Ce9 Se1 Ce6 144.00(3) 2_556 .
Se3 Ce9 Se1 Ce6 -95.32(2) . .
Se1 Ce9 Se1 Ce6 43.193(15) 2_556 .
Se4 Ce9 Se1 Ce2 154.84(3) . .
Se4 Ce9 Se1 Ce2 -75.88(3) 2_556 .
Se2 Ce9 Se1 Ce2 -1.54(2) . .
Se2 Ce9 Se1 Ce2 118.96(4) 2_556 .
Se3 Ce9 Se1 Ce2 -39.65(5) 2_556 .
Se3 Ce9 Se1 Ce2 81.03(3) . .
Se1 Ce9 Se1 Ce2 -140.45(3) 2_556 .
Se4 Ce9 Se1 Ce3 71.67(3) . .
Se4 Ce9 Se1 Ce3 -159.05(3) 2_556 .
Se2 Ce9 Se1 Ce3 -84.71(2) . .
Se2 Ce9 Se1 Ce3 35.78(5) 2_556 .
Se3 Ce9 Se1 Ce3 -122.82(3) 2_556 .
Se3 Ce9 Se1 Ce3 -2.14(2) . .
Se1 Ce9 Se1 Ce3 136.37(2) 2_556 .
Se4 Ce9 Se1 Ce5 -109.50(2) . .
Se4 Ce9 Se1 Ce5 19.78(2) 2_556 .
Se2 Ce9 Se1 Ce5 94.12(2) . .
Se2 Ce9 Se1 Ce5 -145.38(3) 2_556 .
Se3 Ce9 Se1 Ce5 56.01(4) 2_556 .
Se3 Ce9 Se1 Ce5 176.69(3) . .
Se1 Ce9 Se1 Ce5 -44.792(14) 2_556 .
N8 Ce8 Se2 Ce1 0.80(11) . .
Se6 Ce8 Se2 Ce1 69.77(6) . .
Se18 Ce8 Se2 Ce1 -48.60(7) . .
Se26 Ce8 Se2 Ce1 -144.80(9) 2_556 .
Se9 Ce8 Se2 Ce1 -131.02(6) . .
Se16 Ce8 Se2 Ce1 -140.87(8) 2_556 .
Se3 Ce8 Se2 Ce1 151.29(6) . .
Se28 Ce8 Se2 Ce1 -58.24(7) . .
N8 Ce8 Se2 Ce7 93.34(8) . .
Se6 Ce8 Se2 Ce7 162.32(2) . .
Se18 Ce8 Se2 Ce7 43.95(5) . .
Se26 Ce8 Se2 Ce7 -52.26(9) 2_556 .
Se9 Ce8 Se2 Ce7 -38.48(2) . .
Se16 Ce8 Se2 Ce7 -48.32(8) 2_556 .
Se3 Ce8 Se2 Ce7 -116.17(2) . .
Se28 Ce8 Se2 Ce7 34.30(5) . .
N8 Ce8 Se2 Ce2 -65.01(8) . .
Se6 Ce8 Se2 Ce2 3.96(2) . .
Se18 Ce8 Se2 Ce2 -114.41(5) . .
Se26 Ce8 Se2 Ce2 149.39(9) 2_556 .
Se9 Ce8 Se2 Ce2 163.16(2) . .
Se16 Ce8 Se2 Ce2 153.32(8) 2_556 .
Se3 Ce8 Se2 Ce2 85.48(2) . .
Se28 Ce8 Se2 Ce2 -124.05(5) . .
N8 Ce8 Se2 Ce9 -172.14(8) . .
Se6 Ce8 Se2 Ce9 -103.16(2) . .
Se18 Ce8 Se2 Ce9 138.47(5) . .
Se26 Ce8 Se2 Ce9 42.26(9) 2_556 .
Se9 Ce8 Se2 Ce9 56.04(2) . .
Se16 Ce8 Se2 Ce9 46.20(8) 2_556 .
Se3 Ce8 Se2 Ce9 -21.65(2) . .
Se28 Ce8 Se2 Ce9 128.82(5) . .
N1 Ce1 Se2 Ce8 9.67(17) . .
Se8 Ce1 Se2 Ce8 90.22(6) 2_556 .
Se5 Ce1 Se2 Ce8 -92.06(6) . .
Se14 Ce1 Se2 Ce8 165.93(5) 2_556 .
Se12 Ce1 Se2 Ce8 -12.36(6) . .
Se4 Ce1 Se2 Ce8 -174.42(6) 2_556 .
N1 Ce1 Se2 Ce7 -81.44(16) . .
Se8 Ce1 Se2 Ce7 -0.89(2) 2_556 .
Se5 Ce1 Se2 Ce7 176.84(2) . .
Se14 Ce1 Se2 Ce7 74.82(4) 2_556 .
Se12 Ce1 Se2 Ce7 -103.47(3) . .
Se4 Ce1 Se2 Ce7 94.47(2) 2_556 .
N1 Ce1 Se2 Ce2 78.74(16) . .
Se8 Ce1 Se2 Ce2 159.29(2) 2_556 .
Se5 Ce1 Se2 Ce2 -22.99(2) . .
Se14 Ce1 Se2 Ce2 -125.00(4) 2_556 .
Se12 Ce1 Se2 Ce2 56.70(2) . .
Se4 Ce1 Se2 Ce2 -105.35(2) 2_556 .
N1 Ce1 Se2 Ce9 -177.73(15) . .
Se8 Ce1 Se2 Ce9 -97.18(3) 2_556 .
Se5 Ce1 Se2 Ce9 80.54(3) . .
Se14 Ce1 Se2 Ce9 -21.47(5) 2_556 .
Se12 Ce1 Se2 Ce9 160.24(3) . .
Se4 Ce1 Se2 Ce9 -1.82(2) 2_556 .
N7 Ce7 Se2 Ce8 -104.45(10) . .
Se8 Ce7 Se2 Ce8 -150.63(2) 2_556 .
Se3 Ce7 Se2 Ce8 119.82(2) 2_556 .
Se18 Ce7 Se2 Ce8 -44.74(4) . .
Se9 Ce7 Se2 Ce8 39.09(2) . .
Se28 Ce7 Se2 Ce8 -36.13(5) . .
Se26 Ce7 Se2 Ce8 48.85(12) . .
Se16 Ce7 Se2 Ce8 45.81(9) . .
N7 Ce7 Se2 Ce1 47.06(10) . .
Se8 Ce7 Se2 Ce1 0.89(2) 2_556 .
Se3 Ce7 Se2 Ce1 -88.67(2) 2_556 .
Se18 Ce7 Se2 Ce1 106.78(4) . .
Se9 Ce7 Se2 Ce1 -169.39(3) . .
Se28 Ce7 Se2 Ce1 115.39(5) . .
Se26 Ce7 Se2 Ce1 -159.63(12) . .
Se16 Ce7 Se2 Ce1 -162.67(9) . .
N7 Ce7 Se2 Ce2 -16.75(13) . .
Se8 Ce7 Se2 Ce2 -62.92(7) 2_556 .
Se3 Ce7 Se2 Ce2 -152.48(7) 2_556 .
Se18 Ce7 Se2 Ce2 42.97(8) . .
Se9 Ce7 Se2 Ce2 126.80(7) . .
Se28 Ce7 Se2 Ce2 51.58(8) . .
Se26 Ce7 Se2 Ce2 136.56(13) . .
Se16 Ce7 Se2 Ce2 133.52(11) . .
N7 Ce7 Se2 Ce9 156.84(10) . .
Se8 Ce7 Se2 Ce9 110.67(2) 2_556 .
Se3 Ce7 Se2 Ce9 21.11(2) 2_556 .
Se18 Ce7 Se2 Ce9 -143.44(4) . .
Se9 Ce7 Se2 Ce9 -59.61(2) . .
Se28 Ce7 Se2 Ce9 -134.84(5) . .
Se26 Ce7 Se2 Ce9 -49.86(12) . .
Se16 Ce7 Se2 Ce9 -52.90(9) . .
N2 Ce2 Se2 Ce8 81.41(12) . .
Se5 Ce2 Se2 Ce8 176.51(2) . .
Se6 Ce2 Se2 Ce8 -3.95(2) . .
Se1 Ce2 Se2 Ce8 -101.18(2) . .
Se12 Ce2 Se2 Ce8 94.36(3) . .
Se11 Ce2 Se2 Ce8 -76.99(4) . .
N2 Ce2 Se2 Ce1 -72.14(12) . .
Se5 Ce2 Se2 Ce1 22.96(2) . .
Se6 Ce2 Se2 Ce1 -157.51(2) . .
Se1 Ce2 Se2 Ce1 105.26(2) . .
Se12 Ce2 Se2 Ce1 -59.20(2) . .
Se11 Ce2 Se2 Ce1 129.45(4) . .
N2 Ce2 Se2 Ce7 -5.58(15) . .
Se5 Ce2 Se2 Ce7 89.52(7) . .
Se6 Ce2 Se2 Ce7 -90.94(7) . .
Se1 Ce2 Se2 Ce7 171.83(7) . .
Se12 Ce2 Se2 Ce7 7.37(7) . .
Se11 Ce2 Se2 Ce7 -163.98(6) . .
N2 Ce2 Se2 Ce9 -178.91(11) . .
Se5 Ce2 Se2 Ce9 -83.81(3) . .
Se6 Ce2 Se2 Ce9 95.73(3) . .
Se1 Ce2 Se2 Ce9 -1.50(2) . .
Se12 Ce2 Se2 Ce9 -165.96(3) . .
Se11 Ce2 Se2 Ce9 22.69(5) . .
Se4 Ce9 Se2 Ce8 58.21(4) . .
Se4 Ce9 Se2 Ce8 178.27(3) 2_556 .
Se2 Ce9 Se2 Ce8 -43.453(15) 2_556 .
Se3 Ce9 Se2 Ce8 -108.17(2) 2_556 .
Se3 Ce9 Se2 Ce8 21.57(2) . .
Se1 Ce9 Se2 Ce8 -144.63(3) 2_556 .
Se1 Ce9 Se2 Ce8 95.56(2) . .
Se4 Ce9 Se2 Ce1 -118.23(3) . .
Se4 Ce9 Se2 Ce1 1.83(2) 2_556 .
Se2 Ce9 Se2 Ce1 140.11(2) 2_556 .
Se3 Ce9 Se2 Ce1 75.39(3) 2_556 .
Se3 Ce9 Se2 Ce1 -154.87(3) . .
Se1 Ce9 Se2 Ce1 38.93(5) 2_556 .
Se1 Ce9 Se2 Ce1 -80.88(2) . .
Se4 Ce9 Se2 Ce7 146.56(3) . .
Se4 Ce9 Se2 Ce7 -93.38(2) 2_556 .
Se2 Ce9 Se2 Ce7 44.898(13) 2_556 .
Se3 Ce9 Se2 Ce7 -19.82(2) 2_556 .
Se3 Ce9 Se2 Ce7 109.92(2) . .
Se1 Ce9 Se2 Ce7 -56.28(4) 2_556 .
Se1 Ce9 Se2 Ce7 -176.09(2) . .
Se4 Ce9 Se2 Ce2 -35.91(4) . .
Se4 Ce9 Se2 Ce2 84.16(2) 2_556 .
Se2 Ce9 Se2 Ce2 -137.57(2) 2_556 .
Se3 Ce9 Se2 Ce2 157.71(2) 2_556 .
Se3 Ce9 Se2 Ce2 -72.54(2) . .
Se1 Ce9 Se2 Ce2 121.25(4) 2_556 .
Se1 Ce9 Se2 Ce2 1.44(2) . .
N3 Ce3 Se3 Ce7 6.7(2) . 2_556
Se6 Ce3 Se3 Ce7 91.77(6) . 2_556
Se7 Ce3 Se3 Ce7 -89.80(7) . 2_556
Se11 Ce3 Se3 Ce7 165.42(5) . 2_556
Se13 Ce3 Se3 Ce7 -9.63(6) . 2_556
Se1 Ce3 Se3 Ce7 -172.84(7) . 2_556
N3 Ce3 Se3 Ce8 -85.8(2) . .
Se6 Ce3 Se3 Ce8 -0.72(2) . .
Se7 Ce3 Se3 Ce8 177.72(2) . .
Se11 Ce3 Se3 Ce8 72.94(4) . .
Se13 Ce3 Se3 Ce8 -102.11(3) . .
Se1 Ce3 Se3 Ce8 94.68(2) . .
N3 Ce3 Se3 Ce4 74.0(2) . .
Se6 Ce3 Se3 Ce4 159.12(2) . .
Se7 Ce3 Se3 Ce4 -22.45(2) . .
Se11 Ce3 Se3 Ce4 -127.23(4) . .
Se13 Ce3 Se3 Ce4 57.72(3) . .
Se1 Ce3 Se3 Ce4 -105.48(2) . .
N3 Ce3 Se3 Ce9 177.2(2) . .
Se6 Ce3 Se3 Ce9 -97.65(3) . .
Se7 Ce3 Se3 Ce9 80.78(3) . .
Se11 Ce3 Se3 Ce9 -23.99(5) . .
Se13 Ce3 Se3 Ce9 160.96(3) . .
Se1 Ce3 Se3 Ce9 -2.25(2) . .
N8 Ce8 Se3 Ce7 -100.96(10) . 2_556
Se6 Ce8 Se3 Ce7 -151.52(2) . 2_556
Se2 Ce8 Se3 Ce7 119.45(2) . 2_556
Se18 Ce8 Se3 Ce7 81.82(9) . 2_556
Se26 Ce8 Se3 Ce7 -29.72(7) 2_556 2_556
Se9 Ce8 Se3 Ce7 38.84(2) . 2_556
Se16 Ce8 Se3 Ce7 -28.22(6) 2_556 2_556
Se28 Ce8 Se3 Ce7 58.25(7) . 2_556
N8 Ce8 Se3 Ce3 51.28(10) . .
Se6 Ce8 Se3 Ce3 0.72(2) . .
Se2 Ce8 Se3 Ce3 -88.32(2) . .
Se18 Ce8 Se3 Ce3 -125.95(9) . .
Se26 Ce8 Se3 Ce3 122.52(7) 2_556 .
Se9 Ce8 Se3 Ce3 -168.92(2) . .
Se16 Ce8 Se3 Ce3 124.02(6) 2_556 .
Se28 Ce8 Se3 Ce3 -149.51(7) . .
N8 Ce8 Se3 Ce4 -14.96(13) . .
Se6 Ce8 Se3 Ce4 -65.52(7) . .
Se2 Ce8 Se3 Ce4 -154.56(7) . .
Se18 Ce8 Se3 Ce4 167.81(10) . .
Se26 Ce8 Se3 Ce4 56.28(10) 2_556 .
Se9 Ce8 Se3 Ce4 124.83(8) . .
Se16 Ce8 Se3 Ce4 57.78(9) 2_556 .
Se28 Ce8 Se3 Ce4 144.24(9) . .
N8 Ce8 Se3 Ce9 161.00(10) . .
Se6 Ce8 Se3 Ce9 110.44(2) . .
Se2 Ce8 Se3 Ce9 21.41(2) . .
Se18 Ce8 Se3 Ce9 -16.22(9) . .
Se26 Ce8 Se3 Ce9 -127.75(7) 2_556 .
Se9 Ce8 Se3 Ce9 -59.20(2) . .
Se16 Ce8 Se3 Ce9 -126.26(6) 2_556 .
Se28 Ce8 Se3 Ce9 -39.79(8) . .
N4 Ce4 Se3 Ce7 83.0(2) . 2_556
Se7 Ce4 Se3 Ce7 177.02(2) . 2_556
Se8 Ce4 Se3 Ce7 -3.16(2) . 2_556
Se4 Ce4 Se3 Ce7 -101.10(2) . 2_556
Se13 Ce4 Se3 Ce7 95.08(3) . 2_556
Se14 Ce4 Se3 Ce7 -78.08(4) . 2_556
N4 Ce4 Se3 Ce3 -71.6(2) . .
Se7 Ce4 Se3 Ce3 22.48(2) . .
Se8 Ce4 Se3 Ce3 -157.70(2) . .
Se4 Ce4 Se3 Ce3 104.37(2) . .
Se13 Ce4 Se3 Ce3 -59.45(2) . .
Se14 Ce4 Se3 Ce3 127.39(3) . .
N4 Ce4 Se3 Ce8 -2.5(2) . .
Se7 Ce4 Se3 Ce8 91.58(7) . .
Se8 Ce4 Se3 Ce8 -88.60(7) . .
Se4 Ce4 Se3 Ce8 173.47(8) . .
Se13 Ce4 Se3 Ce8 9.64(7) . .
Se14 Ce4 Se3 Ce8 -163.51(6) . .
N4 Ce4 Se3 Ce9 -178.29(19) . .
Se7 Ce4 Se3 Ce9 -84.23(3) . .
Se8 Ce4 Se3 Ce9 95.59(3) . .
Se4 Ce4 Se3 Ce9 -2.35(2) . .
Se13 Ce4 Se3 Ce9 -166.17(3) . .
Se14 Ce4 Se3 Ce9 20.67(4) . .
Se4 Ce9 Se3 Ce7 95.38(2) . 2_556
Se4 Ce9 Se3 Ce7 -144.94(3) 2_556 2_556
Se2 Ce9 Se3 Ce7 -108.63(2) . 2_556
Se2 Ce9 Se3 Ce7 21.19(2) 2_556 2_556
Se3 Ce9 Se3 Ce7 -43.564(15) 2_556 2_556
Se1 Ce9 Se3 Ce7 57.73(4) 2_556 2_556
Se1 Ce9 Se3 Ce7 177.84(3) . 2_556
Se4 Ce9 Se3 Ce3 -80.21(3) . .
Se4 Ce9 Se3 Ce3 39.47(5) 2_556 .
Se2 Ce9 Se3 Ce3 75.79(3) . .
Se2 Ce9 Se3 Ce3 -154.39(3) 2_556 .
Se3 Ce9 Se3 Ce3 140.85(3) 2_556 .
Se1 Ce9 Se3 Ce3 -117.85(4) 2_556 .
Se1 Ce9 Se3 Ce3 2.25(2) . .
Se4 Ce9 Se3 Ce8 -176.19(2) . .
Se4 Ce9 Se3 Ce8 -56.51(4) 2_556 .
Se2 Ce9 Se3 Ce8 -20.19(2) . .
Se2 Ce9 Se3 Ce8 109.63(2) 2_556 .
Se3 Ce9 Se3 Ce8 44.871(13) 2_556 .
Se1 Ce9 Se3 Ce8 146.16(3) 2_556 .
Se1 Ce9 Se3 Ce8 -93.73(2) . .
Se4 Ce9 Se3 Ce4 2.27(2) . .
Se4 Ce9 Se3 Ce4 121.95(4) 2_556 .
Se2 Ce9 Se3 Ce4 158.26(3) . .
Se2 Ce9 Se3 Ce4 -71.92(2) 2_556 .
Se3 Ce9 Se3 Ce4 -136.67(2) 2_556 .
Se1 Ce9 Se3 Ce4 -35.38(5) 2_556 .
Se1 Ce9 Se3 Ce4 84.73(2) . .
N4 Ce4 Se4 Ce5 -10.2(2) . 2_556
Se7 Ce4 Se4 Ce5 -90.61(6) . 2_556
Se8 Ce4 Se4 Ce5 90.99(6) . 2_556
Se13 Ce4 Se4 Ce5 -165.34(5) . 2_556
Se14 Ce4 Se4 Ce5 10.89(6) . 2_556
Se3 Ce4 Se4 Ce5 173.63(6) . 2_556
N4 Ce4 Se4 Ce6 81.6(2) . .
Se7 Ce4 Se4 Ce6 1.17(2) . .
Se8 Ce4 Se4 Ce6 -177.23(2) . .
Se13 Ce4 Se4 Ce6 -73.56(4) . .
Se14 Ce4 Se4 Ce6 102.67(3) . .
Se3 Ce4 Se4 Ce6 -94.59(2) . .
N4 Ce4 Se4 Ce1 -78.8(2) . 2_556
Se7 Ce4 Se4 Ce1 -159.20(2) . 2_556
Se8 Ce4 Se4 Ce1 22.41(2) . 2_556
Se13 Ce4 Se4 Ce1 126.07(3) . 2_556
Se14 Ce4 Se4 Ce1 -57.70(2) . 2_556
Se3 Ce4 Se4 Ce1 105.05(2) . 2_556
N4 Ce4 Se4 Ce9 178.6(2) . .
Se7 Ce4 Se4 Ce9 98.16(3) . .
Se8 Ce4 Se4 Ce9 -80.24(3) . .
Se13 Ce4 Se4 Ce9 23.43(5) . .
Se14 Ce4 Se4 Ce9 -160.34(3) . .
Se3 Ce4 Se4 Ce9 2.40(2) . .
N6 Ce6 Se4 Ce5 103.41(12) . 2_556
Se7 Ce6 Se4 Ce5 149.27(2) . 2_556
Se1 Ce6 Se4 Ce5 -120.43(2) . 2_556
Se15 Ce6 Se4 Ce5 31.27(4) . 2_556
Se10 Ce6 Se4 Ce5 -39.13(2) . 2_556
Se17 Ce6 Se4 Ce5 -82.89(7) . 2_556
Se25 Ce6 Se4 Ce5 26.18(5) . 2_556
Se27 Ce6 Se4 Ce5 -44.28(8) . 2_556
N6 Ce6 Se4 Ce4 -47.04(12) . .
Se7 Ce6 Se4 Ce4 -1.18(2) . .
Se1 Ce6 Se4 Ce4 89.12(2) . .
Se15 Ce6 Se4 Ce4 -119.18(4) . .
Se10 Ce6 Se4 Ce4 170.42(3) . .
Se17 Ce6 Se4 Ce4 126.66(7) . .
Se25 Ce6 Se4 Ce4 -124.27(5) . .
Se27 Ce6 Se4 Ce4 165.27(8) . .
N6 Ce6 Se4 Ce1 18.81(15) . 2_556
Se7 Ce6 Se4 Ce1 64.67(8) . 2_556
Se1 Ce6 Se4 Ce1 154.97(8) . 2_556
Se15 Ce6 Se4 Ce1 -53.33(9) . 2_556
Se10 Ce6 Se4 Ce1 -123.73(8) . 2_556
Se17 Ce6 Se4 Ce1 -167.49(8) . 2_556
Se25 Ce6 Se4 Ce1 -58.42(9) . 2_556
Se27 Ce6 Se4 Ce1 -128.88(10) . 2_556
N6 Ce6 Se4 Ce9 -157.37(11) . .
Se7 Ce6 Se4 Ce9 -111.50(2) . .
Se1 Ce6 Se4 Ce9 -21.20(2) . .
Se15 Ce6 Se4 Ce9 130.49(4) . .
Se10 Ce6 Se4 Ce9 60.09(2) . .
Se17 Ce6 Se4 Ce9 16.33(7) . .
Se25 Ce6 Se4 Ce9 125.41(5) . .
Se27 Ce6 Se4 Ce9 54.94(8) . .
Se4 Ce9 Se4 Ce5 43.159(16) 2_556 2_556
Se2 Ce9 Se4 Ce5 143.93(3) . 2_556
Se2 Ce9 Se4 Ce5 -94.96(2) 2_556 2_556
Se3 Ce9 Se4 Ce5 -57.41(4) 2_556 2_556
Se3 Ce9 Se4 Ce5 -178.04(3) . 2_556
Se1 Ce9 Se4 Ce5 -21.55(2) 2_556 2_556
Se1 Ce9 Se4 Ce5 108.00(2) . 2_556
Se4 Ce9 Se4 Ce4 -141.21(3) 2_556 .
Se2 Ce9 Se4 Ce4 -40.44(5) . .
Se2 Ce9 Se4 Ce4 80.67(3) 2_556 .
Se3 Ce9 Se4 Ce4 118.22(4) 2_556 .
Se3 Ce9 Se4 Ce4 -2.41(2) . .
Se1 Ce9 Se4 Ce4 154.08(3) 2_556 .
Se1 Ce9 Se4 Ce4 -76.37(3) . .
Se4 Ce9 Se4 Ce6 -45.028(14) 2_556 .
Se2 Ce9 Se4 Ce6 55.74(4) . .
Se2 Ce9 Se4 Ce6 176.85(3) 2_556 .
Se3 Ce9 Se4 Ce6 -145.59(3) 2_556 .
Se3 Ce9 Se4 Ce6 93.77(2) . .
Se1 Ce9 Se4 Ce6 -109.74(2) 2_556 .
Se1 Ce9 Se4 Ce6 19.81(2) . .
Se4 Ce9 Se4 Ce1 136.40(3) 2_556 2_556
Se2 Ce9 Se4 Ce1 -122.83(4) . 2_556
Se2 Ce9 Se4 Ce1 -1.72(2) 2_556 2_556
Se3 Ce9 Se4 Ce1 35.83(5) 2_556 2_556
Se3 Ce9 Se4 Ce1 -84.80(2) . 2_556
Se1 Ce9 Se4 Ce1 71.69(3) 2_556 2_556
Se1 Ce9 Se4 Ce1 -158.76(3) . 2_556
N5 Ce5 Se5 Ce2 154.94(9) . .
Se4 Ce5 Se5 Ce2 -80.23(3) 2_556 .
Se25 Ce5 Se5 Ce2 -167.83(12) 2_556 .
Se27 Ce5 Se5 Ce2 81.87(5) . .
Se10 Ce5 Se5 Ce2 -20.32(8) . .
Se17 Ce5 Se5 Ce2 70.36(4) . .
Se1 Ce5 Se5 Ce2 0.73(3) . .
Se15 Ce5 Se5 Ce2 -162.11(6) 2_556 .
N5 Ce5 Se5 Ce1 -121.09(9) . .
Se4 Ce5 Se5 Ce1 3.73(2) 2_556 .
Se25 Ce5 Se5 Ce1 -83.86(12) 2_556 .
Se27 Ce5 Se5 Ce1 165.84(5) . .
Se10 Ce5 Se5 Ce1 63.65(7) . .
Se17 Ce5 Se5 Ce1 154.33(3) . .
Se1 Ce5 Se5 Ce1 84.70(2) . .
Se15 Ce5 Se5 Ce1 -78.15(7) 2_556 .
N2 Ce2 Se5 Ce5 -143.43(6) . .
Se6 Ce2 Se5 Ce5 62.7(6) . .
Se1 Ce2 Se5 Ce5 -0.76(3) . .
Se12 Ce2 Se5 Ce5 137.29(3) . .
Se11 Ce2 Se5 Ce5 -66.64(3) . .
Se2 Ce2 Se5 Ce5 71.43(3) . .
N2 Ce2 Se5 Ce1 121.84(6) . .
Se6 Ce2 Se5 Ce1 -32.0(6) . .
Se1 Ce2 Se5 Ce1 -95.49(2) . .
Se12 Ce2 Se5 Ce1 42.56(2) . .
Se11 Ce2 Se5 Ce1 -161.36(3) . .
Se2 Ce2 Se5 Ce1 -23.29(2) . .
N1 Ce1 Se5 Ce5 140.23(8) . .
Se8 Ce1 Se5 Ce5 32.0(6) 2_556 .
Se2 Ce1 Se5 Ce5 -76.18(3) . .
Se14 Ce1 Se5 Ce5 60.83(3) 2_556 .
Se12 Ce1 Se5 Ce5 -142.48(3) . .
Se4 Ce1 Se5 Ce5 -3.50(2) 2_556 .
N1 Ce1 Se5 Ce2 -118.97(8) . .
Se8 Ce1 Se5 Ce2 132.8(6) 2_556 .
Se2 Ce1 Se5 Ce2 24.62(2) . .
Se14 Ce1 Se5 Ce2 161.62(3) 2_556 .
Se12 Ce1 Se5 Ce2 -41.68(2) . .
Se4 Ce1 Se5 Ce2 97.30(2) 2_556 .
N3 Ce3 Se6 Ce8 144.47(11) . .
Se7 Ce3 Se6 Ce8 -57.8(9) . .
Se3 Ce3 Se6 Ce8 0.78(2) . .
Se11 Ce3 Se6 Ce8 -137.35(3) . .
Se13 Ce3 Se6 Ce8 65.49(3) . .
Se1 Ce3 Se6 Ce8 -72.07(3) . .
N3 Ce3 Se6 Ce2 -119.62(11) . .
Se7 Ce3 Se6 Ce2 38.1(9) . .
Se3 Ce3 Se6 Ce2 96.69(2) . .
Se11 Ce3 Se6 Ce2 -41.45(2) . .
Se13 Ce3 Se6 Ce2 161.40(2) . .
Se1 Ce3 Se6 Ce2 23.83(2) . .
N8 Ce8 Se6 Ce3 -151.22(5) . .
Se2 Ce8 Se6 Ce3 80.45(3) . .
Se18 Ce8 Se6 Ce3 150.68(6) . .
Se26 Ce8 Se6 Ce3 -77.75(7) 2_556 .
Se9 Ce8 Se6 Ce3 23.96(7) . .
Se16 Ce8 Se6 Ce3 -79.35(7) 2_556 .
Se3 Ce8 Se6 Ce3 -0.76(2) . .
Se28 Ce8 Se6 Ce3 158.91(4) . .
N8 Ce8 Se6 Ce2 124.04(5) . .
Se2 Ce8 Se6 Ce2 -4.30(3) . .
Se18 Ce8 Se6 Ce2 65.94(6) . .
Se26 Ce8 Se6 Ce2 -162.50(7) 2_556 .
Se9 Ce8 Se6 Ce2 -60.79(6) . .
Se16 Ce8 Se6 Ce2 -164.10(6) 2_556 .
Se3 Ce8 Se6 Ce2 -85.51(2) . .
Se28 Ce8 Se6 Ce2 74.16(5) . .
N2 Ce2 Se6 Ce3 118.05(6) . .
Se5 Ce2 Se6 Ce3 -88.1(6) . .
Se1 Ce2 Se6 Ce3 -24.91(2) . .
Se12 Ce2 Se6 Ce3 -162.42(2) . .
Se11 Ce2 Se6 Ce3 41.55(2) . .
Se2 Ce2 Se6 Ce3 -96.88(2) . .
N2 Ce2 Se6 Ce8 -141.02(6) . .
Se5 Ce2 Se6 Ce8 12.8(6) . .
Se1 Ce2 Se6 Ce8 76.01(3) . .
Se12 Ce2 Se6 Ce8 -61.49(3) . .
Se11 Ce2 Se6 Ce8 142.48(3) . .
Se2 Ce2 Se6 Ce8 4.05(2) . .
N4 Ce4 Se7 Ce6 -144.04(11) . .
Se8 Ce4 Se7 Ce6 65.4(10) . .
Se4 Ce4 Se7 Ce6 -1.29(3) . .
Se13 Ce4 Se7 Ce6 135.67(3) . .
Se14 Ce4 Se7 Ce6 -66.14(3) . .
Se3 Ce4 Se7 Ce6 71.23(3) . .
N4 Ce4 Se7 Ce3 121.77(11) . .
Se8 Ce4 Se7 Ce3 -28.8(10) . .
Se4 Ce4 Se7 Ce3 -95.48(2) . .
Se13 Ce4 Se7 Ce3 41.48(2) . .
Se14 Ce4 Se7 Ce3 -160.33(2) . .
Se3 Ce4 Se7 Ce3 -22.96(2) . .
N6 Ce6 Se7 Ce4 154.70(6) . .
Se1 Ce6 Se7 Ce4 -79.58(3) . .
Se15 Ce6 Se7 Ce4 81.37(6) . .
Se10 Ce6 Se7 Ce4 -18.62(7) . .
Se17 Ce6 Se7 Ce4 -150.80(3) . .
Se25 Ce6 Se7 Ce4 77.34(9) . .
Se4 Ce6 Se7 Ce4 1.24(2) . .
Se27 Ce6 Se7 Ce4 -165.08(6) . .
N6 Ce6 Se7 Ce3 -120.85(6) . .
Se1 Ce6 Se7 Ce3 4.87(2) . .
Se15 Ce6 Se7 Ce3 165.82(6) . .
Se10 Ce6 Se7 Ce3 65.83(7) . .
Se17 Ce6 Se7 Ce3 -66.35(4) . .
Se25 Ce6 Se7 Ce3 161.79(9) . .
Se4 Ce6 Se7 Ce3 85.70(2) . .
Se27 Ce6 Se7 Ce3 -80.63(7) . .
N3 Ce3 Se7 Ce4 -119.83(11) . .
Se6 Ce3 Se7 Ce4 82.4(9) . .
Se3 Ce3 Se7 Ce4 24.01(2) . .
Se11 Ce3 Se7 Ce4 161.78(2) . .
Se13 Ce3 Se7 Ce4 -41.06(2) . .
Se1 Ce3 Se7 Ce4 96.73(2) . .
N3 Ce3 Se7 Ce6 138.87(11) . .
Se6 Ce3 Se7 Ce6 -18.9(9) . .
Se3 Ce3 Se7 Ce6 -77.30(2) . .
Se11 Ce3 Se7 Ce6 60.48(3) . .
Se13 Ce3 Se7 Ce6 -142.36(3) . .
Se1 Ce3 Se7 Ce6 -4.58(2) . .
N4 Ce4 Se8 Ce1 118.89(11) . 2_556
Se7 Ce4 Se8 Ce1 -90.5(10) . 2_556
Se4 Ce4 Se8 Ce1 -24.05(2) . 2_556
Se13 Ce4 Se8 Ce1 -160.68(2) . 2_556
Se14 Ce4 Se8 Ce1 41.14(2) . 2_556
Se3 Ce4 Se8 Ce1 -96.41(2) . 2_556
N4 Ce4 Se8 Ce7 -141.48(11) . 2_556
Se7 Ce4 Se8 Ce7 9.1(10) . 2_556
Se4 Ce4 Se8 Ce7 75.58(3) . 2_556
Se13 Ce4 Se8 Ce7 -61.05(3) . 2_556
Se14 Ce4 Se8 Ce7 140.77(3) . 2_556
Se3 Ce4 Se8 Ce7 3.22(2) . 2_556
N7 Ce7 Se9 Ce7 -164.77(10) . 2_556
Se8 Ce7 Se9 Ce7 18.28(6) 2_556 2_556
Se3 Ce7 Se9 Ce7 -40.997(16) 2_556 2_556
Se18 Ce7 Se9 Ce7 115.76(5) . 2_556
Se28 Ce7 Se9 Ce7 128.17(4) . 2_556
Se26 Ce7 Se9 Ce7 -130.71(7) . 2_556
Se16 Ce7 Se9 Ce7 -132.51(6) . 2_556
Se2 Ce7 Se9 Ce7 42.966(15) . 2_556
N7 Ce7 Se9 Ce8 -83.74(11) . 2_556
Se8 Ce7 Se9 Ce8 99.30(5) 2_556 2_556
Se3 Ce7 Se9 Ce8 40.03(3) 2_556 2_556
Se18 Ce7 Se9 Ce8 -163.21(6) . 2_556
Se28 Ce7 Se9 Ce8 -150.80(5) . 2_556
Se26 Ce7 Se9 Ce8 -49.68(7) . 2_556
Se16 Ce7 Se9 Ce8 -51.48(6) . 2_556
Se2 Ce7 Se9 Ce8 123.99(3) . 2_556
N7 Ce7 Se9 Ce8 114.23(10) . .
Se8 Ce7 Se9 Ce8 -62.72(7) 2_556 .
Se3 Ce7 Se9 Ce8 -121.99(3) 2_556 .
Se18 Ce7 Se9 Ce8 34.76(5) . .
Se28 Ce7 Se9 Ce8 47.17(4) . .
Se26 Ce7 Se9 Ce8 148.30(8) . .
Se16 Ce7 Se9 Ce8 146.49(7) . .
Se2 Ce7 Se9 Ce8 -38.03(2) . .
N7 Ce7 Se9 Na1A 15.24(10) . .
Se8 Ce7 Se9 Na1A -161.71(6) 2_556 .
Se3 Ce7 Se9 Na1A 139.016(16) 2_556 .
Se18 Ce7 Se9 Na1A -64.23(5) . .
Se28 Ce7 Se9 Na1A -51.82(4) . .
Se26 Ce7 Se9 Na1A 49.31(7) . .
Se16 Ce7 Se9 Na1A 47.50(6) . .
Se2 Ce7 Se9 Na1A -137.021(14) . .
N8 Ce8 Se9 Ce7 -87.74(6) . .
Se6 Ce8 Se9 Ce7 98.35(5) . .
Se2 Ce8 Se9 Ce7 40.22(3) . .
Se18 Ce8 Se9 Ce7 -34.76(5) . .
Se26 Ce8 Se9 Ce7 -148.18(6) 2_556 .
Se16 Ce8 Se9 Ce7 -145.94(6) 2_556 .
Se3 Ce8 Se9 Ce7 123.53(3) . .
Se28 Ce8 Se9 Ce7 -45.22(4) . .
N8 Ce8 Se9 Ce7 110.83(6) . 2_556
Se6 Ce8 Se9 Ce7 -63.08(6) . 2_556
Se2 Ce8 Se9 Ce7 -121.21(3) . 2_556
Se18 Ce8 Se9 Ce7 163.81(5) . 2_556
Se26 Ce8 Se9 Ce7 50.39(5) 2_556 2_556
Se16 Ce8 Se9 Ce7 52.63(5) 2_556 2_556
Se3 Ce8 Se9 Ce7 -37.90(2) . 2_556
Se28 Ce8 Se9 Ce7 153.35(4) . 2_556
N8 Ce8 Se9 Ce8 -168.45(6) . 2_556
Se6 Ce8 Se9 Ce8 17.64(5) . 2_556
Se2 Ce8 Se9 Ce8 -40.494(15) . 2_556
Se18 Ce8 Se9 Ce8 -115.47(5) . 2_556
Se26 Ce8 Se9 Ce8 131.11(5) 2_556 2_556
Se16 Ce8 Se9 Ce8 133.35(5) 2_556 2_556
Se3 Ce8 Se9 Ce8 42.816(14) . 2_556
Se28 Ce8 Se9 Ce8 -125.93(3) . 2_556
N8 Ce8 Se9 Na1A 11.55(6) . .
Se6 Ce8 Se9 Na1A -162.37(5) . .
Se2 Ce8 Se9 Na1A 139.504(15) . .
Se18 Ce8 Se9 Na1A 64.53(5) . .
Se26 Ce8 Se9 Na1A -48.89(5) 2_556 .
Se16 Ce8 Se9 Na1A -46.65(5) 2_556 .
Se3 Ce8 Se9 Na1A -137.187(14) . .
Se28 Ce8 Se9 Na1A 54.06(3) . .
N5 Ce5 Se10 Ce5 164.43(12) . 2_556
Se5 Ce5 Se10 Ce5 -21.53(6) . 2_556
Se4 Ce5 Se10 Ce5 40.145(15) 2_556 2_556
Se25 Ce5 Se10 Ce5 134.00(8) 2_556 2_556
Se27 Ce5 Se10 Ce5 -136.53(6) . 2_556
Se17 Ce5 Se10 Ce5 -116.04(3) . 2_556
Se1 Ce5 Se10 Ce5 -42.979(15) . 2_556
Se15 Ce5 Se10 Ce5 129.18(5) 2_556 2_556
N5 Ce5 Se10 Ce6 83.64(12) . 2_556
Se5 Ce5 Se10 Ce6 -102.32(6) . 2_556
Se4 Ce5 Se10 Ce6 -40.64(3) 2_556 2_556
Se25 Ce5 Se10 Ce6 53.21(8) 2_556 2_556
Se27 Ce5 Se10 Ce6 142.68(6) . 2_556
Se17 Ce5 Se10 Ce6 163.17(4) . 2_556
Se1 Ce5 Se10 Ce6 -123.77(3) . 2_556
Se15 Ce5 Se10 Ce6 48.39(5) 2_556 2_556
N5 Ce5 Se10 Ce6 -114.78(12) . .
Se5 Ce5 Se10 Ce6 59.26(7) . .
Se4 Ce5 Se10 Ce6 120.94(3) 2_556 .
Se25 Ce5 Se10 Ce6 -145.21(9) 2_556 .
Se27 Ce5 Se10 Ce6 -55.74(6) . .
Se17 Ce5 Se10 Ce6 -35.25(4) . .
Se1 Ce5 Se10 Ce6 37.81(2) . .
Se15 Ce5 Se10 Ce6 -150.03(5) 2_556 .
N5 Ce5 Se10 Na1B -15.57(12) . .
Se5 Ce5 Se10 Na1B 158.47(6) . .
Se4 Ce5 Se10 Na1B -139.854(15) 2_556 .
Se25 Ce5 Se10 Na1B -46.00(8) 2_556 .
Se27 Ce5 Se10 Na1B 43.47(6) . .
Se17 Ce5 Se10 Na1B 63.96(3) . .
Se1 Ce5 Se10 Na1B 137.021(15) . .
Se15 Ce5 Se10 Na1B -50.82(5) 2_556 .
N6 Ce6 Se10 Ce5 -113.26(8) . 2_556
Se7 Ce6 Se10 Ce5 58.25(7) . 2_556
Se1 Ce6 Se10 Ce5 121.03(3) . 2_556
Se15 Ce6 Se10 Ce5 -52.22(5) . 2_556
Se17 Ce6 Se10 Ce5 -163.74(4) . 2_556
Se25 Ce6 Se10 Ce5 -50.91(8) . 2_556
Se4 Ce6 Se10 Ce5 38.01(2) . 2_556
Se27 Ce6 Se10 Ce5 -145.82(6) . 2_556
N6 Ce6 Se10 Ce5 85.08(8) . .
Se7 Ce6 Se10 Ce5 -103.41(6) . .
Se1 Ce6 Se10 Ce5 -40.63(3) . .
Se15 Ce6 Se10 Ce5 146.13(6) . .
Se17 Ce6 Se10 Ce5 34.61(4) . .
Se25 Ce6 Se10 Ce5 147.44(8) . .
Se4 Ce6 Se10 Ce5 -123.64(3) . .
Se27 Ce6 Se10 Ce5 52.52(5) . .
N6 Ce6 Se10 Ce6 165.91(8) . 2_556
Se7 Ce6 Se10 Ce6 -22.58(6) . 2_556
Se1 Ce6 Se10 Ce6 40.203(16) . 2_556
Se15 Ce6 Se10 Ce6 -133.04(5) . 2_556
Se17 Ce6 Se10 Ce6 115.43(3) . 2_556
Se25 Ce6 Se10 Ce6 -131.74(8) . 2_556
Se4 Ce6 Se10 Ce6 -42.815(15) . 2_556
Se27 Ce6 Se10 Ce6 133.35(5) . 2_556
N6 Ce6 Se10 Na1B -14.09(8) . .
Se7 Ce6 Se10 Na1B 157.42(6) . .
Se1 Ce6 Se10 Na1B -139.797(16) . .
Se15 Ce6 Se10 Na1B 46.96(5) . .
Se17 Ce6 Se10 Na1B -64.57(3) . .
Se25 Ce6 Se10 Na1B 48.26(8) . .
Se4 Ce6 Se10 Na1B 137.185(15) . .
Se27 Ce6 Se10 Na1B -46.65(5) . .
N2 Ce2 Se11 C1 -22.3(3) . .
Se5 Ce2 Se11 C1 -110.4(3) . .
Se6 Ce2 Se11 C1 72.0(3) . .
Se1 Ce2 Se11 C1 170.3(3) . .
Se12 Ce2 Se11 C1 -14.9(3) . .
Se2 Ce2 Se11 C1 145.2(3) . .
N2 Ce2 Se11 Ce3 -133.56(6) . .
Se5 Ce2 Se11 Ce3 138.34(3) . .
Se6 Ce2 Se11 Ce3 -39.29(2) . .
Se1 Ce2 Se11 Ce3 59.00(2) . .
Se12 Ce2 Se11 Ce3 -126.21(7) . .
Se2 Ce2 Se11 Ce3 33.91(4) . .
N3 Ce3 Se11 C1 23.7(3) . .
Se6 Ce3 Se11 C1 -70.2(3) . .
Se7 Ce3 Se11 C1 111.6(3) . .
Se3 Ce3 Se11 C1 -143.6(3) . .
Se13 Ce3 Se11 C1 24.6(3) . .
Se1 Ce3 Se11 C1 -166.5(3) . .
N3 Ce3 Se11 Ce2 133.76(10) . .
Se6 Ce3 Se11 Ce2 39.88(2) . .
Se7 Ce3 Se11 Ce2 -138.31(2) . .
Se3 Ce3 Se11 Ce2 -33.56(5) . .
Se13 Ce3 Se11 Ce2 134.65(7) . .
Se1 Ce3 Se11 Ce2 -56.46(2) . .
Ce2 Se11 C1 C6 -48.7(9) . .
Ce3 Se11 C1 C6 38.2(9) . .
Ce2 Se11 C1 C2 130.3(8) . .
Ce3 Se11 C1 C2 -142.8(8) . .
C6 C1 C2 C3 1.1(16) . .
Se11 C1 C2 C3 -178.0(9) . .
C1 C2 C3 C4 -1.2(18) . .
C2 C3 C4 C5 1(2) . .
C3 C4 C5 C6 -0.2(19) . .
C2 C1 C6 C5 -0.4(16) . .
Se11 C1 C6 C5 178.6(8) . .
C4 C5 C6 C1 0.0(17) . .
N2 Ce2 Se12 C7 -22.3(3) . .
Se5 Ce2 Se12 C7 68.9(3) . .
Se6 Ce2 Se12 C7 -114.0(3) . .
Se1 Ce2 Se12 C7 143.4(3) . .
Se11 Ce2 Se12 C7 -29.6(3) . .
Se2 Ce2 Se12 C7 165.2(3) . .
N2 Ce2 Se12 Ce1 -131.39(6) . .
Se5 Ce2 Se12 Ce1 -40.16(2) . .
Se6 Ce2 Se12 Ce1 136.91(2) . .
Se1 Ce2 Se12 Ce1 34.34(4) . .
Se11 Ce2 Se12 Ce1 -138.68(7) . .
Se2 Ce2 Se12 Ce1 56.13(2) . .
N1 Ce1 Se12 C7 25.6(3) . .
Se8 Ce1 Se12 C7 112.3(3) 2_556 .
Se5 Ce1 Se12 C7 -67.9(3) . .
Se2 Ce1 Se12 C7 -167.8(3) . .
Se14 Ce1 Se12 C7 15.2(3) 2_556 .
Se4 Ce1 Se12 C7 -142.0(3) 2_556 .
N1 Ce1 Se12 Ce2 133.71(7) . .
Se8 Ce1 Se12 Ce2 -139.64(2) 2_556 .
Se5 Ce1 Se12 Ce2 40.13(2) . .
Se2 Ce1 Se12 Ce2 -59.75(2) . .
Se14 Ce1 Se12 Ce2 123.24(7) 2_556 .
Se4 Ce1 Se12 Ce2 -33.97(5) 2_556 .
Ce2 Se12 C7 C12 -43.5(9) . .
Ce1 Se12 C7 C12 41.2(9) . .
Ce2 Se12 C7 C8 136.3(7) . .
Ce1 Se12 C7 C8 -139.1(7) . .
C12 C7 C8 C9 -3.4(16) . .
Se12 C7 C8 C9 176.9(8) . .
C7 C8 C9 C10 3.1(17) . .
C8 C9 C10 C11 -2(2) . .
C9 C10 C11 C12 1(2) . .
C8 C7 C12 C11 2.5(15) . .
Se12 C7 C12 C11 -177.8(8) . .
C10 C11 C12 C7 -1.4(17) . .
N4 Ce4 Se13 C13 -16.5(4) . .
Se7 Ce4 Se13 C13 74.0(4) . .
Se8 Ce4 Se13 C13 -107.6(4) . .
Se4 Ce4 Se13 C13 148.4(4) . .
Se14 Ce4 Se13 C13 -22.3(4) . .
Se3 Ce4 Se13 C13 170.6(4) . .
N4 Ce4 Se13 Ce3 -129.82(10) . .
Se7 Ce4 Se13 Ce3 -39.37(2) . .
Se8 Ce4 Se13 Ce3 138.99(2) . .
Se4 Ce4 Se13 Ce3 35.00(4) . .
Se14 Ce4 Se13 Ce3 -135.65(7) . .
Se3 Ce4 Se13 Ce3 57.26(2) . .
N3 Ce3 Se13 C13 19.8(5) . .
Se6 Ce3 Se13 C13 110.9(5) . .
Se7 Ce3 Se13 C13 -70.7(5) . .
Se3 Ce3 Se13 C13 -170.0(5) . .
Se11 Ce3 Se13 C13 18.9(5) . .
Se1 Ce3 Se13 C13 -146.4(5) . .
N3 Ce3 Se13 Ce4 129.65(10) . .
Se6 Ce3 Se13 Ce4 -139.25(2) . .
Se7 Ce3 Se13 Ce4 39.22(2) . .
Se3 Ce3 Se13 Ce4 -60.12(2) . .
Se11 Ce3 Se13 Ce4 128.77(8) . .
Se1 Ce3 Se13 Ce4 -36.50(4) . .
Ce4 Se13 C13 C18 -52.4(14) . .
Ce3 Se13 C13 C18 35.0(14) . .
Ce4 Se13 C13 C14 130.0(12) . .
Ce3 Se13 C13 C14 -142.6(11) . .
C18 C13 C14 C15 4(2) . .
Se13 C13 C14 C15 -178.2(12) . .
C13 C14 C15 C16 6(3) . .
C14 C15 C16 C17 -18(3) . .
C15 C16 C17 C18 20(3) . .
C14 C13 C18 C17 -2(2) . .
Se13 C13 C18 C17 180.0(13) . .
C16 C17 C18 C13 -9(3) . .
N4 Ce4 Se14 C19 -21.0(3) . .
Se7 Ce4 Se14 C19 -108.8(3) . .
Se8 Ce4 Se14 C19 72.5(3) . .
Se4 Ce4 Se14 C19 172.1(3) . .
Se13 Ce4 Se14 C19 -15.1(3) . .
Se3 Ce4 Se14 C19 147.9(3) . .
N4 Ce4 Se14 Ce1 -132.73(9) . 2_556
Se7 Ce4 Se14 Ce1 139.45(2) . 2_556
Se8 Ce4 Se14 Ce1 -39.24(2) . 2_556
Se4 Ce4 Se14 Ce1 60.32(2) . 2_556
Se13 Ce4 Se14 Ce1 -126.86(7) . 2_556
Se3 Ce4 Se14 Ce1 36.19(4) . 2_556
Ce1 Se14 C19 C24 48.5(9) 2_556 .
Ce4 Se14 C19 C24 -38.1(9) . .
Ce1 Se14 C19 C20 -139.6(7) 2_556 .
Ce4 Se14 C19 C20 133.8(7) . .
C24 C19 C20 C21 -3.4(17) . .
Se14 C19 C20 C21 -175.7(9) . .
C19 C20 C21 C22 4.8(18) . .
C20 C21 C22 C23 -4(2) . .
C21 C22 C23 C24 2(2) . .
C20 C19 C24 C23 0.9(16) . .
Se14 C19 C24 C23 172.7(8) . .
C22 C23 C24 C19 0.0(18) . .
Se8 Ce1 N1 C49 -47.4(3) 2_556 .
Se5 Ce1 N1 C49 134.9(3) . .
Se2 Ce1 N1 C49 31.7(4) . .
Se14 Ce1 N1 C49 -131.8(3) 2_556 .
Se12 Ce1 N1 C49 52.5(3) . .
Se4 Ce1 N1 C49 -141.7(3) 2_556 .
Se8 Ce1 N1 C53 142.3(5) 2_556 .
Se5 Ce1 N1 C53 -35.5(5) . .
Se2 Ce1 N1 C53 -138.7(5) . .
Se14 Ce1 N1 C53 57.9(5) 2_556 .
Se12 Ce1 N1 C53 -117.9(5) . .
Se4 Ce1 N1 C53 48.0(6) 2_556 .
C53 N1 C49 C50 -0.5(7) . .
Ce1 N1 C49 C50 -171.3(4) . .
N1 C49 C50 C51 2.3(7) . .
C49 C50 C51 C52 -6.0(7) . .
C50 C51 C52 C53 7.7(8) . .
C49 N1 C53 C52 2.2(10) . .
Ce1 N1 C53 C52 172.7(5) . .
C51 C52 C53 N1 -5.8(10) . .
Se5 Ce2 N2 C54 -142.9(3) . .
Se6 Ce2 N2 C54 35.8(3) . .
Se1 Ce2 N2 C54 137.3(2) . .
Se12 Ce2 N2 C54 -58.8(3) . .
Se11 Ce2 N2 C54 118.2(3) . .
Se2 Ce2 N2 C54 -46.8(3) . .
Se5 Ce2 N2 C58 37.8(5) . .
Se6 Ce2 N2 C58 -143.5(5) . .
Se1 Ce2 N2 C58 -42.0(5) . .
Se12 Ce2 N2 C58 121.9(5) . .
Se11 Ce2 N2 C58 -61.1(5) . .
Se2 Ce2 N2 C58 134.0(5) . .
C58 N2 C54 C55 1.3(7) . .
Ce2 N2 C54 C55 -178.0(3) . .
N2 C54 C55 C56 1.1(6) . .
C54 C55 C56 C57 -1.1(7) . .
C55 C56 C57 C58 -1.3(8) . .
C54 N2 C58 C57 -3.8(9) . .
Ce2 N2 C58 C57 175.5(5) . .
C56 C57 C58 N2 3.9(10) . .
Se6 Ce3 N3 C59 137.0(6) . .
Se7 Ce3 N3 C59 -42.3(6) . .
Se3 Ce3 N3 C59 -141.0(5) . .
Se11 Ce3 N3 C59 53.8(6) . .
Se13 Ce3 N3 C59 -125.8(6) . .
Se1 Ce3 N3 C59 38.2(7) . .
Se6 Ce3 N3 C63 -40.2(7) . .
Se7 Ce3 N3 C63 140.5(7) . .
Se3 Ce3 N3 C63 41.9(8) . .
Se11 Ce3 N3 C63 -123.3(7) . .
Se13 Ce3 N3 C63 57.0(6) . .
Se1 Ce3 N3 C63 -139.0(6) . .
C63 N3 C59 C60 0.2(12) . .
Ce3 N3 C59 C60 -177.1(6) . .
N3 C59 C60 C61 4.7(13) . .
C59 C60 C61 C62 -2.7(14) . .
C60 C61 C62 C63 -3.9(16) . .
C59 N3 C63 C62 -7.0(13) . .
Ce3 N3 C63 C62 170.2(7) . .
C61 C62 C63 N3 9.0(15) . .
Se7 Ce4 N4 C64 42.5(5) . .
Se8 Ce4 N4 C64 -138.4(5) . .
Se4 Ce4 N4 C64 -35.8(6) . .
Se13 Ce4 N4 C64 126.7(5) . .
Se14 Ce4 N4 C64 -55.5(5) . .
Se3 Ce4 N4 C64 137.8(4) . .
Se7 Ce4 N4 C68 -138.4(7) . .
Se8 Ce4 N4 C68 40.7(7) . .
Se4 Ce4 N4 C68 143.2(6) . .
Se13 Ce4 N4 C68 -54.2(7) . .
Se14 Ce4 N4 C68 123.6(7) . .
Se3 Ce4 N4 C68 -43.1(8) . .
C68 N4 C64 C65 -0.3(11) . .
Ce4 N4 C64 C65 178.8(5) . .
N4 C64 C65 C66 -1.8(11) . .
C64 C65 C66 C67 6.6(12) . .
C65 C66 C67 C68 -9.2(12) . .
C64 N4 C68 C67 -2.4(13) . .
Ce4 N4 C68 C67 178.5(6) . .
C66 C67 C68 N4 7.0(13) . .
Se5 Ce5 N5 C69 61.9(4) . .
Se4 Ce5 N5 C69 -15.8(4) 2_556 .
Se25 Ce5 N5 C69 -91.0(4) 2_556 .
Se27 Ce5 N5 C69 -172.0(4) . .
Se10 Ce5 N5 C69 -120.6(3) . .
Se17 Ce5 N5 C69 162.5(4) . .
Se1 Ce5 N5 C69 109.5(4) . .
Se15 Ce5 N5 C69 -86.5(4) 2_556 .
Se5 Ce5 N5 C73 -116.2(7) . .
Se4 Ce5 N5 C73 166.1(6) 2_556 .
Se25 Ce5 N5 C73 90.9(6) 2_556 .
Se27 Ce5 N5 C73 9.9(6) . .
Se10 Ce5 N5 C73 61.3(7) . .
Se17 Ce5 N5 C73 -15.7(6) . .
Se1 Ce5 N5 C73 -68.6(7) . .
Se15 Ce5 N5 C73 95.4(6) 2_556 .
C73 N5 C69 C70 -3.1(9) . .
Ce5 N5 C69 C70 178.6(4) . .
N5 C69 C70 C71 3.3(8) . .
C69 C70 C71 C72 1.5(10) . .
C70 C71 C72 C73 -6.1(12) . .
C69 N5 C73 C72 -1.7(12) . .
Ce5 N5 C73 C72 176.4(6) . .
C71 C72 C73 N5 6.2(13) . .
Se7 Ce6 N6 C74 62.5(3) . .
Se1 Ce6 N6 C74 -14.6(3) . .
Se15 Ce6 N6 C74 -177.0(3) . .
Se10 Ce6 N6 C74 -121.2(3) . .
Se17 Ce6 N6 C74 -66.3(3) . .
Se25 Ce6 N6 C74 -174.2(3) . .
Se4 Ce6 N6 C74 110.2(3) . .
Se27 Ce6 N6 C74 -91.4(3) . .
Se7 Ce6 N6 C78 -108.5(5) . .
Se1 Ce6 N6 C78 174.4(5) . .
Se15 Ce6 N6 C78 12.0(5) . .
Se10 Ce6 N6 C78 67.8(5) . .
Se17 Ce6 N6 C78 122.7(5) . .
Se25 Ce6 N6 C78 14.8(5) . .
Se4 Ce6 N6 C78 -60.8(5) . .
Se27 Ce6 N6 C78 97.6(5) . .
C78 N6 C74 C75 2.6(7) . .
Ce6 N6 C74 C75 -169.5(3) . .
N6 C74 C75 C76 -0.1(6) . .
C74 C75 C76 C77 -3.7(7) . .
C75 C76 C77 C78 4.8(9) . .
C74 N6 C78 C77 -1.3(9) . .
Ce6 N6 C78 C77 169.3(5) . .
C76 C77 C78 N6 -2.3(10) . .
Se8 Ce7 N7 C79 -59.6(3) 2_556 .
Se3 Ce7 N7 C79 17.1(3) 2_556 .
Se18 Ce7 N7 C79 -162.8(3) . .
Se9 Ce7 N7 C79 121.7(3) . .
Se28 Ce7 N7 C79 -175.6(3) . .
Se26 Ce7 N7 C79 88.6(3) . .
Se16 Ce7 N7 C79 90.8(3) . .
Se2 Ce7 N7 C79 -108.0(3) . .
Se8 Ce7 N7 C83 116.0(5) 2_556 .
Se3 Ce7 N7 C83 -167.4(5) 2_556 .
Se18 Ce7 N7 C83 12.8(5) . .
Se9 Ce7 N7 C83 -62.7(6) . .
Se28 Ce7 N7 C83 0.0(5) . .
Se26 Ce7 N7 C83 -95.9(5) . .
Se16 Ce7 N7 C83 -93.7(5) . .
Se2 Ce7 N7 C83 67.6(5) . .
C83 N7 C79 C80 2.9(7) . .
Ce7 N7 C79 C80 178.8(3) . .
N7 C79 C80 C81 -4.5(7) . .
C79 C80 C81 C82 2.6(8) . .
C80 C81 C82 C83 0.8(9) . .
C79 N7 C83 C82 0.8(10) . .
Ce7 N7 C83 C82 -174.7(5) . .
C81 C82 C83 N7 -2.6(11) . .
Se6 Ce8 N8 C84 -54.9(2) . .
Se2 Ce8 N8 C84 20.6(2) . .
Se18 Ce8 N8 C84 71.2(2) . .
Se26 Ce8 N8 C84 -178.2(2) 2_556 .
Se9 Ce8 N8 C84 127.78(19) . .
Se16 Ce8 N8 C84 179.5(2) 2_556 .
Se3 Ce8 N8 C84 -107.2(2) . .
Se28 Ce8 N8 C84 84.9(2) . .
Se6 Ce8 N8 C88 116.3(4) . .
Se2 Ce8 N8 C88 -168.3(4) . .
Se18 Ce8 N8 C88 -117.7(4) . .
Se26 Ce8 N8 C88 -7.1(4) 2_556 .
Se9 Ce8 N8 C88 -61.1(4) . .
Se16 Ce8 N8 C88 -9.4(4) 2_556 .
Se3 Ce8 N8 C88 63.9(4) . .
Se28 Ce8 N8 C88 -104.0(4) . .
C88 N8 C84 C85 0.8(5) . .
Ce8 N8 C84 C85 173.0(3) . .
N8 C84 C85 C86 -3.0(5) . .
C84 C85 C86 C87 4.6(6) . .
C85 C86 C87 C88 -4.2(6) . .
C84 N8 C88 C87 -0.2(7) . .
Ce8 N8 C88 C87 -171.1(3) . .
C86 C87 C88 N8 1.9(8) . .
Ce7 Se9 Na1A Se26 134.53(5) . 2_556
Ce7 Se9 Na1A Se26 -45.46(5) 2_556 2_556
Ce8 Se9 Na1A Se26 -135.49(5) 2_556 2_556
Ce8 Se9 Na1A Se26 44.51(5) . 2_556
Ce7 Se9 Na1A Se26 -45.47(5) . .
Ce7 Se9 Na1A Se26 134.54(5) 2_556 .
Ce8 Se9 Na1A Se26 44.51(5) 2_556 .
Ce8 Se9 Na1A Se26 -135.49(5) . .
Ce7 Se9 Na1A N9A -25.07(9) . 2_556
Ce7 Se9 Na1A N9A 154.94(9) 2_556 2_556
Ce8 Se9 Na1A N9A 64.91(9) 2_556 2_556
Ce8 Se9 Na1A N9A -115.09(9) . 2_556
Ce7 Se9 Na1A N9A 154.93(9) . .
Ce7 Se9 Na1A N9A -25.06(9) 2_556 .
Ce8 Se9 Na1A N9A -115.09(9) 2_556 .
Ce8 Se9 Na1A N9A 64.91(9) . .
N6 Ce6 Se15 C25A -59.37(13) . .
Se7 Ce6 Se15 C25A 8.34(14) . .
Se1 Ce6 Se15 C25A 149.58(11) . .
Se10 Ce6 Se15 C25A 162.39(13) . .
Se17 Ce6 Se15 C25A -124.48(12) . .
Se4 Ce6 Se15 C25A 85.71(12) . .
Se27 Ce6 Se15 C25A -134.44(13) . .
N6 Ce6 Se15 Ce5 -173.60(7) . 2_556
Se7 Ce6 Se15 Ce5 -105.89(4) . 2_556
Se1 Ce6 Se15 Ce5 35.35(10) . 2_556
Se10 Ce6 Se15 Ce5 48.16(3) . 2_556
Se17 Ce6 Se15 Ce5 121.29(4) . 2_556
Se4 Ce6 Se15 Ce5 -28.52(3) . 2_556
Se27 Ce6 Se15 Ce5 111.33(6) . 2_556
Ce6 Se15 C25A C26A 172.2(3) . .
Ce5 Se15 C25A C26A -92.2(3) 2_556 .
Ce6 Se15 C25A C30A -7.8(3) . .
Ce5 Se15 C25A C30A 87.8(3) 2_556 .
C30A C25A C26A C27A 0.00(6) . .
Se15 C25A C26A C27A 180.00(5) . .
C25A C26A C27A C28A 0.00(9) . .
C26A C27A C28A C29A 0.00(13) . .
C27A C28A C29A C30A 0.00(14) . .
C26A C25A C30A C29A 0.00(9) . .
Se15 C25A C30A C29A 180.00(6) . .
C28A C29A C30A C25A 0.00(13) . .
N7 Ce7 Se26 C31B -29.7(3) . .
Se8 Ce7 Se26 C31B 13.1(3) 2_556 .
Se3 Ce7 Se26 C31B 96.9(3) 2_556 .
Se18 Ce7 Se26 C31B -112.2(3) . .
Se9 Ce7 Se26 C31B 176.9(3) . .
Se28 Ce7 Se26 C31B -112.3(3) . .
Se2 Ce7 Se26 C31B 166.6(3) . .
N7 Ce7 Se26 Ce8 -156.89(10) . 2_556
Se8 Ce7 Se26 Ce8 -114.09(4) 2_556 2_556
Se3 Ce7 Se26 Ce8 -30.27(6) 2_556 2_556
Se18 Ce7 Se26 Ce8 120.63(7) . 2_556
Se9 Ce7 Se26 Ce8 49.77(4) . 2_556
Se28 Ce7 Se26 Ce8 120.52(7) . 2_556
Se2 Ce7 Se26 Ce8 39.48(15) . 2_556
N7 Ce7 Se26 Na1A 110.80(15) . .
Se8 Ce7 Se26 Na1A 153.60(12) 2_556 .
Se3 Ce7 Se26 Na1A -122.58(13) 2_556 .
Se18 Ce7 Se26 Na1A 28.31(13) . .
Se9 Ce7 Se26 Na1A -42.54(12) . .
Se28 Ce7 Se26 Na1A 28.21(13) . .
Se2 Ce7 Se26 Na1A -52.83(18) . .
Se9 Na1A Se26 C31B 174.1(2) . .
Se26 Na1A Se26 C31B 174.1(2) 2_556 .
N9A Na1A Se26 C31B 10.4(2) 2_556 .
N9A Na1A Se26 C31B -51.5(7) . .
Se9 Na1A Se26 Ce8 -43.90(5) . 2_556
Se26 Na1A Se26 Ce8 -43.90(5) 2_556 2_556
N9A Na1A Se26 Ce8 152.42(11) 2_556 2_556
N9A Na1A Se26 Ce8 90.5(7) . 2_556
Se9 Na1A Se26 Ce7 43.82(4) . .
Se26 Na1A Se26 Ce7 43.82(4) 2_556 .
N9A Na1A Se26 Ce7 -119.87(9) 2_556 .
N9A Na1A Se26 Ce7 178.3(7) . .
Ce8 Se26 C31B C36B 19.2(3) 2_556 .
Ce7 Se26 C31B C36B -87.6(3) . .
Na1A Se26 C31B C36B 151.5(3) . .
Ce8 Se26 C31B C32B -160.8(3) 2_556 .
Ce7 Se26 C31B C32B 92.4(3) . .
Na1A Se26 C31B C32B -28.5(3) . .
C36B C31B C32B C33B 0.00(6) . .
Se26 C31B C32B C33B 180.00(4) . .
C31B C32B C33B C34B 0.01(9) . .
C32B C33B C34B C35B -0.01(12) . .
C33B C34B C35B C36B 0.00(14) . .
C32B C31B C36B C35B -0.01(9) . .
Se26 C31B C36B C35B 179.99(6) . .
C34B C35B C36B C31B 0.01(12) . .
N5 Ce5 Se17 C37A 63.49(17) . .
Se5 Ce5 Se17 C37A 136.78(14) . .
Se4 Ce5 Se17 C37A -119.39(15) 2_556 .
Se25 Ce5 Se17 C37A -4.93(16) 2_556 .
Se10 Ce5 Se17 C37A -67.68(14) . .
Se1 Ce5 Se17 C37A -145.79(14) . .
Se15 Ce5 Se17 C37A -5.59(15) 2_556 .
N5 Ce5 Se17 Ce6 165.59(10) . .
Se5 Ce5 Se17 Ce6 -121.12(3) . .
Se4 Ce5 Se17 Ce6 -17.30(9) 2_556 .
Se25 Ce5 Se17 Ce6 97.17(7) 2_556 .
Se10 Ce5 Se17 Ce6 34.41(3) . .
Se1 Ce5 Se17 Ce6 -43.70(3) . .
Se15 Ce5 Se17 Ce6 96.50(5) 2_556 .
N6 Ce6 Se17 C37A -60.3(2) . .
Se7 Ce6 Se17 C37A -117.4(2) . .
Se1 Ce6 Se17 C37A 162.5(2) . .
Se15 Ce6 Se17 C37A 15.2(2) . .
Se10 Ce6 Se17 C37A 80.9(2) . .
Se25 Ce6 Se17 C37A 21.1(2) . .
Se4 Ce6 Se17 C37A 123.7(2) . .
N6 Ce6 Se17 Ce5 -175.58(8) . .
Se7 Ce6 Se17 Ce5 127.34(3) . .
Se1 Ce6 Se17 Ce5 47.21(3) . .
Se15 Ce6 Se17 Ce5 -100.03(6) . .
Se10 Ce6 Se17 Ce5 -34.39(3) . .
Se25 Ce6 Se17 Ce5 -94.23(7) . .
Se4 Ce6 Se17 Ce5 8.46(9) . .
Ce5 Se17 C37A C42A 24.62(15) . .
Ce6 Se17 C37A C42A -67.78(16) . .
Ce5 Se17 C37A C38A -155.38(14) . .
Ce6 Se17 C37A C38A 112.22(15) . .
C42A C37A C38A C39A 0.00(6) . .
Se17 C37A C38A C39A 180.00(4) . .
C37A C38A C39A C40A -0.01(9) . .
C38A C39A C40A C41A 0.01(13) . .
C39A C40A C41A C42A -0.02(14) . .
C38A C37A C42A C41A -0.01(9) . .
Se17 C37A C42A C41A 180.00(6) . .
C40A C41A C42A C37A 0.01(13) . .
N7 Ce7 Se28 C43B 56.15(13) . .
Se8 Ce7 Se28 C43B -12.44(11) 2_556 .
Se3 Ce7 Se28 C43B -146.09(11) 2_556 .
Se9 Ce7 Se28 C43B -168.35(11) . .
Se26 Ce7 Se28 C43B 126.57(11) . .
Se16 Ce7 Se28 C43B 127.33(11) . .
Se2 Ce7 Se28 C43B -90.21(11) . .
N7 Ce7 Se28 Ce8 179.86(9) . .
Se8 Ce7 Se28 Ce8 111.27(4) 2_556 .
Se3 Ce7 Se28 Ce8 -22.39(12) 2_556 .
Se9 Ce7 Se28 Ce8 -44.65(4) . .
Se26 Ce7 Se28 Ce8 -109.72(5) . .
Se16 Ce7 Se28 Ce8 -108.97(5) . .
Se2 Ce7 Se28 Ce8 33.50(4) . .
N8 Ce8 Se28 C43B -52.9(2) . .
Se6 Ce8 Se28 C43B -1.5(2) . .
Se2 Ce8 Se28 C43B 79.6(2) . .
Se26 Ce8 Se28 C43B -135.0(2) 2_556 .
Se9 Ce8 Se28 C43B 160.4(2) . .
Se16 Ce8 Se28 C43B -135.2(2) 2_556 .
Se3 Ce8 Se28 C43B 140.48(19) . .
N8 Ce8 Se28 Ce7 -168.21(8) . .
Se6 Ce8 Se28 Ce7 -116.80(5) . .
Se2 Ce8 Se28 Ce7 -35.67(4) . .
Se26 Ce8 Se28 Ce7 109.75(8) 2_556 .
Se9 Ce8 Se28 Ce7 45.06(4) . .
Se16 Ce8 Se28 Ce7 109.51(7) 2_556 .
Se3 Ce8 Se28 Ce7 25.18(10) . .
Ce7 Se28 C43B C48B 179.3(3) . .
Ce8 Se28 C43B C48B 78.9(3) . .
Ce7 Se28 C43B C44B -0.7(3) . .
Ce8 Se28 C43B C44B -101.1(3) . .
C48B C43B C44B C45B 0.00(6) . .
Se28 C43B C44B C45B 180.00(4) . .
C43B C44B C45B C46B 0.00(9) . .
C44B C45B C46B C47B -0.01(13) . .
C45B C46B C47B C48B 0.01(14) . .
C44B C43B C48B C47B -0.01(9) . .
Se28 C43B C48B C47B 180.00(6) . .
C46B C47B C48B C43B 0.00(13) . .
Se9 Na1A N9A C89A -103.6(2) . .
Se26 Na1A N9A C89A -84.3(3) 2_556 .
Se26 Na1A N9A C89A 133.5(6) . .
N9A Na1A N9A C89A 76.4(2) 2_556 .
Se9 Na1A N9A C93A 91.8(6) . .
Se26 Na1A N9A C93A 111.1(6) 2_556 .
Se26 Na1A N9A C93A -31.1(9) . .
N9A Na1A N9A C93A -88.2(6) 2_556 .
C93A N9A C89A C90A 2.9(7) . .
Na1A N9A C89A C90A -162.1(3) . .
N9A C89A C90A C91A -9.9(5) . .
C89A C90A C91A C92A 7.2(6) . .
C90A C91A C92A C93A 1.8(8) . .
C89A N9A C93A C92A 6.7(11) . .
Na1A N9A C93A C92A 171.7(6) . .
C91A C92A C93A N9A -9.2(12) . .
C98A N10A C94A C95A -0.8(8) . .
N10A C94A C95A C96A -10.2(7) . .
C94A C95A C96A C97A 10.9(7) . .
C95A C96A C97A C98A -1.0(8) . .
C94A N10A C98A C97A 11.2(11) . .
C96A C97A C98A N10A -10.6(12) . .
Ce5 Se10 Na1B Se27 -42.26(3) 2_556 2_556
Ce5 Se10 Na1B Se27 137.74(3) . 2_556
Ce6 Se10 Na1B Se27 47.75(3) 2_556 2_556
Ce6 Se10 Na1B Se27 -132.25(3) . 2_556
Ce5 Se10 Na1B Se27 137.74(3) 2_556 .
Ce5 Se10 Na1B Se27 -42.26(3) . .
Ce6 Se10 Na1B Se27 -132.25(3) 2_556 .
Ce6 Se10 Na1B Se27 47.75(3) . .
Ce5 Se10 Na1B Se25 -136.95(9) 2_556 2_556
Ce5 Se10 Na1B Se25 43.05(9) . 2_556
Ce6 Se10 Na1B Se25 -46.94(9) 2_556 2_556
Ce6 Se10 Na1B Se25 133.06(9) . 2_556
Ce5 Se10 Na1B Se25 43.05(9) 2_556 .
Ce5 Se10 Na1B Se25 -136.95(9) . .
Ce6 Se10 Na1B Se25 133.06(9) 2_556 .
Ce6 Se10 Na1B Se25 -46.94(9) . .
Ce5 Se10 Na1B N9B 33.29(6) 2_556 2_556
Ce5 Se10 Na1B N9B -146.71(6) . 2_556
Ce6 Se10 Na1B N9B 123.29(6) 2_556 2_556
Ce6 Se10 Na1B N9B -56.71(6) . 2_556
Ce5 Se10 Na1B N9B -146.71(6) 2_556 .
Ce5 Se10 Na1B N9B 33.29(6) . .
Ce6 Se10 Na1B N9B -56.71(6) 2_556 .
Ce6 Se10 Na1B N9B 123.29(6) . .
N6 Ce6 Se25 C25B -49.8(2) . .
Se7 Ce6 Se25 C25B 19.6(2) . .
Se1 Ce6 Se25 C25B 159.01(16) . .
Se10 Ce6 Se25 C25B 172.2(2) . .
Se17 Ce6 Se25 C25B -116.76(19) . .
Se4 Ce6 Se25 C25B 94.54(19) . .
Se27 Ce6 Se25 C25B -124.5(2) . .
N6 Ce6 Se25 Ce5 -170.22(8) . 2_556
Se7 Ce6 Se25 Ce5 -100.76(6) . 2_556
Se1 Ce6 Se25 Ce5 38.61(12) . 2_556
Se10 Ce6 Se25 Ce5 51.84(4) . 2_556
Se17 Ce6 Se25 Ce5 122.84(5) . 2_556
Se4 Ce6 Se25 Ce5 -25.86(4) . 2_556
Se27 Ce6 Se25 Ce5 115.14(6) . 2_556
N6 Ce6 Se25 Na1B 91.89(16) . .
Se7 Ce6 Se25 Na1B 161.34(13) . .
Se1 Ce6 Se25 Na1B -59.29(19) . .
Se10 Ce6 Se25 Na1B -46.05(13) . .
Se17 Ce6 Se25 Na1B 24.95(15) . .
Se4 Ce6 Se25 Na1B -123.76(14) . .
Se27 Ce6 Se25 Na1B 17.25(15) . .
Se27 Na1B Se25 C25B -115.2(3) 2_556 .
Se27 Na1B Se25 C25B 117.0(3) . .
Se10 Na1B Se25 C25B 179.0(3) . .
Se25 Na1B Se25 C25B 179.0(3) 2_556 .
N9B Na1B Se25 C25B -9.4(3) 2_556 .
N9B Na1B Se25 C25B 45.1(14) . .
Se27 Na1B Se25 Ce5 22.24(16) 2_556 2_556
Se27 Na1B Se25 Ce5 -105.57(15) . 2_556
Se10 Na1B Se25 Ce5 -43.55(6) . 2_556
Se25 Na1B Se25 Ce5 -43.55(6) 2_556 2_556
N9B Na1B Se25 Ce5 128.01(13) 2_556 2_556
N9B Na1B Se25 Ce5 -177.5(13) . 2_556
Se27 Na1B Se25 Ce6 110.46(14) 2_556 .
Se27 Na1B Se25 Ce6 -17.36(16) . .
Se10 Na1B Se25 Ce6 44.67(5) . .
Se25 Na1B Se25 Ce6 44.67(5) 2_556 .
N9B Na1B Se25 Ce6 -143.77(12) 2_556 .
N9B Na1B Se25 Ce6 -89.3(13) . .
Ce5 Se25 C25B C26B -98.3(5) 2_556 .
Ce6 Se25 C25B C26B 158.8(5) . .
Na1B Se25 C25B C26B 32.5(5) . .
Ce5 Se25 C25B C30B 81.7(5) 2_556 .
Ce6 Se25 C25B C30B -21.2(5) . .
Na1B Se25 C25B C30B -147.5(5) . .
C30B C25B C26B C27B 0.00(6) . .
Se25 C25B C26B C27B 180.00(4) . .
C25B C26B C27B C28B 0.00(9) . .
C26B C27B C28B C29B 0.01(13) . .
C27B C28B C29B C30B -0.01(14) . .
C26B C25B C30B C29B 0.00(9) . .
Se25 C25B C30B C29B 180.00(6) . .
C28B C29B C30B C25B 0.01(13) . .
N7 Ce7 Se16 C31A -45.4(3) . .
Se8 Ce7 Se16 C31A -4.4(3) 2_556 .
Se3 Ce7 Se16 C31A 80.4(3) 2_556 .
Se18 Ce7 Se16 C31A -128.8(3) . .
Se9 Ce7 Se16 C31A 159.9(3) . .
Se28 Ce7 Se16 C31A -128.7(3) . .
Se2 Ce7 Se16 C31A 152.7(2) . .
N7 Ce7 Se16 Ce8 -154.14(9) . 2_556
Se8 Ce7 Se16 Ce8 -113.18(4) 2_556 2_556
Se3 Ce7 Se16 Ce8 -28.33(4) 2_556 2_556
Se18 Ce7 Se16 Ce8 122.45(5) . 2_556
Se9 Ce7 Se16 Ce8 51.09(3) . 2_556
Se28 Ce7 Se16 Ce8 122.53(6) . 2_556
Se2 Ce7 Se16 Ce8 43.94(11) . 2_556
Ce8 Se16 C31A C36A 12.0(3) 2_556 .
Ce7 Se16 C31A C36A -81.1(4) . .
Ce8 Se16 C31A C32A -168.0(3) 2_556 .
Ce7 Se16 C31A C32A 98.9(3) . .
C36A C31A C32A C33A 0.00(6) . .
Se16 C31A C32A C33A 180.00(5) . .
C31A C32A C33A C34A 0.00(10) . .
C32A C33A C34A C35A 0.00(12) . .
C33A C34A C35A C36A 0.00(13) . .
C32A C31A C36A C35A 0.00(9) . .
Se16 C31A C36A C35A 180.00(6) . .
C34A C35A C36A C31A -0.01(13) . .
N5 Ce5 Se27 C37B -48.7(2) . .
Se5 Ce5 Se27 C37B 18.7(2) . .
Se4 Ce5 Se27 C37B 166.86(18) 2_556 .
Se25 Ce5 Se27 C37B -119.1(2) 2_556 .
Se10 Ce5 Se27 C37B 172.5(2) . .
Se1 Ce5 Se27 C37B 96.49(19) . .
Se15 Ce5 Se27 C37B -120.23(19) 2_556 .
N5 Ce5 Se27 Ce6 -169.10(13) . .
Se5 Ce5 Se27 Ce6 -101.75(6) . .
Se4 Ce5 Se27 Ce6 46.45(13) 2_556 .
Se25 Ce5 Se27 Ce6 120.52(10) 2_556 .
Se10 Ce5 Se27 Ce6 52.06(4) . .
Se1 Ce5 Se27 Ce6 -23.91(6) . .
Se15 Ce5 Se27 Ce6 119.37(7) 2_556 .
N5 Ce5 Se27 Na1B 94.50(17) . .
Se5 Ce5 Se27 Na1B 161.85(13) . .
Se4 Ce5 Se27 Na1B -49.94(16) 2_556 .
Se25 Ce5 Se27 Na1B 24.12(15) 2_556 .
Se10 Ce5 Se27 Na1B -44.34(13) . .
Se1 Ce5 Se27 Na1B -120.31(13) . .
Se15 Ce5 Se27 Na1B 22.97(13) 2_556 .
N6 Ce6 Se27 C37B 41.1(3) . .
Se7 Ce6 Se27 C37B 1.1(3) . .
Se1 Ce6 Se27 C37B -84.7(2) . .
Se15 Ce6 Se27 C37B 125.7(3) . .
Se10 Ce6 Se27 C37B -163.8(3) . .
Se25 Ce6 Se27 C37B 131.2(3) . .
Se4 Ce6 Se27 C37B -158.2(2) . .
N6 Ce6 Se27 Ce5 151.65(10) . .
Se7 Ce6 Se27 Ce5 111.65(6) . .
Se1 Ce6 Se27 Ce5 25.82(6) . .
Se15 Ce6 Se27 Ce5 -123.78(8) . .
Se10 Ce6 Se27 Ce5 -53.32(5) . .
Se25 Ce6 Se27 Ce5 -118.32(9) . .
Se4 Ce6 Se27 Ce5 -47.70(12) . .
N6 Ce6 Se27 Na1B -108.04(15) . .
Se7 Ce6 Se27 Na1B -148.04(14) . .
Se1 Ce6 Se27 Na1B 126.13(13) . .
Se15 Ce6 Se27 Na1B -23.47(14) . .
Se10 Ce6 Se27 Na1B 46.99(13) . .
Se25 Ce6 Se27 Na1B -18.01(15) . .
Se4 Ce6 Se27 Na1B 52.61(15) . .
Se27 Na1B Se27 C37B 172.75(14) 2_556 .
Se10 Na1B Se27 C37B 172.75(14) . .
Se25 Na1B Se27 C37B 107.5(2) 2_556 .
Se25 Na1B Se27 C37B -125.68(18) . .
N9B Na1B Se27 C37B -68.4(3) 2_556 .
N9B Na1B Se27 C37B 43.9(2) . .
Se27 Na1B Se27 Ce5 42.94(4) 2_556 .
Se10 Na1B Se27 Ce5 42.94(4) . .
Se25 Na1B Se27 Ce5 -22.33(15) 2_556 .
Se25 Na1B Se27 Ce5 104.51(13) . .
N9B Na1B Se27 Ce5 161.8(2) 2_556 .
N9B Na1B Se27 Ce5 -85.87(18) . .
Se27 Na1B Se27 Ce6 -44.50(4) 2_556 .
Se10 Na1B Se27 Ce6 -44.50(4) . .
Se25 Na1B Se27 Ce6 -109.76(13) 2_556 .
Se25 Na1B Se27 Ce6 17.07(16) . .
N9B Na1B Se27 Ce6 74.4(3) 2_556 .
N9B Na1B Se27 Ce6 -173.30(15) . .
Ce5 Se27 C37B C38B -27.4(3) . .
Ce6 Se27 C37B C38B 69.7(3) . .
Na1B Se27 C37B C38B -154.1(3) . .
Ce5 Se27 C37B C42B 152.6(3) . .
Ce6 Se27 C37B C42B -110.3(3) . .
Na1B Se27 C37B C42B 25.9(3) . .
C42B C37B C38B C39B -0.01(6) . .
Se27 C37B C38B C39B 180.00(4) . .
C37B C38B C39B C40B 0.01(9) . .
C38B C39B C40B C41B -0.01(13) . .
C39B C40B C41B C42B 0.01(15) . .
C38B C37B C42B C41B 0.01(9) . .
Se27 C37B C42B C41B -179.99(6) . .
C40B C41B C42B C37B -0.01(13) . .
N7 Ce7 Se18 C43A -61.51(12) . .
Se8 Ce7 Se18 C43A -133.60(10) 2_556 .
Se3 Ce7 Se18 C43A 118.75(12) 2_556 .
Se9 Ce7 Se18 C43A 70.36(10) . .
Se26 Ce7 Se18 C43A 8.10(11) . .
Se16 Ce7 Se18 C43A 8.89(11) . .
Se2 Ce7 Se18 C43A 149.31(11) . .
N7 Ce7 Se18 Ce8 -166.95(9) . .
Se8 Ce7 Se18 Ce8 120.96(4) 2_556 .
Se3 Ce7 Se18 Ce8 13.31(12) 2_556 .
Se9 Ce7 Se18 Ce8 -35.07(4) . .
Se26 Ce7 Se18 Ce8 -97.33(6) . .
Se16 Ce7 Se18 Ce8 -96.54(6) . .
Se2 Ce7 Se18 Ce8 43.87(4) . .
N8 Ce8 Se18 C43A 59.5(2) . .
Se6 Ce8 Se18 C43A 119.9(2) . .
Se2 Ce8 Se18 C43A -161.3(2) . .
Se26 Ce8 Se18 C43A -17.5(2) 2_556 .
Se9 Ce8 Se18 C43A -80.0(2) . .
Se16 Ce8 Se18 C43A -17.8(2) 2_556 .
Se3 Ce8 Se18 C43A -122.3(2) . .
N8 Ce8 Se18 Ce7 174.45(9) . .
Se6 Ce8 Se18 Ce7 -125.16(4) . .
Se2 Ce8 Se18 Ce7 -46.35(4) . .
Se26 Ce8 Se18 Ce7 97.53(9) 2_556 .
Se9 Ce8 Se18 Ce7 34.95(4) . .
Se16 Ce8 Se18 Ce7 97.17(8) 2_556 .
Se3 Ce8 Se18 Ce7 -7.36(12) . .
Ce7 Se18 C43A C48A 154.7(3) . .
Ce8 Se18 C43A C48A -109.5(3) . .
Ce7 Se18 C43A C44A -25.3(3) . .
Ce8 Se18 C43A C44A 70.5(3) . .
C48A C43A C44A C45A -0.01(6) . .
Se18 C43A C44A C45A 179.99(5) . .
C43A C44A C45A C46A 0.02(10) . .
C44A C45A C46A C47A -0.02(13) . .
C45A C46A C47A C48A 0.01(14) . .
C44A C43A C48A C47A 0.00(10) . .
Se18 C43A C48A C47A 180.00(6) . .
C46A C47A C48A C43A 0.00(13) . .
Se27 Na1B N9B C89B 33.2(4) 2_556 .
Se27 Na1B N9B C89B 164.2(3) . .
Se10 Na1B N9B C89B 106.0(3) . .
Se25 Na1B N9B C89B 96.8(3) 2_556 .
Se25 Na1B N9B C89B -125.5(13) . .
N9B Na1B N9B C89B -74.0(3) 2_556 .
Se27 Na1B N9B C93B -169.2(6) 2_556 .
Se27 Na1B N9B C93B -38.2(6) . .
Se10 Na1B N9B C93B -96.4(6) . .
Se25 Na1B N9B C93B -105.5(6) 2_556 .
Se25 Na1B N9B C93B 32.1(15) . .
N9B Na1B N9B C93B 83.6(6) 2_556 .
C93B N9B C89B C90B -2.9(8) . .
Na1B N9B C89B C90B 155.1(4) . .
N9B C89B C90B C91B -3.7(8) . .
C89B C90B C91B C92B 6.4(10) . .
C90B C91B C92B C93B -2.7(11) . .
C89B N9B C93B C92B 6.8(12) . .
Na1B N9B C93B C92B -151.3(7) . .
C91B C92B C93B N9B -4.3(13) . .
C98B N10B C94B C95B 5.4(11) . .
N10B C94B C95B C96B -6.4(9) . .
C94B C95B C96B C97B 7.3(9) . .
C95B C96B C97B C98B -7.4(11) . .
C94B N10B C98B C97B -5.2(16) . .
C96B C97B C98B N10B 6.2(17) . .
C115 N11A C111 C112 -9.4(11) . .
N11A C111 C112 C113 7.2(11) . .
C111 C112 C113 C114 -5.1(13) . .
C112 C113 C114 C115 5.6(12) . .
C111 N11A C115 C114 9.6(15) . .
C113 C114 C115 N11A -7.9(15) . .
C215 N11B C211 C212 0.6(8) . .
N11B C211 C212 C213 7.6(6) . .
C211 C212 C213 C214 -7.5(8) . .
C212 C213 C214 C215 -0.3(10) . .
C211 N11B C215 C214 -8.9(12) . .
C213 C214 C215 N11B 9.0(12) . .
C125 N12A C121 C122 -0.7(9) . .
N12A C121 C122 C123 9.4(7) . .
C121 C122 C123 C124 -9.3(8) . .
C122 C123 C124 C125 1.0(10) . .
C121 N12A C125 C124 -8.2(13) . .
C123 C124 C125 N12A 8.3(13) . .
C225 N12B C221 C222 5.9(8) . .
N12B C221 C222 C223 -5.3(6) . .
C221 C222 C223 C224 6.5(7) . .
C222 C223 C224 C225 -8.4(9) . .
C221 N12B C225 C224 -7.6(12) . .
C223 C224 C225 N12B 9.0(13) . .
C135 N13A C131 C132 8.4(13) . .
N13A C131 C132 C133 -3.1(13) . .
C131 C132 C133 C134 -4.9(15) . .
C132 C133 C134 C135 7.2(18) . .
C131 N13A C135 C134 -6(2) . .
C133 C134 C135 N13A -2(2) . .
C235 N13B C231 C232 -7(2) . .
N13B C231 C232 C233 6(2) . .
C231 C232 C233 C234 -6(2) . .
C232 C233 C234 C235 7(2) . .
C231 N13B C235 C234 8(2) . .
C233 C234 C235 N13B -8(2) . .
C145 N14 C141 C142 8.6(14) . .
N14 C141 C142 C143 -0.8(16) . .
C141 C142 C143 C144 -7.3(17) . .
C142 C143 C144 C145 7.3(19) . .
C141 N14 C145 C144 -9(2) . .
C143 C144 C145 N14 1(3) . .
